data_4317437
loop_
_publ_author_name
'Ruiyao Wang'
'Hugh D. Selby'
'Hui Liu'
'Michael D. Carducci'
'Tianzhu Jin'
'Zhiping Zheng'
'Jeffery W. Anthis'
'Richard J. Staples'

_publ_contact_author_address
;
      University of Arizona
      Department of Chemistry
      1306 E. University
      Tucson, AZ 85721-0041
      USA
;
_publ_contact_author_email zhiping@u.arizona.edu
_publ_contact_author_fax 520-621-8407
_publ_contact_author_name 'Dr. zhiping Zheng'
_publ_section_title
;
 Halide-Templated Assembly of Polynuclear Lanthanide-Hydroxo Complexes
;
_journal_name_full 'Inorganic Chemistry'
_journal_page_first 278
_journal_page_last 286
_journal_paper_doi 10.1021/ic010859x
_journal_volume 41
_journal_year 2002
_chemical_formula_moiety 'C90 H110 Cl14 Gd15 N10 O101'
_chemical_formula_sum 'C90 H110 Cl14 Gd15 N10 O101'
_chemical_formula_weight 5802.93
_chemical_name_systematic
;
  ?
;
_space_group_IT_number 5
_symmetry_cell_setting monoclinic
_symmetry_space_group_name_Hall 'C 2y'
_symmetry_space_group_name_H-M 'C 1 2 1'
_atom_sites_solution_hydrogens geom
_atom_sites_solution_primary direct
_atom_sites_solution_secondary difmap
_audit_creation_method SHELXL-97
_cell_angle_alpha 90.00
_cell_angle_beta 131.1750(10)
_cell_angle_gamma 90.00
_cell_formula_units_Z 2
_cell_length_a 31.9405(5)
_cell_length_b 21.0458(7)
_cell_length_c 21.9661(3)
_cell_measurement_reflns_used 18815
_cell_measurement_temperature 213(2)
_cell_measurement_theta_max 25
_cell_measurement_theta_min 1.23
_cell_volume 11114.3(5)
_computing_cell_refinement 'SMART (Bruker, V4.050, 1995)'
_computing_data_collection 'ASTRO (Bruker, V4.050, 1995)'
_computing_data_reduction 'SAINT (Bruker, V5.A06, 1997)'
_computing_molecular_graphics 'SHELXTL (Bruker, 1998, ver 5.10)'
_computing_publication_material 'CIFTAB (Sheldrick, 1993)'
_computing_structure_refinement 'SHELXL-97 (Sheldrick, 1997)'
_computing_structure_solution 'SHELXS-97 (Sheldrick, 1990)'
_diffrn_ambient_temperature 213(2)
_diffrn_measured_fraction_theta_full 0.999
_diffrn_measured_fraction_theta_max 0.999
_diffrn_measurement_method '\w, 0.3 deg'
_diffrn_radiation_monochromator graphite
_diffrn_radiation_source 'fine-focus sealed tube'
_diffrn_radiation_type MoK\a
_diffrn_radiation_wavelength 0.71073
_diffrn_reflns_av_R_equivalents 0.0832
_diffrn_reflns_av_sigmaI/netI 0.2242
_diffrn_reflns_limit_h_max 37
_diffrn_reflns_limit_h_min -17
_diffrn_reflns_limit_k_max 25
_diffrn_reflns_limit_k_min -23
_diffrn_reflns_limit_l_max 13
_diffrn_reflns_limit_l_min -26
_diffrn_reflns_number 33375
_diffrn_reflns_theta_full 25.00
_diffrn_reflns_theta_max 25.00
_diffrn_reflns_theta_min 1.23
_diffrn_standards_decay_% <1
_diffrn_standards_interval_count 0
_diffrn_standards_number 0
_exptl_absorpt_coefficient_mu 4.653
_exptl_absorpt_correction_T_max 0.8732
_exptl_absorpt_correction_T_min 0.7142
_exptl_absorpt_correction_type empirical
_exptl_crystal_colour colorless
_exptl_crystal_density_diffrn 1.734
_exptl_crystal_density_method 'not measured'
_exptl_crystal_description block
_exptl_crystal_F_000 5452
_exptl_crystal_size_max 0.15
_exptl_crystal_size_mid 0.15
_exptl_crystal_size_min 0.05
_refine_diff_density_max 2.117
_refine_diff_density_min -1.794
_refine_diff_density_rms 0.451
_refine_ls_abs_structure_details 'Flack H D (1983), Acta Cryst. A39, 876-881'
_refine_ls_abs_structure_Flack 0.03(3)
_refine_ls_extinction_method none
_refine_ls_goodness_of_fit_ref 0.950
_refine_ls_hydrogen_treatment mixed
_refine_ls_matrix_type full
_refine_ls_number_parameters 455
_refine_ls_number_reflns 18815
_refine_ls_number_restraints 46
_refine_ls_restrained_S_all 0.952
_refine_ls_R_factor_all 0.1623
_refine_ls_R_factor_gt 0.0691
_refine_ls_shift/su_max 0.002
_refine_ls_shift/su_mean 0.000
_refine_ls_structure_factor_coef Fsqd
_refine_ls_weighting_details 'calc w=1/[\s^2^(Fo^2^)+(0.0902P)^2^+0.0000P] where P=(Fo^2^+2Fc^2^)/3'
_refine_ls_weighting_scheme calc
_refine_ls_wR_factor_gt 0.1651
_refine_ls_wR_factor_ref 0.2019
_reflns_number_gt 9266
_reflns_number_total 18815
_reflns_threshold_expression I>2sigma(I)
_cod_data_source_file ic010859x_3.cif
_cod_data_source_block cmpd3
_cod_depositor_comments
;
The following automatic conversions were performed:

'_symmetry_cell_setting' value 'Monoclinic' changed to 'monoclinic'
according to the built-in table from CIF Core dictionary named
'cif_core.dic' version 2.4.1 from 2010-06-29.

Automatic conversion script
Id: cif_fix_values 1646 2011-03-28 12:23:43Z adriana 
;
_cod_original_cell_volume 11114.3(4)
_cod_database_code 4317437

loop_
_symmetry_equiv_pos_as_xyz
'x, y, z'
'-x, y, -z'
'x+1/2, y+1/2, z'
'-x+1/2, y+1/2, -z'

loop_
_atom_site_label
_atom_site_type_symbol
_atom_site_fract_x
_atom_site_fract_y
_atom_site_fract_z
_atom_site_U_iso_or_equiv
_atom_site_adp_type
_atom_site_occupancy
_atom_site_symmetry_multiplicity
_atom_site_calc_flag
_atom_site_refinement_flags
_atom_site_disorder_assembly
_atom_site_disorder_group
Gd1 Gd -0.51957(6) 0.79868(7) -1.19072(8) 0.0428(4) Uani 1 1 d . . .
Gd2 Gd -0.38108(6) 0.78625(7) -0.97446(9) 0.0478(4) Uani 1 1 d . . .
Gd3 Gd -0.5000 0.84433(9) -1.0000 0.0351(5) Uani 1 2 d S . .
Gd4 Gd -0.45190(5) 0.94880(7) -1.08640(8) 0.0369(4) Uani 1 1 d . . .
Gd5 Gd -0.49909(6) 1.08552(7) -1.24098(8) 0.0394(4) Uani 1 1 d . . .
Gd6 Gd -0.34960(6) 1.06355(7) -1.04314(8) 0.0424(4) Uani 1 1 d . . .
Gd7 Gd -0.47130(5) 1.12212(7) -1.05437(8) 0.0362(4) Uani 1 1 d . . .
Gd8 Gd -0.42369(6) 1.24953(7) -0.90814(9) 0.0448(4) Uani 1 1 d . . .
Cl1 Cl -0.5000 0.9955(4) -1.0000 0.036(2) Uiso 1 2 d S . .
O1K O -0.4768(6) 0.7682(8) -1.0532(9) 0.036(4) Uiso 1 1 d . . .
H1K H -0.4856 0.7240 -1.0493 0.044 Uiso 1 1 calc R . .
O2K O -0.4284(7) 1.1331(9) -1.1113(10) 0.048(5) Uiso 1 1 d . . .
H2K H -0.4200 1.1777 -1.1143 0.057 Uiso 1 1 calc R . .
O3K O -0.4194(6) 0.8863(7) -0.9734(10) 0.034(4) Uiso 1 1 d . . .
H3K H -0.3939 0.9094 -0.9213 0.041 Uiso 1 1 calc R . .
O4K O -0.4295(6) 1.0058(8) -1.1538(9) 0.037(4) Uiso 1 1 d . . .
H4K H -0.4217 0.9780 -1.1817 0.045 Uiso 1 1 calc R . .
O5K O -0.4483(6) 1.1339(7) -0.9279(9) 0.027(4) Uiso 1 1 d . . .
H5K H -0.4172 1.1064 -0.8848 0.032 Uiso 1 1 calc R . .
O6K O -0.4299(7) 0.8446(8) -1.0993(10) 0.040(4) Uiso 1 1 d . . .
H6K H -0.4102 0.8443 -1.1200 0.048 Uiso 1 1 calc R . .
O7K O -0.5260(6) 0.8844(7) -1.1194(9) 0.030(4) Uiso 1 1 d . . .
H7K H -0.5624 0.9063 -1.1539 0.036 Uiso 1 1 calc R . .
O8K O -0.5113(6) 1.0381(7) -1.1503(9) 0.032(4) Uiso 1 1 d . . .
H8K H -0.5505 1.0290 -1.1772 0.039 Uiso 1 1 calc R . .
O9K O -0.5132(7) 1.2320(8) -0.9499(10) 0.038(4) Uiso 1 1 d . . .
H9K H -0.5206 1.2593 -0.9211 0.045 Uiso 1 1 calc R . .
O10K O -0.4061(6) 1.0408(7) -1.0051(9) 0.029(4) Uiso 1 1 d . . .
H10K H -0.3834 1.0326 -0.9466 0.035 Uiso 1 1 calc R . .
O1J O -0.5532(9) 0.6907(11) -1.2541(13) 0.077(7) Uiso 1 1 d . . .
O2J O -0.3763(9) 0.6748(11) -0.9374(13) 0.078(7) Uiso 1 1 d . . .
O3J O -0.3079(10) 0.7382(12) -0.9630(15) 0.095(8) Uiso 1 1 d . . .
O4J O -0.2828(8) 1.1370(9) -1.0250(12) 0.062(6) Uiso 1 1 d . . .
O5J O -0.3037(8) 1.0041(10) -1.0818(12) 0.070(6) Uiso 1 1 d . . .
O6J O -0.4005(9) 1.3390(11) -0.8207(13) 0.081(7) Uiso 1 1 d . . .
O7J O -0.5054(8) 1.1929(10) -1.2938(12) 0.068(6) Uiso 1 1 d . . .
O8J O -0.3846(8) 1.3285(10) -0.9448(12) 0.070(6) Uiso 1 1 d . . .
O9J O -0.4888(8) 0.7844(10) -1.2675(12) 0.068(6) Uiso 1 1 d . . .
O10J O -0.5036(8) 1.0653(9) -1.3568(11) 0.061(5) Uiso 1 1 d . . .
O1H O -0.3898(8) 1.1098(10) -1.1889(12) 0.070(6) Uiso 1 1 d . . .
O2H O -0.5000 1.3462(14) -1.0000 0.066(8) Uiso 1 2 d S . .
O3H O -0.4263(10) 0.7138(11) -1.1057(14) 0.085(7) Uiso 1 1 d . . .
N1A N -0.6038(10) 0.8375(12) -1.3366(15) 0.064(7) Uiso 1 1 d . . .
H1AA H -0.6324 0.8123 -1.3668 0.076 Uiso 1 1 calc R . .
C1A C -0.5531(11) 0.9392(13) -1.3012(16) 0.042(5) Uiso 1 1 d U . .
C2A C -0.6066(11) 0.8983(13) -1.3713(16) 0.047(4) Uiso 1 1 d U . .
H2AA H -0.6060 0.8906 -1.4151 0.056 Uiso 1 1 calc R . .
C3A C -0.6563(11) 0.9350(14) -1.4031(16) 0.053(4) Uiso 1 1 d U . .
H3AA H -0.6541 0.9770 -1.4201 0.064 Uiso 1 1 calc R . .
H3AB H -0.6576 0.9412 -1.3602 0.064 Uiso 1 1 calc R . .
C4A C -0.7076(6) 0.9030(9) -1.4723(10) 0.055(4) Uiso 1 1 d GU . .
C5A C -0.7169(7) 0.8818(9) -1.5403(12) 0.058(4) Uiso 1 1 d GU . .
H5AA H -0.6884 0.8842 -1.5421 0.070 Uiso 1 1 calc R . .
C6A C -0.7685(8) 0.8569(9) -1.6056(10) 0.062(5) Uiso 1 1 d GU . .
H6AA H -0.7748 0.8425 -1.6516 0.074 Uiso 1 1 calc R . .
C7A C -0.8107(6) 0.8533(9) -1.6030(10) 0.060(5) Uiso 1 1 d GU . .
C8A C -0.8014(7) 0.8746(10) -1.5350(12) 0.060(5) Uiso 1 1 d GU . .
H8AA H -0.8300 0.8721 -1.5332 0.072 Uiso 1 1 calc R . .
C9A C -0.7499(8) 0.8994(9) -1.4697(10) 0.057(4) Uiso 1 1 d GU . .
H9AA H -0.7436 0.9138 -1.4237 0.069 Uiso 1 1 calc R . .
O1A O -0.5191(7) 0.9075(9) -1.2336(11) 0.046(5) Uiso 1 1 d . . .
O2A O -0.5501(7) 0.9910(8) -1.3112(10) 0.040(4) Uiso 1 1 d . . .
O3A O -0.8641(8) 0.8222(10) -1.6683(13) 0.078(7) Uiso 1 1 d . . .
H3AC H -0.8726 0.8295 -1.7123 0.116 Uiso 1 1 calc R . .
N1B N -0.3003(10) 0.7865(12) -0.8151(14) 0.062(7) Uiso 1 1 d . . .
H1BA H -0.2666 0.7970 -0.7932 0.075 Uiso 1 1 calc R . .
C1B C -0.3767(11) 0.7745(13) -0.8162(17) 0.049(5) Uiso 1 1 d U . .
C2B C -0.3123(11) 0.7700(14) -0.7678(16) 0.051(5) Uiso 1 1 d U . .
H2BA H -0.3015 0.7249 -0.7523 0.062 Uiso 1 1 calc R . .
C3B C -0.2838(12) 0.8055(16) -0.6945(18) 0.066(5) Uiso 1 1 d U . .
H3BA H -0.2944 0.7889 -0.6647 0.080 Uiso 1 1 calc R . .
H3BB H -0.2960 0.8499 -0.7083 0.080 Uiso 1 1 calc R . .
C4B C -0.2210(7) 0.8036(13) -0.6399(13) 0.082(5) Uiso 1 1 d GU . .
C5B C -0.1939(10) 0.8587(10) -0.6320(13) 0.091(5) Uiso 1 1 d GU . .
H5BA H -0.2146 0.8948 -0.6629 0.109 Uiso 1 1 calc R . .
C6B C -0.1361(10) 0.8605(11) -0.5786(15) 0.102(6) Uiso 1 1 d GU . .
H6BA H -0.1177 0.8978 -0.5733 0.123 Uiso 1 1 calc R . .
C7B C -0.1055(7) 0.8072(14) -0.5329(13) 0.106(6) Uiso 1 1 d GDU . .
C8B C -0.1326(10) 0.7520(11) -0.5407(14) 0.101(6) Uiso 1 1 d GU . .
H8BA H -0.1119 0.7159 -0.5098 0.121 Uiso 1 1 calc R . .
C9B C -0.1904(11) 0.7502(10) -0.5942(15) 0.092(5) Uiso 1 1 d GU . .
H9BA H -0.2087 0.7129 -0.5995 0.110 Uiso 1 1 calc R . .
O1B O -0.4075(7) 0.7853(9) -0.8915(10) 0.043(4) Uiso 1 1 d . . .
O2B O -0.3943(7) 0.7748(9) -0.7790(11) 0.055(5) Uiso 1 1 d . . .
O3B O -0.061(4) 0.854(5) -0.501(9) 0.84(12) Uiso 1 1 d D . .
H3BC H -0.0756 0.8896 -0.5197 1.260 Uiso 1 1 calc R . .
N1C N -0.2576(13) 1.0203(16) -0.9029(19) 0.098(10) Uiso 1 1 d . . .
H1CA H -0.2328 1.0466 -0.8651 0.118 Uiso 1 1 calc R . .
C1C C -0.3087(13) 0.9113(17) -0.9487(19) 0.065(6) Uiso 1 1 d U . .
C2C C -0.2495(13) 0.9553(16) -0.8904(18) 0.069(5) Uiso 1 1 d U . .
H2CA H -0.2268 0.9422 -0.9041 0.083 Uiso 1 1 calc R . .
C3C C -0.2196(14) 0.9287(17) -0.803(2) 0.083(5) Uiso 1 1 d U . .
H3CA H -0.2097 0.8838 -0.7982 0.099 Uiso 1 1 calc R . .
H3CB H -0.2431 0.9337 -0.7893 0.099 Uiso 1 1 calc R . .
C4C C -0.1644(9) 0.9731(13) -0.7458(14) 0.100(5) Uiso 1 1 d GU . .
C5C C -0.1573(10) 1.0133(14) -0.6893(17) 0.108(6) Uiso 1 1 d GU . .
H5CA H -0.1868 1.0200 -0.6902 0.129 Uiso 1 1 calc R . .
C6C C -0.1065(13) 1.0434(12) -0.6315(15) 0.118(6) Uiso 1 1 d GU . .
H6CA H -0.1017 1.0706 -0.5933 0.142 Uiso 1 1 calc R . .
C7C C -0.0629(9) 1.0335(14) -0.6302(15) 0.122(6) Uiso 1 1 d GU . .
C8C C -0.0701(10) 0.9933(14) -0.6867(18) 0.118(6) Uiso 1 1 d GU . .
H8CA H -0.0406 0.9865 -0.6858 0.142 Uiso 1 1 calc R . .
C9C C -0.1208(12) 0.9631(12) -0.7445(15) 0.111(6) Uiso 1 1 d GU . .
H9CA H -0.1257 0.9360 -0.7827 0.133 Uiso 1 1 calc R . .
O1C O -0.3500(7) 0.9524(9) -1.0087(11) 0.055(5) Uiso 1 1 d . . .
O2C O -0.3117(8) 0.8597(9) -0.9326(11) 0.054(5) Uiso 1 1 d . . .
O3C O 0.018(4) 1.024(4) -0.549(5) 0.49(5) Uiso 1 1 d . . .
H3CC H 0.0362 1.0540 -0.5458 0.736 Uiso 1 1 calc R . .
N1D N -0.6038(8) 1.1040(10) -1.3407(12) 0.039(5) Uiso 1 1 d . . .
H1DA H -0.6260 1.0768 -1.3793 0.047 Uiso 1 1 calc R . .
C1D C -0.5866(11) 1.1830(13) -1.2446(16) 0.044(5) Uiso 1 1 d U . .
C2D C -0.6267(11) 1.1615(13) -1.3323(16) 0.046(4) Uiso 1 1 d U . .
H2DA H -0.6262 1.1954 -1.3632 0.055 Uiso 1 1 calc R . .
C3D C -0.6853(11) 1.1559(14) -1.3683(16) 0.053(4) Uiso 1 1 d U . .
H3DA H -0.6859 1.1227 -1.3376 0.063 Uiso 1 1 calc R . .
H3DB H -0.6942 1.1959 -1.3562 0.063 Uiso 1 1 calc R . .
C4D C -0.7319(7) 1.1425(9) -1.4536(8) 0.057(4) Uiso 1 1 d GU . .
C5D C -0.7485(7) 1.0798(8) -1.4769(10) 0.059(4) Uiso 1 1 d GU . .
H5DA H -0.7326 1.0476 -1.4376 0.070 Uiso 1 1 calc R . .
C6D C -0.7888(8) 1.0645(7) -1.5585(12) 0.066(5) Uiso 1 1 d GU . .
H6DA H -0.8001 1.0220 -1.5743 0.079 Uiso 1 1 calc R . .
C7D C -0.8124(7) 1.1120(10) -1.6167(8) 0.067(5) Uiso 1 1 d GU . .
C8D C -0.7958(8) 1.1748(9) -1.5933(11) 0.066(5) Uiso 1 1 d GU . .
H8DA H -0.8117 1.2069 -1.6326 0.079 Uiso 1 1 calc R . .
C9D C -0.7555(8) 1.1900(7) -1.5118(12) 0.061(4) Uiso 1 1 d GU . .
H9DA H -0.7442 1.2325 -1.4960 0.073 Uiso 1 1 calc R . .
O1D O -0.5374(7) 1.1584(8) -1.2007(10) 0.041(5) Uiso 1 1 d . . .
O2D O -0.6042(8) 1.2147(9) -1.2140(11) 0.054(5) Uiso 1 1 d . . .
O3D O -0.8624(9) 1.1004(11) -1.6964(14) 0.092(7) Uiso 1 1 d . . .
H3DC H -0.8858 1.1275 -1.7092 0.138 Uiso 1 1 calc R . .
N1E N -0.3159(10) 1.2308(11) -0.7960(15) 0.062(7) Uiso 1 1 d . . .
H1EA H -0.2989 1.2372 -0.7453 0.075 Uiso 1 1 calc R . .
C1E C -0.3329(14) 1.1702(15) -0.9144(19) 0.064(9) Uiso 1 1 d . . .
C2E C -0.2849(15) 1.2099(18) -0.819(2) 0.088(7) Uiso 1 1 d U . .
H2EA H -0.2678 1.2466 -0.8240 0.106 Uiso 1 1 calc R . .
C3E C -0.2423(16) 1.1603(18) -0.766(2) 0.094(6) Uiso 1 1 d U . .
H3EA H -0.2602 1.1206 -0.7702 0.113 Uiso 1 1 calc R . .
H3EB H -0.2196 1.1521 -0.7800 0.113 Uiso 1 1 calc R . .
C4E C -0.2093(9) 1.1844(13) -0.6864(13) 0.100(5) Uiso 1 1 d GU . .
C5E C -0.1851(11) 1.2432(13) -0.6749(15) 0.109(6) Uiso 1 1 d GU . .
H5EA H -0.1946 1.2658 -0.7194 0.130 Uiso 1 1 calc R . .
C6E C -0.1467(11) 1.2684(10) -0.5975(19) 0.113(6) Uiso 1 1 d GU . .
H6EA H -0.1304 1.3082 -0.5896 0.136 Uiso 1 1 calc R . .
C7E C -0.1326(10) 1.2349(14) -0.5316(13) 0.110(6) Uiso 1 1 d GU . .
C8E C -0.1567(11) 1.1762(13) -0.5432(14) 0.107(6) Uiso 1 1 d GU . .
H8EA H -0.1472 1.1535 -0.4986 0.128 Uiso 1 1 calc R . .
C9E C -0.1951(10) 1.1509(10) -0.6206(18) 0.101(6) Uiso 1 1 d GU . .
H9EA H -0.2115 1.1112 -0.6284 0.121 Uiso 1 1 calc R . .
O1E O -0.3842(8) 1.1824(9) -0.9520(11) 0.048(5) Uiso 1 1 d . . .
O2E O -0.3130(7) 1.1379(8) -0.9337(10) 0.043(5) Uiso 1 1 d . . .
O3E O -0.0927(16) 1.242(2) -0.437(2) 0.202(17) Uiso 1 1 d . . .
H3EC H -0.0754 1.2762 -0.4234 0.303 Uiso 1 1 calc R . .
Cl2 Cl 0.1632(3) 0.4997(4) 0.2242(5) 0.0520(19) Uiso 1 1 d . . .
O1Z O 0.2180(8) 0.4968(9) 0.2998(11) 0.059(5) Uiso 1 1 d . . .
O2Z O 0.1587(14) 0.5355(17) 0.177(2) 0.147(12) Uiso 1 1 d . . .
O3Z O 0.1448(17) 0.439(2) 0.191(2) 0.197(16) Uiso 1 1 d . . .
O4Z O 0.1275(13) 0.5203(16) 0.2310(19) 0.145(12) Uiso 1 1 d . . .
Cl_501 Cl -0.5797(14) 1.3204(18) -0.8631(19) 0.359(17) Uiso 1 1 d . . .
O5Z_501 O -0.5247(14) 1.3073(17) -0.8465(19) 0.151(12) Uiso 1 1 d . . .
O6Z_501 O -0.611(2) 1.259(3) -0.896(3) 0.24(2) Uiso 1 1 d . . .
Cl_502 Cl 0.6513(9) 1.0439(11) 0.5699(12) 0.232(9) Uiso 1 1 d . . .
Cl_503 Cl 0.7548(14) 1.4065(18) 0.202(2) 0.187(13) Uiso 0.50 1 d P . .
Cl_504 Cl -0.4777(15) 1.2177(17) -1.381(2) 0.188(13) Uiso 0.50 1 d P . .
Cl_505 Cl 0.1423(16) 1.1736(19) -0.178(2) 0.214(15) Uiso 0.50 1 d P . .
Cl_506 Cl -0.5200(14) 1.4342(16) -0.929(2) 0.177(12) Uiso 0.50 1 d P . .
Cl_507 Cl 0.3607(14) 1.0320(17) 0.260(2) 0.185(13) Uiso 0.50 1 d P . .
Cl_508 Cl -0.0488(11) 0.9768(13) -0.2949(16) 0.140(9) Uiso 0.50 1 d P . .
Cl_509 Cl -0.0462(13) 0.8160(16) -0.3157(19) 0.175(12) Uiso 0.50 1 d P . .
O_510 O -0.3607(17) 1.255(2) -1.235(2) 0.205(17) Uiso 1 1 d . . .
O_511 O -0.464(2) 1.102(3) -1.434(3) 0.27(2) Uiso 1 1 d . . .
O_512 O -0.0265(19) 1.146(2) -0.341(3) 0.225(19) Uiso 1 1 d . . .
O_513 O -0.0840(18) 0.991(2) -0.427(3) 0.225(19) Uiso 1 1 d . . .
O_514 O 0.415(2) 0.919(2) 0.255(3) 0.25(2) Uiso 1 1 d . . .
O_515 O -0.3981(18) 1.465(2) -0.861(3) 0.23(2) Uiso 1 1 d . . .
O_516 O -0.5000 0.586(4) -1.0000 0.27(3) Uiso 1 2 d S . .
O_517 O -0.2179(19) 0.793(3) -0.938(3) 0.099(15) Uiso 0.50 1 d P . .

loop_
_atom_site_aniso_label
_atom_site_aniso_U_11
_atom_site_aniso_U_22
_atom_site_aniso_U_33
_atom_site_aniso_U_23
_atom_site_aniso_U_13
_atom_site_aniso_U_12
Gd1 0.0455(9) 0.0458(10) 0.0392(8) -0.0106(8) 0.0288(8) -0.0045(8)
Gd2 0.0494(9) 0.0526(10) 0.0467(9) 0.0039(8) 0.0340(8) 0.0144(8)
Gd3 0.0354(12) 0.0391(13) 0.0332(11) 0.000 0.0237(10) 0.000
Gd4 0.0325(8) 0.0462(9) 0.0299(8) -0.0007(7) 0.0196(7) -0.0030(7)
Gd5 0.0441(9) 0.0505(10) 0.0303(8) -0.0023(7) 0.0274(7) -0.0073(7)
Gd6 0.0358(8) 0.0581(10) 0.0406(8) -0.0078(8) 0.0283(7) -0.0104(7)
Gd7 0.0336(8) 0.0493(10) 0.0269(8) -0.0029(7) 0.0205(7) -0.0036(7)
Gd8 0.0522(10) 0.0429(9) 0.0378(9) -0.0077(7) 0.0291(8) -0.0100(8)

loop_
_atom_type_symbol
_atom_type_description
_atom_type_scat_dispersion_real
_atom_type_scat_dispersion_imag
_atom_type_scat_source
C C 0.0033 0.0016 'International Tables Vol C Tables 4.2.6.8 and 6.1.1.4'
H H 0.0000 0.0000 'International Tables Vol C Tables 4.2.6.8 and 6.1.1.4'
N N 0.0061 0.0033 'International Tables Vol C Tables 4.2.6.8 and 6.1.1.4'
O O 0.0106 0.0060 'International Tables Vol C Tables 4.2.6.8 and 6.1.1.4'
Na Na 0.0362 0.0249 'International Tables Vol C Tables 4.2.6.8 and 6.1.1.4'
Cl Cl 0.1484 0.1585 'International Tables Vol C Tables 4.2.6.8 and 6.1.1.4'
Gd Gd -0.1653 3.9035 'International Tables Vol C Tables 4.2.6.8 and 6.1.1.4'

loop_
_geom_angle_atom_site_label_1
_geom_angle_atom_site_label_2
_geom_angle_atom_site_label_3
_geom_angle
_geom_angle_site_symmetry_1
_geom_angle_site_symmetry_3
_geom_angle_publ_flag
O6K Gd1 O2B 147.1(6) . 2_453 ?
O6K Gd1 O1K 71.3(5) . . ?
O2B Gd1 O1K 83.9(5) 2_453 . ?
O6K Gd1 O9J 79.9(6) . . ?
O2B Gd1 O9J 132.9(6) 2_453 . ?
O1K Gd1 O9J 131.5(6) . . ?
O6K Gd1 O1A 68.8(6) . . ?
O2B Gd1 O1A 112.2(6) 2_453 . ?
O1K Gd1 O1A 125.0(6) . . ?
O9J Gd1 O1A 75.4(6) . . ?
O6K Gd1 O7K 74.0(5) . . ?
O2B Gd1 O7K 76.9(6) 2_453 . ?
O1K Gd1 O7K 67.8(5) . . ?
O9J Gd1 O7K 139.0(6) . . ?
O1A Gd1 O7K 66.0(5) . . ?
O6K Gd1 O1J 132.7(6) . . ?
O2B Gd1 O1J 70.4(7) 2_453 . ?
O1K Gd1 O1J 97.7(6) . . ?
O9J Gd1 O1J 74.3(7) . . ?
O1A Gd1 O1J 137.2(6) . . ?
O7K Gd1 O1J 145.6(6) . . ?
O6K Gd1 N1A 127.4(7) . . ?
O2B Gd1 N1A 70.2(7) 2_453 . ?
O1K Gd1 N1A 152.2(6) . . ?
O9J Gd1 N1A 75.6(7) . . ?
O1A Gd1 N1A 60.3(7) . . ?
O7K Gd1 N1A 95.8(6) . . ?
O1J Gd1 N1A 83.3(7) . . ?
O6K Gd1 O3H 62.9(6) . . ?
O2B Gd1 O3H 123.7(6) 2_453 . ?
O1K Gd1 O3H 62.3(6) . . ?
O9J Gd1 O3H 70.1(6) . . ?
O1A Gd1 O3H 124.0(6) . . ?
O7K Gd1 O3H 121.5(6) . . ?
O1J Gd1 O3H 71.3(7) . . ?
N1A Gd1 O3H 141.5(7) . . ?
O6K Gd1 Gd4 39.6(4) . . ?
O2B Gd1 Gd4 116.6(4) 2_453 . ?
O1K Gd1 Gd4 80.4(4) . . ?
O9J Gd1 Gd4 101.3(5) . . ?
O1A Gd1 Gd4 44.9(4) . . ?
O7K Gd1 Gd4 40.3(3) . . ?
O1J Gd1 Gd4 172.3(5) . . ?
N1A Gd1 Gd4 101.8(6) . . ?
O3H Gd1 Gd4 101.4(5) . . ?
O6K Gd1 Gd2 37.5(4) . . ?
O2B Gd1 Gd2 120.3(4) 2_453 . ?
O1K Gd1 Gd2 36.5(4) . . ?
O9J Gd1 Gd2 100.7(4) . . ?
O1A Gd1 Gd2 104.2(4) . . ?
O7K Gd1 Gd2 76.9(4) . . ?
O1J Gd1 Gd2 110.6(5) . . ?
N1A Gd1 Gd2 164.4(6) . . ?
O3H Gd1 Gd2 44.8(5) . . ?
Gd4 Gd1 Gd2 63.66(4) . . ?
O6K Gd1 Gd3 75.0(4) . . ?
O2B Gd1 Gd3 72.4(4) 2_453 . ?
O1K Gd1 Gd3 34.8(4) . . ?
O9J Gd1 Gd3 154.7(5) . . ?
O1A Gd1 Gd3 98.2(4) . . ?
O7K Gd1 Gd3 34.0(3) . . ?
O1J Gd1 Gd3 121.5(5) . . ?
N1A Gd1 Gd3 123.0(5) . . ?
O3H Gd1 Gd3 95.1(4) . . ?
Gd4 Gd1 Gd3 60.46(4) . . ?
Gd2 Gd1 Gd3 56.51(3) . . ?
O2C Gd2 O1K 146.5(6) . . ?
O2C Gd2 O3J 68.4(7) . . ?
O1K Gd2 O3J 135.5(7) . . ?
O2C Gd2 O6K 81.2(6) . . ?
O1K Gd2 O6K 72.1(5) . . ?
O3J Gd2 O6K 100.9(7) . . ?
O2C Gd2 O3K 77.2(6) . . ?
O1K Gd2 O3K 74.3(5) . . ?
O3J Gd2 O3K 145.2(7) . . ?
O6K Gd2 O3K 67.7(5) . . ?
O2C Gd2 O2J 131.7(7) . . ?
O1K Gd2 O2J 81.7(6) . . ?
O3J Gd2 O2J 73.7(8) . . ?
O6K Gd2 O2J 135.7(7) . . ?
O3K Gd2 O2J 137.9(6) . . ?
O2C Gd2 O1B 114.4(6) . . ?
O1K Gd2 O1B 68.2(5) . . ?
O3J Gd2 O1B 134.7(7) . . ?
O6K Gd2 O1B 124.4(5) . . ?
O3K Gd2 O1B 65.3(5) . . ?
O2J Gd2 O1B 73.9(6) . . ?
O2C Gd2 N1B 68.4(7) . . ?
O1K Gd2 N1B 129.5(6) . . ?
O3J Gd2 N1B 80.1(8) . . ?
O6K Gd2 N1B 147.0(7) . . ?
O3K Gd2 N1B 92.5(7) . . ?
O2J Gd2 N1B 76.7(8) . . ?
O1B Gd2 N1B 62.1(6) . . ?
O2C Gd2 O3H 119.8(6) . . ?
O1K Gd2 O3H 66.3(6) . . ?
O3J Gd2 O3H 70.9(8) . . ?
O6K Gd2 O3H 65.3(6) . . ?
O3K Gd2 O3H 125.4(6) . . ?
O2J Gd2 O3H 71.7(7) . . ?
O1B Gd2 O3H 125.7(6) . . ?
N1B Gd2 O3H 141.8(7) . . ?
O2C Gd2 Gd3 117.3(5) . . ?
O1K Gd2 Gd3 39.3(4) . . ?
O3J Gd2 Gd3 174.3(6) . . ?
O6K Gd2 Gd3 80.0(4) . . ?
O3K Gd2 Gd3 40.4(4) . . ?
O2J Gd2 Gd3 101.6(5) . . ?
O1B Gd2 Gd3 44.8(4) . . ?
N1B Gd2 Gd3 102.2(5) . . ?
O3H Gd2 Gd3 104.7(5) . . ?
O2C Gd2 Gd1 117.8(5) . . ?
O1K Gd2 Gd1 38.2(4) . . ?
O3J Gd2 Gd1 114.2(6) . . ?
O6K Gd2 Gd1 36.7(4) . . ?
O3K Gd2 Gd1 77.0(4) . . ?
O2J Gd2 Gd1 104.3(5) . . ?
O1B Gd2 Gd1 103.9(4) . . ?
N1B Gd2 Gd1 165.5(5) . . ?
O3H Gd2 Gd1 48.7(5) . . ?
Gd3 Gd2 Gd1 63.32(3) . . ?
O2C Gd2 Gd4 71.2(5) . . ?
O1K Gd2 Gd4 75.4(4) . . ?
O3J Gd2 Gd4 123.3(6) . . ?
O6K Gd2 Gd4 34.3(4) . . ?
O3K Gd2 Gd4 34.2(4) . . ?
O2J Gd2 Gd4 157.0(5) . . ?
O1B Gd2 Gd4 97.7(4) . . ?
N1B Gd2 Gd4 118.8(5) . . ?
O3H Gd2 Gd4 98.1(5) . . ?
Gd3 Gd2 Gd4 60.25(4) . . ?
Gd1 Gd2 Gd4 56.27(4) . . ?
O7K Gd3 O7K 137.5(7) . 2_453 ?
O7K Gd3 O1K 71.6(5) . . ?
O7K Gd3 O1K 143.6(5) 2_453 . ?
O7K Gd3 O1K 143.6(5) . 2_453 ?
O7K Gd3 O1K 71.6(5) 2_453 2_453 ?
O1K Gd3 O1K 94.9(8) . 2_453 ?
O7K Gd3 O3K 70.8(5) . . ?
O7K Gd3 O3K 93.6(5) 2_453 . ?
O1K Gd3 O3K 74.7(5) . . ?
O1K Gd3 O3K 139.6(5) 2_453 . ?
O7K Gd3 O3K 93.6(5) . 2_453 ?
O7K Gd3 O3K 70.8(5) 2_453 2_453 ?
O1K Gd3 O3K 139.6(5) . 2_453 ?
O1K Gd3 O3K 74.7(5) 2_453 2_453 ?
O3K Gd3 O3K 136.8(7) . 2_453 ?
O7K Gd3 O1B 78.0(5) . 2_453 ?
O7K Gd3 O1B 123.8(5) 2_453 2_453 ?
O1K Gd3 O1B 76.0(5) . 2_453 ?
O1K Gd3 O1B 65.9(5) 2_453 2_453 ?
O3K Gd3 O1B 142.5(5) . 2_453 ?
O3K Gd3 O1B 64.0(5) 2_453 2_453 ?
O7K Gd3 O1B 123.8(5) . . ?
O7K Gd3 O1B 78.0(5) 2_453 . ?
O1K Gd3 O1B 65.9(5) . . ?
O1K Gd3 O1B 76.0(5) 2_453 . ?
O3K Gd3 O1B 64.0(5) . . ?
O3K Gd3 O1B 142.5(5) 2_453 . ?
O1B Gd3 O1B 122.5(8) 2_453 . ?
O7K Gd3 Cl1 68.7(4) . . ?
O7K Gd3 Cl1 68.7(4) 2_453 . ?
O1K Gd3 Cl1 132.5(4) . . ?
O1K Gd3 Cl1 132.5(4) 2_453 . ?
O3K Gd3 Cl1 68.4(4) . . ?
O3K Gd3 Cl1 68.4(4) 2_453 . ?
O1B Gd3 Cl1 118.7(4) 2_453 . ?
O1B Gd3 Cl1 118.7(4) . . ?
O7K Gd3 Gd2 81.8(4) . . ?
O7K Gd3 Gd2 112.6(4) 2_453 . ?
O1K Gd3 Gd2 38.9(4) . . ?
O1K Gd3 Gd2 109.1(4) 2_453 . ?
O3K Gd3 Gd2 41.3(4) . . ?
O3K Gd3 Gd2 175.4(4) 2_453 . ?
O1B Gd3 Gd2 114.9(4) 2_453 . ?
O1B Gd3 Gd2 42.1(3) . . ?
Cl1 Gd3 Gd2 109.48(4) . . ?
O7K Gd3 Gd2 112.6(4) . 2_453 ?
O7K Gd3 Gd2 81.8(4) 2_453 2_453 ?
O1K Gd3 Gd2 109.1(4) . 2_453 ?
O1K Gd3 Gd2 38.9(4) 2_453 2_453 ?
O3K Gd3 Gd2 175.4(4) . 2_453 ?
O3K Gd3 Gd2 41.3(4) 2_453 2_453 ?
O1B Gd3 Gd2 42.1(3) 2_453 2_453 ?
O1B Gd3 Gd2 114.9(4) . 2_453 ?
Cl1 Gd3 Gd2 109.48(4) . 2_453 ?
Gd2 Gd3 Gd2 141.04(8) . 2_453 ?
O7K Gd3 Gd4 36.3(4) . . ?
O7K Gd3 Gd4 112.9(4) 2_453 . ?
O1K Gd3 Gd4 77.7(4) . . ?
O1K Gd3 Gd4 172.2(4) 2_453 . ?
O3K Gd3 Gd4 36.2(4) . . ?
O3K Gd3 Gd4 112.6(4) 2_453 . ?
O1B Gd3 Gd4 114.0(4) 2_453 . ?
O1B Gd3 Gd4 98.4(4) . . ?
Cl1 Gd3 Gd4 54.92(3) . . ?
Gd2 Gd3 Gd4 63.47(3) . . ?
Gd2 Gd3 Gd4 146.10(4) 2_453 . ?
O4K Gd4 O3K 147.2(5) . . ?
O4K Gd4 O8K 71.3(5) . . ?
O3K Gd4 O8K 133.8(5) . . ?
O4K Gd4 O10K 76.5(5) . . ?
O3K Gd4 O10K 92.1(5) . . ?
O8K Gd4 O10K 69.8(5) . . ?
O4K Gd4 O6K 99.2(5) . . ?
O3K Gd4 O6K 69.6(5) . . ?
O8K Gd4 O6K 147.9(5) . . ?
O10K Gd4 O6K 139.3(5) . . ?
O4K Gd4 O7K 138.5(5) . . ?
O3K Gd4 O7K 70.4(5) . . ?
O8K Gd4 O7K 91.4(5) . . ?
O10K Gd4 O7K 133.4(5) . . ?
O6K Gd4 O7K 75.6(5) . . ?
O4K Gd4 O1C 67.3(6) . . ?
O3K Gd4 O1C 79.9(6) . . ?
O8K Gd4 O1C 123.9(6) . . ?
O10K Gd4 O1C 65.1(6) . . ?
O6K Gd4 O1C 75.7(6) . . ?
O7K Gd4 O1C 144.3(6) . . ?
O4K Gd4 O1A 74.4(5) . . ?
O3K Gd4 O1A 123.8(6) . . ?
O8K Gd4 O1A 81.0(5) . . ?
O10K Gd4 O1A 143.9(5) . . ?
O6K Gd4 O1A 66.9(6) . . ?
O7K Gd4 O1A 65.7(5) . . ?
O1C Gd4 O1A 120.2(6) . . ?
O4K Gd4 Gd6 40.1(4) . . ?
O3K Gd4 Gd6 113.4(4) . . ?
O8K Gd4 Gd6 81.9(4) . . ?
O10K Gd4 Gd6 42.5(3) . . ?
O6K Gd4 Gd6 110.9(4) . . ?
O7K Gd4 Gd6 173.1(4) . . ?
O1C Gd4 Gd6 42.2(5) . . ?
O1A Gd4 Gd6 114.3(4) . . ?
O4K Gd4 Gd1 110.2(4) . . ?
O3K Gd4 Gd1 81.2(4) . . ?
O8K Gd4 Gd1 113.7(4) . . ?
O10K Gd4 Gd1 173.1(4) . . ?
O6K Gd4 Gd1 39.4(4) . . ?
O7K Gd4 Gd1 42.3(3) . . ?
O1C Gd4 Gd1 115.0(5) . . ?
O1A Gd4 Gd1 42.6(4) . . ?
Gd6 Gd4 Gd1 142.46(5) . . ?
O4K Gd4 Gd3 173.1(4) . . ?
O3K Gd4 Gd3 36.9(4) . . ?
O8K Gd4 Gd3 108.9(4) . . ?
O10K Gd4 Gd3 110.2(3) . . ?
O6K Gd4 Gd3 77.0(4) . . ?
O7K Gd4 Gd3 35.2(4) . . ?
O1C Gd4 Gd3 116.6(4) . . ?
O1A Gd4 Gd3 98.8(4) . . ?
Gd6 Gd4 Gd3 146.53(4) . . ?
Gd1 Gd4 Gd3 63.24(4) . . ?
O4K Gd4 Gd7 77.5(4) . . ?
O3K Gd4 Gd7 110.4(4) . . ?
O8K Gd4 Gd7 36.0(4) . . ?
O10K Gd4 Gd7 35.1(4) . . ?
O6K Gd4 Gd7 173.8(4) . . ?
O7K Gd4 Gd7 110.3(4) . . ?
O1C Gd4 Gd7 98.1(5) . . ?
O1A Gd4 Gd7 116.6(4) . . ?
Gd6 Gd4 Gd7 63.18(4) . . ?
Gd1 Gd4 Gd7 146.59(5) . . ?
Gd3 Gd4 Gd7 106.80(4) . . ?
O2A Gd5 O2K 145.6(6) . . ?
O2A Gd5 O4K 79.3(6) . . ?
O2K Gd5 O4K 72.1(6) . . ?
O2A Gd5 O1D 117.6(5) . . ?
O2K Gd5 O1D 67.3(6) . . ?
O4K Gd5 O1D 124.3(6) . . ?
O2A Gd5 O8K 77.4(5) . . ?
O2K Gd5 O8K 74.7(5) . . ?
O4K Gd5 O8K 68.4(5) . . ?
O1D Gd5 O8K 65.4(5) . . ?
O2A Gd5 O7J 130.2(6) . . ?
O2K Gd5 O7J 84.2(6) . . ?
O4K Gd5 O7J 138.8(6) . . ?
O1D Gd5 O7J 72.2(6) . . ?
O8K Gd5 O7J 137.2(6) . . ?
O2A Gd5 O10J 69.0(6) . . ?
O2K Gd5 O10J 131.4(6) . . ?
O4K Gd5 O10J 95.5(6) . . ?
O1D Gd5 O10J 140.0(6) . . ?
O8K Gd5 O10J 145.0(6) . . ?
O7J Gd5 O10J 75.3(6) . . ?
O2A Gd5 N1D 67.6(6) . . ?
O2K Gd5 N1D 129.3(6) . . ?
O4K Gd5 N1D 142.2(6) . . ?
O1D Gd5 N1D 62.1(6) . . ?
O8K Gd5 N1D 86.6(5) . . ?
O7J Gd5 N1D 78.6(6) . . ?
O10J Gd5 N1D 89.3(6) . . ?
O2A Gd5 O1H 122.2(6) . . ?
O2K Gd5 O1H 60.9(5) . . ?
O4K Gd5 O1H 64.6(5) . . ?
O1D Gd5 O1H 120.0(6) . . ?
O8K Gd5 O1H 122.5(5) . . ?
O7J Gd5 O1H 74.5(6) . . ?
O10J Gd5 O1H 71.3(6) . . ?
N1D Gd5 O1H 150.0(6) . . ?
O2A Gd5 Gd7 117.3(4) . . ?
O2K Gd5 Gd7 40.2(4) . . ?
O4K Gd5 Gd7 80.8(4) . . ?
O1D Gd5 Gd7 43.7(4) . . ?
O8K Gd5 Gd7 40.1(4) . . ?
O7J Gd5 Gd7 102.5(5) . . ?
O10J Gd5 Gd7 171.6(4) . . ?
N1D Gd5 Gd7 98.3(4) . . ?
O1H Gd5 Gd7 100.3(4) . . ?
O2A Gd5 Gd6 116.5(4) . . ?
O2K Gd5 Gd6 37.3(4) . . ?
O4K Gd5 Gd6 37.2(4) . . ?
O1D Gd5 Gd6 102.2(4) . . ?
O8K Gd5 Gd6 77.1(4) . . ?
O7J Gd5 Gd6 107.3(5) . . ?
O10J Gd5 Gd6 109.3(4) . . ?
N1D Gd5 Gd6 161.3(4) . . ?
O1H Gd5 Gd6 45.4(4) . . ?
Gd7 Gd5 Gd6 63.33(4) . . ?
O2A Gd5 Gd4 69.9(4) . . ?
O2K Gd5 Gd4 75.7(4) . . ?
O4K Gd5 Gd4 34.2(4) . . ?
O1D Gd5 Gd4 98.3(4) . . ?
O8K Gd5 Gd4 35.1(3) . . ?
O7J Gd5 Gd4 159.8(5) . . ?
O10J Gd5 Gd4 119.4(5) . . ?
N1D Gd5 Gd4 113.3(4) . . ?
O1H Gd5 Gd4 96.4(4) . . ?
Gd7 Gd5 Gd4 60.82(3) . . ?
Gd6 Gd5 Gd4 56.30(3) . . ?
O4K Gd6 O2K 72.4(6) . . ?
O4K Gd6 O2E 146.0(5) . . ?
O2K Gd6 O2E 81.3(6) . . ?
O4K Gd6 O4J 136.0(6) . . ?
O2K Gd6 O4J 99.3(6) . . ?
O2E Gd6 O4J 68.4(6) . . ?
O4K Gd6 O1C 67.1(6) . . ?
O2K Gd6 O1C 123.7(6) . . ?
O2E Gd6 O1C 113.8(6) . . ?
O4J Gd6 O1C 137.0(6) . . ?
O4K Gd6 O5J 82.6(6) . . ?
O2K Gd6 O5J 135.5(6) . . ?
O2E Gd6 O5J 131.3(6) . . ?
O4J Gd6 O5J 74.0(6) . . ?
O1C Gd6 O5J 75.4(6) . . ?
O4K Gd6 O10K 73.6(5) . . ?
O2K Gd6 O10K 68.3(5) . . ?
O2E Gd6 O10K 76.9(5) . . ?
O4J Gd6 O10K 144.7(6) . . ?
O1C Gd6 O10K 64.0(5) . . ?
O5J Gd6 O10K 138.3(6) . . ?
O4K Gd6 N1C 129.1(8) . . ?
O2K Gd6 N1C 147.0(8) . . ?
O2E Gd6 N1C 68.1(8) . . ?
O4J Gd6 N1C 81.2(8) . . ?
O1C Gd6 N1C 62.8(8) . . ?
O5J Gd6 N1C 76.7(8) . . ?
O10K Gd6 N1C 92.2(7) . . ?
O4K Gd6 O1H 68.0(6) . . ?
O2K Gd6 O1H 63.9(6) . . ?
O2E Gd6 O1H 118.7(6) . . ?
O4J Gd6 O1H 69.6(6) . . ?
O1C Gd6 O1H 127.4(6) . . ?
O5J Gd6 O1H 72.8(6) . . ?
O10K Gd6 O1H 125.4(5) . . ?
N1C Gd6 O1H 142.3(7) . . ?
O4K Gd6 Gd4 39.3(4) . . ?
O2K Gd6 Gd4 81.3(4) . . ?
O2E Gd6 Gd4 116.7(4) . . ?
O4J Gd6 Gd4 174.9(4) . . ?
O1C Gd6 Gd4 42.8(4) . . ?
O5J Gd6 Gd4 102.0(5) . . ?
O10K Gd6 Gd4 40.2(3) . . ?
N1C Gd6 Gd4 101.1(7) . . ?
O1H Gd6 Gd4 106.3(4) . . ?
O4K Gd6 Gd5 37.6(4) . . ?
O2K Gd6 Gd5 37.2(4) . . ?
O2E Gd6 Gd5 118.4(4) . . ?
O4J Gd6 Gd5 114.4(5) . . ?
O1C Gd6 Gd5 102.1(4) . . ?
O5J Gd6 Gd5 104.5(5) . . ?
O10K Gd6 Gd5 76.4(4) . . ?
N1C Gd6 Gd5 164.3(7) . . ?
O1H Gd6 Gd5 49.5(4) . . ?
Gd4 Gd6 Gd5 63.22(4) . . ?
O4K Gd6 Gd7 75.3(4) . . ?
O2K Gd6 Gd7 35.0(4) . . ?
O2E Gd6 Gd7 70.8(4) . . ?
O4J Gd6 Gd7 122.2(4) . . ?
O1C Gd6 Gd7 96.4(4) . . ?
O5J Gd6 Gd7 157.8(5) . . ?
O10K Gd6 Gd7 34.3(3) . . ?
N1C Gd6 Gd7 118.3(6) . . ?
O1H Gd6 Gd7 97.6(4) . . ?
Gd4 Gd6 Gd7 60.79(3) . . ?
Gd5 Gd6 Gd7 56.37(3) . . ?
O10K Gd7 O5K 134.3(5) . 2_453 ?
O10K Gd7 O5K 92.3(5) . . ?
O5K Gd7 O5K 69.2(6) 2_453 . ?
O10K Gd7 O8K 70.2(5) . . ?
O5K Gd7 O8K 92.4(5) 2_453 . ?
O5K Gd7 O8K 133.4(5) . . ?
O10K Gd7 O9K 146.9(5) . 2_453 ?
O5K Gd7 O9K 70.7(5) 2_453 2_453 ?
O5K Gd7 O9K 76.4(5) . 2_453 ?
O8K Gd7 O9K 138.9(5) . 2_453 ?
O10K Gd7 O2K 70.8(5) . . ?
O5K Gd7 O2K 147.4(5) 2_453 . ?
O5K Gd7 O2K 139.3(5) . . ?
O8K Gd7 O2K 76.5(6) . . ?
O9K Gd7 O2K 97.6(6) 2_453 . ?
O10K Gd7 O1E 80.2(6) . . ?
O5K Gd7 O1E 123.2(5) 2_453 . ?
O5K Gd7 O1E 65.7(5) . . ?
O8K Gd7 O1E 144.1(5) . . ?
O9K Gd7 O1E 66.8(6) 2_453 . ?
O2K Gd7 O1E 74.9(6) . . ?
O10K Gd7 O1D 123.5(5) . . ?
O5K Gd7 O1D 81.4(5) 2_453 . ?
O5K Gd7 O1D 144.1(5) . . ?
O8K Gd7 O1D 65.7(5) . . ?
O9K Gd7 O1D 74.7(5) 2_453 . ?
O2K Gd7 O1D 66.1(5) . . ?
O1E Gd7 O1D 119.7(6) . . ?
O10K Gd7 Gd8 113.7(4) . . ?
O5K Gd7 Gd8 81.1(4) 2_453 . ?
O5K Gd7 Gd8 42.8(4) . . ?
O8K Gd7 Gd8 173.3(4) . . ?
O9K Gd7 Gd8 39.7(4) 2_453 . ?
O2K Gd7 Gd8 109.7(4) . . ?
O1E Gd7 Gd8 42.3(4) . . ?
O1D Gd7 Gd8 114.2(4) . . ?
O10K Gd7 Gd5 81.4(4) . . ?
O5K Gd7 Gd5 113.9(4) 2_453 . ?
O5K Gd7 Gd5 173.3(4) . . ?
O8K Gd7 Gd5 42.1(3) . . ?
O9K Gd7 Gd5 110.2(4) 2_453 . ?
O2K Gd7 Gd5 40.2(4) . . ?
O1E Gd7 Gd5 115.0(4) . . ?
O1D Gd7 Gd5 42.1(4) . . ?
Gd8 Gd7 Gd5 142.34(5) . . ?
O10K Gd7 Gd4 35.7(4) . . ?
O5K Gd7 Gd4 111.2(4) 2_453 . ?
O5K Gd7 Gd4 110.5(4) . . ?
O8K Gd7 Gd4 35.8(4) . . ?
O9K Gd7 Gd4 173.1(4) 2_453 . ?
O2K Gd7 Gd4 77.3(4) . . ?
O1E Gd7 Gd4 115.5(4) . . ?
O1D Gd7 Gd4 98.9(4) . . ?
Gd8 Gd7 Gd4 146.38(5) . . ?
Gd5 Gd7 Gd4 62.90(4) . . ?
O10K Gd7 Gd7 110.8(3) . 2_453 ?
O5K Gd7 Gd7 35.5(3) 2_453 2_453 ?
O5K Gd7 Gd7 35.0(3) . 2_453 ?
O8K Gd7 Gd7 110.6(4) . 2_453 ?
O9K Gd7 Gd7 77.3(4) 2_453 2_453 ?
O2K Gd7 Gd7 172.8(4) . 2_453 ?
O1E Gd7 Gd7 98.3(4) . 2_453 ?
O1D Gd7 Gd7 116.6(4) . 2_453 ?
Gd8 Gd7 Gd7 63.13(3) . 2_453 ?
Gd5 Gd7 Gd7 146.23(6) . 2_453 ?
Gd4 Gd7 Gd7 108.28(3) . 2_453 ?
O2D Gd8 O9K 144.8(6) 2_453 2_453 ?
O2D Gd8 O9K 81.1(6) 2_453 . ?
O9K Gd8 O9K 72.9(6) 2_453 . ?
O2D Gd8 O6J 69.3(7) 2_453 . ?
O9K Gd8 O6J 135.3(7) 2_453 . ?
O9K Gd8 O6J 95.0(6) . . ?
O2D Gd8 O1E 111.3(6) 2_453 . ?
O9K Gd8 O1E 67.0(6) 2_453 . ?
O9K Gd8 O1E 123.4(6) . . ?
O6J Gd8 O1E 141.5(7) . . ?
O2D Gd8 O5K 74.4(6) 2_453 . ?
O9K Gd8 O5K 74.0(5) 2_453 . ?
O9K Gd8 O5K 67.9(5) . . ?
O6J Gd8 O5K 141.9(6) . . ?
O1E Gd8 O5K 63.9(5) . . ?
O2D Gd8 O8J 133.4(7) 2_453 . ?
O9K Gd8 O8J 81.5(6) 2_453 . ?
O9K Gd8 O8J 134.6(6) . . ?
O6J Gd8 O8J 77.5(7) . . ?
O1E Gd8 O8J 76.4(6) . . ?
O5K Gd8 O8J 138.9(5) . . ?
O2D Gd8 N1E 66.5(7) 2_453 . ?
O9K Gd8 N1E 131.5(7) 2_453 . ?
O9K Gd8 N1E 146.7(6) . . ?
O6J Gd8 N1E 81.2(7) . . ?
O1E Gd8 N1E 65.8(7) . . ?
O5K Gd8 N1E 94.9(6) . . ?
O8J Gd8 N1E 77.2(7) . . ?
O2D Gd8 O2H 123.9(5) 2_453 . ?
O9K Gd8 O2H 65.1(5) 2_453 . ?
O9K Gd8 O2H 65.0(5) . . ?
O6J Gd8 O2H 70.8(6) . . ?
O1E Gd8 O2H 124.4(4) . . ?
O5K Gd8 O2H 124.2(5) . . ?
O8J Gd8 O2H 70.4(5) . . ?
N1E Gd8 O2H 140.7(7) . . ?
O2D Gd8 Gd7 113.9(5) 2_453 . ?
O9K Gd8 Gd7 39.8(4) 2_453 . ?
O9K Gd8 Gd7 81.3(4) . . ?
O6J Gd8 Gd7 174.6(5) . . ?
O1E Gd8 Gd7 42.5(4) . . ?
O5K Gd8 Gd7 40.1(3) . . ?
O8J Gd8 Gd7 102.2(5) . . ?
N1E Gd8 Gd7 104.1(5) . . ?
O2H Gd8 Gd7 103.9(4) . . ?
O2D Gd8 Gd8 118.7(5) 2_453 2_453 ?
O9K Gd8 Gd8 38.0(4) 2_453 2_453 ?
O9K Gd8 Gd8 37.8(4) . 2_453 ?
O6J Gd8 Gd8 110.7(5) . 2_453 ?
O1E Gd8 Gd8 102.4(4) . 2_453 ?
O5K Gd8 Gd8 77.1(3) . 2_453 ?
O8J Gd8 Gd8 102.9(5) . 2_453 ?
N1E Gd8 Gd8 168.0(5) . 2_453 ?
O2H Gd8 Gd8 47.2(4) . 2_453 ?
Gd7 Gd8 Gd8 64.03(4) . 2_453 ?
O2D Gd8 Gd7 69.6(5) 2_453 2_453 ?
O9K Gd8 Gd7 75.5(4) 2_453 2_453 ?
O9K Gd8 Gd7 34.3(4) . 2_453 ?
O6J Gd8 Gd7 117.9(5) . 2_453 ?
O1E Gd8 Gd7 96.4(4) . 2_453 ?
O5K Gd8 Gd7 34.4(3) . 2_453 ?
O8J Gd8 Gd7 157.0(5) . 2_453 ?
N1E Gd8 Gd7 120.3(5) . 2_453 ?
O2H Gd8 Gd7 97.3(4) . 2_453 ?
Gd7 Gd8 Gd7 60.82(4) . 2_453 ?
Gd8 Gd8 Gd7 56.73(3) 2_453 2_453 ?
Gd2 O1K Gd3 101.8(6) . . ?
Gd2 O1K Gd1 105.3(6) . . ?
Gd3 O1K Gd1 109.3(6) . . ?
Gd7 O2K Gd5 99.5(6) . . ?
Gd7 O2K Gd6 110.0(7) . . ?
Gd5 O2K Gd6 105.5(7) . . ?
Gd4 O3K Gd3 106.9(6) . . ?
Gd4 O3K Gd2 110.2(6) . . ?
Gd3 O3K Gd2 98.3(6) . . ?
Gd4 O4K Gd6 100.5(6) . . ?
Gd4 O4K Gd5 110.6(6) . . ?
Gd6 O4K Gd5 105.2(6) . . ?
Gd7 O5K Gd7 109.5(6) 2_453 . ?
Gd7 O5K Gd8 108.4(5) 2_453 . ?
Gd7 O5K Gd8 97.1(5) . . ?
Gd1 O6K Gd4 101.0(6) . . ?
Gd1 O6K Gd2 105.8(6) . . ?
Gd4 O6K Gd2 110.8(6) . . ?
Gd3 O7K Gd4 108.5(6) . . ?
Gd3 O7K Gd1 109.3(6) . . ?
Gd4 O7K Gd1 97.3(5) . . ?
Gd4 O8K Gd7 108.2(6) . . ?
Gd4 O8K Gd5 107.9(6) . . ?
Gd7 O8K Gd5 97.8(5) . . ?
Gd8 O9K Gd7 100.6(6) 2_453 2_453 ?
Gd8 O9K Gd8 104.3(6) 2_453 . ?
Gd7 O9K Gd8 111.2(6) 2_453 . ?
Gd7 O10K Gd4 109.2(6) . . ?
Gd7 O10K Gd6 109.0(6) . . ?
Gd4 O10K Gd6 97.4(5) . . ?
Gd6 O1H Gd5 85.1(5) . . ?
Gd8 O2H Gd8 85.5(8) 2_453 . ?
Gd2 O3H Gd1 86.6(6) . . ?
C2A N1A Gd1 125.0(18) . . ?
O2A C1A O1A 127(3) . . ?
O2A C1A C2A 120(3) . . ?
O1A C1A C2A 112(2) . . ?
N1A C2A C3A 113(2) . . ?
N1A C2A C1A 108(2) . . ?
C3A C2A C1A 108(2) . . ?
C2A C3A C4A 112(2) . . ?
C5A C4A C9A 120.0 . . ?
C5A C4A C3A 124.2(16) . . ?
C9A C4A C3A 115.6(16) . . ?
C6A C5A C4A 120.0 . . ?
C7A C6A C5A 120.0 . . ?
C6A C7A C8A 120.0 . . ?
C6A C7A O3A 121.1(15) . . ?
C8A C7A O3A 118.7(14) . . ?
C9A C8A C7A 120.0 . . ?
C8A C9A C4A 120.0 . . ?
C1A O1A Gd1 134.1(17) . . ?
C1A O1A Gd4 129.3(16) . . ?
Gd1 O1A Gd4 92.5(6) . . ?
C1A O2A Gd5 142.1(19) . . ?
C2B N1B Gd2 119.1(18) . . ?
O2B C1B O1B 123(3) . . ?
O2B C1B C2B 120(2) . . ?
O1B C1B C2B 116(2) . . ?
N1B C2B C3B 116(3) . . ?
N1B C2B C1B 111(2) . . ?
C3B C2B C1B 108(2) . . ?
C2B C3B C4B 114(2) . . ?
C5B C4B C9B 120.0 . . ?
C5B C4B C3B 118(2) . . ?
C9B C4B C3B 122(2) . . ?
C6B C5B C4B 120.0 . . ?
C5B C6B C7B 120.0 . . ?
C5B C6B O3B 172(4) . . ?
C7B C6B O3B 53(3) . . ?
C8B C7B C6B 120.0 . . ?
C8B C7B O3B 161(6) . . ?
C6B C7B O3B 78(6) . . ?
C7B C8B C9B 120.0 . . ?
C8B C9B C4B 120.0 . . ?
C1B O1B Gd2 128.1(16) . . ?
C1B O1B Gd3 136.2(16) . . ?
Gd2 O1B Gd3 93.1(5) . . ?
C1B O2B Gd1 137.3(18) . 2_453 ?
C7B O3B C6B 49(3) . . ?
C2C N1C Gd6 119(2) . . ?
O2C C1C O1C 131(3) . . ?
O2C C1C C2C 124(3) . . ?
O1C C1C C2C 105(3) . . ?
N1C C2C C3C 118(3) . . ?
N1C C2C C1C 115(3) . . ?
C3C C2C C1C 102(2) . . ?
C2C C3C C4C 102(2) . . ?
C5C C4C C9C 120.0 . . ?
C5C C4C C3C 120(2) . . ?
C9C C4C C3C 119(2) . . ?
C6C C5C C4C 120.0 . . ?
C7C C6C C5C 120.0 . . ?
C6C C7C C8C 120.0 . . ?
C9C C8C C7C 120.0 . . ?
C8C C9C C4C 120.0 . . ?
C1C O1C Gd6 133.4(18) . . ?
C1C O1C Gd4 128.9(17) . . ?
Gd6 O1C Gd4 95.0(7) . . ?
C1C O2C Gd2 138(2) . . ?
C2D N1D Gd5 119.5(15) . . ?
O1D C1D O2D 123(2) . . ?
O1D C1D C2D 115(2) . . ?
O2D C1D C2D 121(2) . . ?
C3D C2D N1D 115(2) . . ?
C3D C2D C1D 114(2) . . ?
N1D C2D C1D 109(2) . . ?
C4D C3D C2D 124(2) . . ?
C5D C4D C9D 120.0 . . ?
C5D C4D C3D 118.4(18) . . ?
C9D C4D C3D 121.2(18) . . ?
C6D C5D C4D 120.0 . . ?
C5D C6D C7D 120.0 . . ?
C6D C7D C8D 120.0 . . ?
C6D C7D O3D 120.2(18) . . ?
C8D C7D O3D 117.9(18) . . ?
C7D C8D C9D 120.0 . . ?
C8D C9D C4D 120.0 . . ?
C1D O1D Gd5 129.0(16) . . ?
C1D O1D Gd7 130.9(15) . . ?
Gd5 O1D Gd7 94.1(6) . . ?
C1D O2D Gd8 142.1(18) . 2_453 ?
C2E N1E Gd8 119(2) . . ?
O2E C1E O1E 130(3) . . ?
O2E C1E C2E 116(3) . . ?
O1E C1E C2E 114(3) . . ?
N1E C2E C3E 114(3) . . ?
N1E C2E C1E 107(3) . . ?
C3E C2E C1E 103(3) . . ?
C4E C3E C2E 106(3) . . ?
C5E C4E C9E 120.0 . . ?
C5E C4E C3E 115(3) . . ?
C9E C4E C3E 125(3) . . ?
C4E C5E C6E 120.0 . . ?
C7E C6E C5E 120.0 . . ?
C6E C7E C8E 120.0 . . ?
C6E C7E O3E 139(2) . . ?
C8E C7E O3E 101(2) . . ?
C9E C8E C7E 120.0 . . ?
C8E C9E C4E 120.0 . . ?
C1E O1E Gd8 128.7(18) . . ?
C1E O1E Gd7 132.4(19) . . ?
Gd8 O1E Gd7 95.2(6) . . ?
C1E O2E Gd6 135(2) . . ?
O2Z Cl2 O4Z 106(2) . . ?
O2Z Cl2 O3Z 110(2) . . ?
O4Z Cl2 O3Z 105(2) . . ?
O2Z Cl2 O1Z 112.9(19) . . ?
O4Z Cl2 O1Z 112.1(17) . . ?
O3Z Cl2 O1Z 110(2) . . ?
O6Z_501 Cl_501 O5Z_501 105(3) . . ?

loop_
_geom_bond_atom_site_label_1
_geom_bond_atom_site_label_2
_geom_bond_distance
_geom_bond_site_symmetry_2
_geom_bond_publ_flag
Gd1 O6K 2.366(16) . ?
Gd1 O2B 2.420(18) 2_453 ?
Gd1 O1K 2.444(15) . ?
Gd1 O9J 2.467(18) . ?
Gd1 O1A 2.479(18) . ?
Gd1 O7K 2.484(14) . ?
Gd1 O1J 2.51(2) . ?
Gd1 N1A 2.61(2) . ?
Gd1 O3H 2.87(2) . ?
Gd1 Gd4 3.658(2) . ?
Gd1 Gd2 3.812(2) . ?
Gd1 Gd3 3.9264(13) . ?
Gd2 O2C 2.338(19) . ?
Gd2 O1K 2.350(15) . ?
Gd2 O3J 2.40(2) . ?
Gd2 O6K 2.414(16) . ?
Gd2 O3K 2.445(15) . ?
Gd2 O2J 2.46(2) . ?
Gd2 O1B 2.461(15) . ?
Gd2 N1B 2.65(2) . ?
Gd2 O3H 2.69(2) . ?
Gd2 Gd3 3.6646(15) . ?
Gd2 Gd4 3.942(2) . ?
Gd3 O7K 2.327(14) . ?
Gd3 O7K 2.327(14) 2_453 ?
Gd3 O1K 2.371(15) . ?
Gd3 O1K 2.371(15) 2_453 ?
Gd3 O3K 2.400(15) . ?
Gd3 O3K 2.400(15) 2_453 ?
Gd3 O1B 2.585(17) 2_453 ?
Gd3 O1B 2.585(17) . ?
Gd3 Cl1 3.182(9) . ?
Gd3 Gd2 3.6647(15) 2_453 ?
Gd3 Gd4 3.8256(17) . ?
Gd4 O4K 2.352(15) . ?
Gd4 O3K 2.362(15) . ?
Gd4 O8K 2.365(15) . ?
Gd4 O10K 2.374(15) . ?
Gd4 O6K 2.376(17) . ?
Gd4 O7K 2.387(15) . ?
Gd4 O1C 2.489(18) . ?
Gd4 O1A 2.585(18) . ?
Gd4 Gd6 3.6502(19) . ?
Gd4 Gd7 3.842(2) . ?
Gd5 O2A 2.384(18) . ?
Gd5 O2K 2.397(17) . ?
Gd5 O4K 2.413(16) . ?
Gd5 O1D 2.462(16) . ?
Gd5 O8K 2.478(14) . ?
Gd5 O7J 2.49(2) . ?
Gd5 O10J 2.489(18) . ?
Gd5 N1D 2.546(19) . ?
Gd5 O1H 2.914(19) . ?
Gd5 Gd7 3.6599(17) . ?
Gd5 Gd6 3.818(2) . ?
Gd6 O4K 2.394(16) . ?
Gd6 O2K 2.400(17) . ?
Gd6 O2E 2.428(17) . ?
Gd6 O4J 2.446(19) . ?
Gd6 O1C 2.46(2) . ?
Gd6 O5J 2.46(2) . ?
Gd6 O10K 2.485(14) . ?
Gd6 N1C 2.65(3) . ?
Gd6 O1H 2.73(2) . ?
Gd6 Gd7 3.9280(18) . ?
Gd7 O10K 2.339(15) . ?
Gd7 O5K 2.342(13) 2_453 ?
Gd7 O5K 2.374(13) . ?
Gd7 O8K 2.377(15) . ?
Gd7 O9K 2.380(16) 2_453 ?
Gd7 O2K 2.396(16) . ?
Gd7 O1E 2.483(19) . ?
Gd7 O1D 2.537(17) . ?
Gd7 Gd8 3.6590(19) . ?
Gd7 Gd7 3.851(2) 2_453 ?
Gd8 O2D 2.320(18) 2_453 ?
Gd8 O9K 2.377(16) 2_453 ?
Gd8 O9K 2.387(15) . ?
Gd8 O6J 2.43(2) . ?
Gd8 O1E 2.473(18) . ?
Gd8 O5K 2.506(15) . ?
Gd8 O8J 2.51(2) . ?
Gd8 N1E 2.63(2) . ?
Gd8 O2H 2.77(2) . ?
Gd8 Gd8 3.761(3) 2_453 ?
Gd8 Gd7 3.934(2) 2_453 ?
O5K Gd7 2.342(13) 2_453 ?
O9K Gd8 2.377(16) 2_453 ?
O9K Gd7 2.380(16) 2_453 ?
O2H Gd8 2.77(2) 2_453 ?
N1A C2A 1.46(3) . ?
C1A O2A 1.13(3) . ?
C1A O1A 1.31(3) . ?
C1A C2A 1.60(4) . ?
C2A C3A 1.47(3) . ?
C3A C4A 1.47(3) . ?
C4A C5A 1.3900 . ?
C4A C9A 1.3900 . ?
C5A C6A 1.3900 . ?
C6A C7A 1.3900 . ?
C7A C8A 1.3900 . ?
C7A O3A 1.47(2) . ?
C8A C9A 1.3900 . ?
N1B C2B 1.37(3) . ?
C1B O2B 1.26(3) . ?
C1B O1B 1.27(3) . ?
C1B C2B 1.58(4) . ?
C2B C3B 1.43(4) . ?
C3B C4B 1.51(3) . ?
C4B C5B 1.3900 . ?
C4B C9B 1.3900 . ?
C5B C6B 1.3900 . ?
C6B C7B 1.3900 . ?
C6B O3B 1.80(12) . ?
C7B C8B 1.3900 . ?
C7B O3B 1.46(2) . ?
C8B C9B 1.3900 . ?
O2B Gd1 2.420(18) 2_453 ?
N1C C2C 1.38(4) . ?
C1C O2C 1.17(3) . ?
C1C O1C 1.39(3) . ?
C1C C2C 1.70(4) . ?
C2C C3C 1.58(4) . ?
C3C C4C 1.63(4) . ?
C4C C5C 1.3900 . ?
C4C C9C 1.3900 . ?
C5C C6C 1.3900 . ?
C6C C7C 1.3900 . ?
C7C C8C 1.3900 . ?
C8C C9C 1.3900 . ?
N1D C2D 1.49(3) . ?
C1D O1D 1.29(3) . ?
C1D O2D 1.31(3) . ?
C1D C2D 1.52(4) . ?
C2D C3D 1.48(3) . ?
C3D C4D 1.46(3) . ?
C4D C5D 1.3900 . ?
C4D C9D 1.3900 . ?
C5D C6D 1.3900 . ?
C6D C7D 1.3900 . ?
C7D C8D 1.3900 . ?
C7D O3D 1.41(3) . ?
C8D C9D 1.3900 . ?
O2D Gd8 2.320(18) 2_453 ?
N1E C2E 1.45(4) . ?
C1E O2E 1.18(3) . ?
C1E O1E 1.29(3) . ?
C1E C2E 1.79(5) . ?
C2E C3E 1.49(5) . ?
C3E C4E 1.40(4) . ?
C4E C5E 1.3900 . ?
C4E C9E 1.3900 . ?
C5E C6E 1.3900 . ?
C6E C7E 1.3900 . ?
C7E C8E 1.3900 . ?
C7E O3E 1.57(4) . ?
C8E C9E 1.3900 . ?
Cl2 O2Z 1.21(3) . ?
Cl2 O4Z 1.32(3) . ?
Cl2 O3Z 1.39(4) . ?
Cl2 O1Z 1.415(19) . ?
Cl_501 O6Z_501 1.50(5) . ?
Cl_501 O5Z_501 1.56(4) . ?

loop_
_geom_torsion_atom_site_label_1
_geom_torsion_atom_site_label_2
_geom_torsion_atom_site_label_3
_geom_torsion_atom_site_label_4
_geom_torsion
_geom_torsion_site_symmetry_1
_geom_torsion_site_symmetry_2
_geom_torsion_site_symmetry_3
_geom_torsion_site_symmetry_4
_geom_torsion_publ_flag
O6K Gd1 Gd2 O2C 2.2(8) . . . . ?
O2B Gd1 Gd2 O2C -144.6(7) 2_453 . . . ?
O1K Gd1 Gd2 O2C -148.7(8) . . . . ?
O9J Gd1 Gd2 O2C 59.6(7) . . . . ?
O1A Gd1 Gd2 O2C -17.8(6) . . . . ?
O7K Gd1 Gd2 O2C -78.5(6) . . . . ?
O1J Gd1 Gd2 O2C 136.7(7) . . . . ?
N1A Gd1 Gd2 O2C -15.1(19) . . . . ?
O3H Gd1 Gd2 O2C 106.5(8) . . . . ?
Gd4 Gd1 Gd2 O2C -37.8(5) . . . . ?
Gd3 Gd1 Gd2 O2C -108.4(5) . . . . ?
O6K Gd1 Gd2 O1K 150.9(9) . . . . ?
O2B Gd1 Gd2 O1K 4.2(8) 2_453 . . . ?
O9J Gd1 Gd2 O1K -151.6(8) . . . . ?
O1A Gd1 Gd2 O1K 130.9(7) . . . . ?
O7K Gd1 Gd2 O1K 70.3(7) . . . . ?
O1J Gd1 Gd2 O1K -74.6(8) . . . . ?
N1A Gd1 Gd2 O1K 133.6(19) . . . . ?
O3H Gd1 Gd2 O1K -104.7(9) . . . . ?
Gd4 Gd1 Gd2 O1K 111.0(6) . . . . ?
Gd3 Gd1 Gd2 O1K 40.3(6) . . . . ?
O6K Gd1 Gd2 O3J -75.2(9) . . . . ?
O2B Gd1 Gd2 O3J 138.1(8) 2_453 . . . ?
O1K Gd1 Gd2 O3J 133.9(9) . . . . ?
O9J Gd1 Gd2 O3J -17.7(8) . . . . ?
O1A Gd1 Gd2 O3J -95.2(8) . . . . ?
O7K Gd1 Gd2 O3J -155.8(7) . . . . ?
O1J Gd1 Gd2 O3J 59.3(8) . . . . ?
N1A Gd1 Gd2 O3J -92.4(19) . . . . ?
O3H Gd1 Gd2 O3J 29.2(9) . . . . ?
Gd4 Gd1 Gd2 O3J -115.1(7) . . . . ?
Gd3 Gd1 Gd2 O3J 174.3(7) . . . . ?
O2B Gd1 Gd2 O6K -146.7(8) 2_453 . . . ?
O1K Gd1 Gd2 O6K -150.9(9) . . . . ?
O9J Gd1 Gd2 O6K 57.5(8) . . . . ?
O1A Gd1 Gd2 O6K -20.0(8) . . . . ?
O7K Gd1 Gd2 O6K -80.6(7) . . . . ?
O1J Gd1 Gd2 O6K 134.5(8) . . . . ?
N1A Gd1 Gd2 O6K -17.3(19) . . . . ?
O3H Gd1 Gd2 O6K 104.4(8) . . . . ?
Gd4 Gd1 Gd2 O6K -39.9(6) . . . . ?
Gd3 Gd1 Gd2 O6K -110.6(6) . . . . ?
O6K Gd1 Gd2 O3K 69.9(7) . . . . ?
O2B Gd1 Gd2 O3K -76.8(6) 2_453 . . . ?
O1K Gd1 Gd2 O3K -81.0(7) . . . . ?
O9J Gd1 Gd2 O3K 127.4(6) . . . . ?
O1A Gd1 Gd2 O3K 49.9(5) . . . . ?
O7K Gd1 Gd2 O3K -10.7(5) . . . . ?
O1J Gd1 Gd2 O3K -155.6(6) . . . . ?
N1A Gd1 Gd2 O3K 52.6(19) . . . . ?
O3H Gd1 Gd2 O3K 174.3(7) . . . . ?
Gd4 Gd1 Gd2 O3K 30.0(3) . . . . ?
Gd3 Gd1 Gd2 O3K -40.6(3) . . . . ?
O6K Gd1 Gd2 O2J -153.5(8) . . . . ?
O2B Gd1 Gd2 O2J 59.8(7) 2_453 . . . ?
O1K Gd1 Gd2 O2J 55.6(8) . . . . ?
O9J Gd1 Gd2 O2J -96.0(7) . . . . ?
O1A Gd1 Gd2 O2J -173.5(6) . . . . ?
O7K Gd1 Gd2 O2J 125.9(6) . . . . ?
O1J Gd1 Gd2 O2J -19.0(7) . . . . ?
N1A Gd1 Gd2 O2J -170.7(19) . . . . ?
O3H Gd1 Gd2 O2J -49.1(8) . . . . ?
Gd4 Gd1 Gd2 O2J 166.6(5) . . . . ?
Gd3 Gd1 Gd2 O2J 96.0(5) . . . . ?
O6K Gd1 Gd2 O1B 129.9(8) . . . . ?
O2B Gd1 Gd2 O1B -16.8(7) 2_453 . . . ?
O1K Gd1 Gd2 O1B -21.0(8) . . . . ?
O9J Gd1 Gd2 O1B -172.6(7) . . . . ?
O1A Gd1 Gd2 O1B 109.9(6) . . . . ?
O7K Gd1 Gd2 O1B 49.3(6) . . . . ?
O1J Gd1 Gd2 O1B -95.6(7) . . . . ?
N1A Gd1 Gd2 O1B 112.7(19) . . . . ?
O3H Gd1 Gd2 O1B -125.7(8) . . . . ?
Gd4 Gd1 Gd2 O1B 90.0(4) . . . . ?
Gd3 Gd1 Gd2 O1B 19.4(4) . . . . ?
O6K Gd1 Gd2 N1B 114(2) . . . . ?
O2B Gd1 Gd2 N1B -32(2) 2_453 . . . ?
O1K Gd1 Gd2 N1B -36(2) . . . . ?
O9J Gd1 Gd2 N1B 172(2) . . . . ?
O1A Gd1 Gd2 N1B 94(2) . . . . ?
O7K Gd1 Gd2 N1B 34(2) . . . . ?
O1J Gd1 Gd2 N1B -111(2) . . . . ?
N1A Gd1 Gd2 N1B 97(3) . . . . ?
O3H Gd1 Gd2 N1B -141(2) . . . . ?
Gd4 Gd1 Gd2 N1B 75(2) . . . . ?
Gd3 Gd1 Gd2 N1B 4(2) . . . . ?
O6K Gd1 Gd2 O3H -104.4(8) . . . . ?
O2B Gd1 Gd2 O3H 108.9(8) 2_453 . . . ?
O1K Gd1 Gd2 O3H 104.7(9) . . . . ?
O9J Gd1 Gd2 O3H -46.9(8) . . . . ?
O1A Gd1 Gd2 O3H -124.4(7) . . . . ?
O7K Gd1 Gd2 O3H 175.0(7) . . . . ?
O1J Gd1 Gd2 O3H 30.1(8) . . . . ?
N1A Gd1 Gd2 O3H -121.7(19) . . . . ?
Gd4 Gd1 Gd2 O3H -144.3(6) . . . . ?
Gd3 Gd1 Gd2 O3H 145.1(6) . . . . ?
O6K Gd1 Gd2 Gd3 110.6(6) . . . . ?
O2B Gd1 Gd2 Gd3 -36.2(5) 2_453 . . . ?
O1K Gd1 Gd2 Gd3 -40.3(6) . . . . ?
O9J Gd1 Gd2 Gd3 168.0(5) . . . . ?
O1A Gd1 Gd2 Gd3 90.6(4) . . . . ?
O7K Gd1 Gd2 Gd3 29.9(3) . . . . ?
O1J Gd1 Gd2 Gd3 -114.9(5) . . . . ?
N1A Gd1 Gd2 Gd3 93.3(18) . . . . ?
O3H Gd1 Gd2 Gd3 -145.1(6) . . . . ?
Gd4 Gd1 Gd2 Gd3 70.60(4) . . . . ?
O6K Gd1 Gd2 Gd4 39.9(6) . . . . ?
O2B Gd1 Gd2 Gd4 -106.8(5) 2_453 . . . ?
O1K Gd1 Gd2 Gd4 -111.0(6) . . . . ?
O9J Gd1 Gd2 Gd4 97.4(5) . . . . ?
O1A Gd1 Gd2 Gd4 20.0(4) . . . . ?
O7K Gd1 Gd2 Gd4 -40.7(3) . . . . ?
O1J Gd1 Gd2 Gd4 174.5(5) . . . . ?
N1A Gd1 Gd2 Gd4 22.7(18) . . . . ?
O3H Gd1 Gd2 Gd4 144.3(6) . . . . ?
Gd3 Gd1 Gd2 Gd4 -70.60(4) . . . . ?
O2C Gd2 Gd3 O7K 77.6(6) . . . . ?
O1K Gd2 Gd3 O7K -70.8(7) . . . . ?
O3J Gd2 Gd3 O7K -97(6) . . . . ?
O6K Gd2 Gd3 O7K 3.0(5) . . . . ?
O3K Gd2 Gd3 O7K 70.1(7) . . . . ?
O2J Gd2 Gd3 O7K -131.9(7) . . . . ?
O1B Gd2 Gd3 O7K 175.6(7) . . . . ?
N1B Gd2 Gd3 O7K 149.4(7) . . . . ?
O3H Gd2 Gd3 O7K -58.0(6) . . . . ?
Gd1 Gd2 Gd3 O7K -31.6(4) . . . . ?
Gd4 Gd2 Gd3 O7K 33.0(4) . . . . ?
O2C Gd2 Gd3 O7K -60.7(6) . . . 2_453 ?
O1K Gd2 Gd3 O7K 150.9(7) . . . 2_453 ?
O3J Gd2 Gd3 O7K 124(6) . . . 2_453 ?
O6K Gd2 Gd3 O7K -135.3(6) . . . 2_453 ?
O3K Gd2 Gd3 O7K -68.2(7) . . . 2_453 ?
O2J Gd2 Gd3 O7K 89.8(7) . . . 2_453 ?
O1B Gd2 Gd3 O7K 37.3(7) . . . 2_453 ?
N1B Gd2 Gd3 O7K 11.1(7) . . . 2_453 ?
O3H Gd2 Gd3 O7K 163.7(6) . . . 2_453 ?
Gd1 Gd2 Gd3 O7K -169.9(4) . . . 2_453 ?
Gd4 Gd2 Gd3 O7K -105.3(4) . . . 2_453 ?
O2C Gd2 Gd3 O1K 148.4(8) . . . . ?
O3J Gd2 Gd3 O1K -26(6) . . . . ?
O6K Gd2 Gd3 O1K 73.8(7) . . . . ?
O3K Gd2 Gd3 O1K 140.9(8) . . . . ?
O2J Gd2 Gd3 O1K -61.1(8) . . . . ?
O1B Gd2 Gd3 O1K -113.6(8) . . . . ?
N1B Gd2 Gd3 O1K -139.8(8) . . . . ?
O3H Gd2 Gd3 O1K 12.8(8) . . . . ?
Gd1 Gd2 Gd3 O1K 39.2(6) . . . . ?
Gd4 Gd2 Gd3 O1K 103.8(6) . . . . ?
O2C Gd2 Gd3 O1K -138.2(6) . . . 2_453 ?
O1K Gd2 Gd3 O1K 73.4(10) . . . 2_453 ?
O3J Gd2 Gd3 O1K 47(6) . . . 2_453 ?
O6K Gd2 Gd3 O1K 147.2(6) . . . 2_453 ?
O3K Gd2 Gd3 O1K -145.7(7) . . . 2_453 ?
O2J Gd2 Gd3 O1K 12.3(7) . . . 2_453 ?
O1B Gd2 Gd3 O1K -40.2(7) . . . 2_453 ?
N1B Gd2 Gd3 O1K -66.4(7) . . . 2_453 ?
O3H Gd2 Gd3 O1K 86.2(6) . . . 2_453 ?
Gd1 Gd2 Gd3 O1K 112.6(4) . . . 2_453 ?
Gd4 Gd2 Gd3 O1K 177.2(4) . . . 2_453 ?
O2C Gd2 Gd3 O3K 7.5(8) . . . . ?
O1K Gd2 Gd3 O3K -140.9(8) . . . . ?
O3J Gd2 Gd3 O3K -167(6) . . . . ?
O6K Gd2 Gd3 O3K -67.1(7) . . . . ?
O2J Gd2 Gd3 O3K 158.0(8) . . . . ?
O1B Gd2 Gd3 O3K 105.5(8) . . . . ?
N1B Gd2 Gd3 O3K 79.3(8) . . . . ?
O3H Gd2 Gd3 O3K -128.1(8) . . . . ?
Gd1 Gd2 Gd3 O3K -101.7(6) . . . . ?
Gd4 Gd2 Gd3 O3K -37.1(6) . . . . ?
O2C Gd2 Gd3 O3K 75(5) . . . 2_453 ?
O1K Gd2 Gd3 O3K -73(5) . . . 2_453 ?
O3J Gd2 Gd3 O3K -99(7) . . . 2_453 ?
O6K Gd2 Gd3 O3K 1(5) . . . 2_453 ?
O3K Gd2 Gd3 O3K 68(5) . . . 2_453 ?
O2J Gd2 Gd3 O3K -134(5) . . . 2_453 ?
O1B Gd2 Gd3 O3K 173(5) . . . 2_453 ?
N1B Gd2 Gd3 O3K 147(5) . . . 2_453 ?
O3H Gd2 Gd3 O3K -60(5) . . . 2_453 ?
Gd1 Gd2 Gd3 O3K -34(5) . . . 2_453 ?
Gd4 Gd2 Gd3 O3K 31(5) . . . 2_453 ?
O2C Gd2 Gd3 O1B 150.2(7) . . . 2_453 ?
O1K Gd2 Gd3 O1B 1.9(7) . . . 2_453 ?
O3J Gd2 Gd3 O1B -25(6) . . . 2_453 ?
O6K Gd2 Gd3 O1B 75.7(6) . . . 2_453 ?
O3K Gd2 Gd3 O1B 142.8(7) . . . 2_453 ?
O2J Gd2 Gd3 O1B -59.2(7) . . . 2_453 ?
O1B Gd2 Gd3 O1B -111.7(10) . . . 2_453 ?
N1B Gd2 Gd3 O1B -137.9(7) . . . 2_453 ?
O3H Gd2 Gd3 O1B 14.7(6) . . . 2_453 ?
Gd1 Gd2 Gd3 O1B 41.1(4) . . . 2_453 ?
Gd4 Gd2 Gd3 O1B 105.7(4) . . . 2_453 ?
O2C Gd2 Gd3 O1B -98.1(8) . . . . ?
O1K Gd2 Gd3 O1B 113.6(8) . . . . ?
O3J Gd2 Gd3 O1B 87(6) . . . . ?
O6K Gd2 Gd3 O1B -172.6(7) . . . . ?
O3K Gd2 Gd3 O1B -105.5(8) . . . . ?
O2J Gd2 Gd3 O1B 52.5(8) . . . . ?
N1B Gd2 Gd3 O1B -26.2(8) . . . . ?
O3H Gd2 Gd3 O1B 126.4(8) . . . . ?
Gd1 Gd2 Gd3 O1B 152.8(6) . . . . ?
Gd4 Gd2 Gd3 O1B -142.6(6) . . . . ?
O2C Gd2 Gd3 Cl1 13.6(5) . . . . ?
O1K Gd2 Gd3 Cl1 -134.7(6) . . . . ?
O3J Gd2 Gd3 Cl1 -161(6) . . . . ?
O6K Gd2 Gd3 Cl1 -60.9(4) . . . . ?
O3K Gd2 Gd3 Cl1 6.1(6) . . . . ?
O2J Gd2 Gd3 Cl1 164.2(5) . . . . ?
O1B Gd2 Gd3 Cl1 111.7(6) . . . . ?
N1B Gd2 Gd3 Cl1 85.5(6) . . . . ?
O3H Gd2 Gd3 Cl1 -121.9(5) . . . . ?
Gd1 Gd2 Gd3 Cl1 -95.53(3) . . . . ?
Gd4 Gd2 Gd3 Cl1 -30.91(3) . . . . ?
O2C Gd2 Gd3 Gd2 -166.4(5) . . . 2_453 ?
O1K Gd2 Gd3 Gd2 45.3(6) . . . 2_453 ?
O3J Gd2 Gd3 Gd2 19(6) . . . 2_453 ?
O6K Gd2 Gd3 Gd2 119.1(4) . . . 2_453 ?
O3K Gd2 Gd3 Gd2 -173.9(6) . . . 2_453 ?
O2J Gd2 Gd3 Gd2 -15.8(5) . . . 2_453 ?
O1B Gd2 Gd3 Gd2 -68.3(6) . . . 2_453 ?
N1B Gd2 Gd3 Gd2 -94.5(6) . . . 2_453 ?
O3H Gd2 Gd3 Gd2 58.1(5) . . . 2_453 ?
Gd1 Gd2 Gd3 Gd2 84.47(3) . . . 2_453 ?
Gd4 Gd2 Gd3 Gd2 149.09(3) . . . 2_453 ?
O2C Gd2 Gd3 Gd4 44.5(5) . . . . ?
O1K Gd2 Gd3 Gd4 -103.8(6) . . . . ?
O3J Gd2 Gd3 Gd4 -130(6) . . . . ?
O6K Gd2 Gd3 Gd4 -30.0(4) . . . . ?
O3K Gd2 Gd3 Gd4 37.1(6) . . . . ?
O2J Gd2 Gd3 Gd4 -164.9(5) . . . . ?
O1B Gd2 Gd3 Gd4 142.6(6) . . . . ?
N1B Gd2 Gd3 Gd4 116.4(6) . . . . ?
O3H Gd2 Gd3 Gd4 -91.0(5) . . . . ?
Gd1 Gd2 Gd3 Gd4 -64.62(4) . . . . ?
O6K Gd1 Gd4 O4K 79.6(7) . . . . ?
O2B Gd1 Gd4 O4K -130.1(6) 2_453 . . . ?
O1K Gd1 Gd4 O4K 151.7(5) . . . . ?
O9J Gd1 Gd4 O4K 21.0(6) . . . . ?
O1A Gd1 Gd4 O4K -34.6(7) . . . . ?
O7K Gd1 Gd4 O4K -141.4(7) . . . . ?
O1J Gd1 Gd4 O4K 75(4) . . . . ?
N1A Gd1 Gd4 O4K -56.5(6) . . . . ?
O3H Gd1 Gd4 O4K 92.7(6) . . . . ?
Gd2 Gd1 Gd4 O4K 117.5(4) . . . . ?
Gd3 Gd1 Gd4 O4K -177.8(4) . . . . ?
O6K Gd1 Gd4 O3K -68.5(7) . . . . ?
O2B Gd1 Gd4 O3K 81.8(6) 2_453 . . . ?
O1K Gd1 Gd4 O3K 3.6(5) . . . . ?
O9J Gd1 Gd4 O3K -127.1(6) . . . . ?
O1A Gd1 Gd4 O3K 177.3(7) . . . . ?
O7K Gd1 Gd4 O3K 70.5(6) . . . . ?
O1J Gd1 Gd4 O3K -73(4) . . . . ?
N1A Gd1 Gd4 O3K 155.4(6) . . . . ?
O3H Gd1 Gd4 O3K -55.4(6) . . . . ?
Gd2 Gd1 Gd4 O3K -30.6(4) . . . . ?
Gd3 Gd1 Gd4 O3K 34.1(4) . . . . ?
O6K Gd1 Gd4 O8K 157.4(7) . . . . ?
O2B Gd1 Gd4 O8K -52.3(6) 2_453 . . . ?
O1K Gd1 Gd4 O8K -130.5(5) . . . . ?
O9J Gd1 Gd4 O8K 98.8(6) . . . . ?
O1A Gd1 Gd4 O8K 43.2(7) . . . . ?
O7K Gd1 Gd4 O8K -63.7(7) . . . . ?
O1J Gd1 Gd4 O8K 153(4) . . . . ?
N1A Gd1 Gd4 O8K 21.3(6) . . . . ?
O3H Gd1 Gd4 O8K 170.5(6) . . . . ?
Gd2 Gd1 Gd4 O8K -164.8(4) . . . . ?
Gd3 Gd1 Gd4 O8K -100.1(4) . . . . ?
O6K Gd1 Gd4 O10K -83(3) . . . . ?
O2B Gd1 Gd4 O10K 67(3) 2_453 . . . ?
O1K Gd1 Gd4 O10K -11(3) . . . . ?
O9J Gd1 Gd4 O10K -142(3) . . . . ?
O1A Gd1 Gd4 O10K 162(3) . . . . ?
O7K Gd1 Gd4 O10K 56(3) . . . . ?
O1J Gd1 Gd4 O10K -88(5) . . . . ?
N1A Gd1 Gd4 O10K 141(3) . . . . ?
O3H Gd1 Gd4 O10K -70(3) . . . . ?
Gd2 Gd1 Gd4 O10K -46(3) . . . . ?
Gd3 Gd1 Gd4 O10K 19(3) . . . . ?
O2B Gd1 Gd4 O6K 150.3(8) 2_453 . . . ?
O1K Gd1 Gd4 O6K 72.1(7) . . . . ?
O9J Gd1 Gd4 O6K -58.6(8) . . . . ?
O1A Gd1 Gd4 O6K -114.2(8) . . . . ?
O7K Gd1 Gd4 O6K 139.0(8) . . . . ?
O1J Gd1 Gd4 O6K -5(4) . . . . ?
N1A Gd1 Gd4 O6K -136.1(8) . . . . ?
O3H Gd1 Gd4 O6K 13.1(8) . . . . ?
Gd2 Gd1 Gd4 O6K 37.9(6) . . . . ?
Gd3 Gd1 Gd4 O6K 102.6(6) . . . . ?
O6K Gd1 Gd4 O7K -139.0(8) . . . . ?
O2B Gd1 Gd4 O7K 11.4(7) 2_453 . . . ?
O1K Gd1 Gd4 O7K -66.8(6) . . . . ?
O9J Gd1 Gd4 O7K 162.4(7) . . . . ?
O1A Gd1 Gd4 O7K 106.8(8) . . . . ?
O1J Gd1 Gd4 O7K -144(4) . . . . ?
N1A Gd1 Gd4 O7K 85.0(7) . . . . ?
O3H Gd1 Gd4 O7K -125.9(7) . . . . ?
Gd2 Gd1 Gd4 O7K -101.1(5) . . . . ?
Gd3 Gd1 Gd4 O7K -36.4(5) . . . . ?
O6K Gd1 Gd4 O1C 6.0(7) . . . . ?
O2B Gd1 Gd4 O1C 156.3(7) 2_453 . . . ?
O1K Gd1 Gd4 O1C 78.1(6) . . . . ?
O9J Gd1 Gd4 O1C -52.6(6) . . . . ?
O1A Gd1 Gd4 O1C -108.2(7) . . . . ?
O7K Gd1 Gd4 O1C 145.0(7) . . . . ?
O1J Gd1 Gd4 O1C 1(4) . . . . ?
N1A Gd1 Gd4 O1C -130.1(7) . . . . ?
O3H Gd1 Gd4 O1C 19.1(6) . . . . ?
Gd2 Gd1 Gd4 O1C 43.8(5) . . . . ?
Gd3 Gd1 Gd4 O1C 108.6(5) . . . . ?
O6K Gd1 Gd4 O1A 114.2(8) . . . . ?
O2B Gd1 Gd4 O1A -95.5(7) 2_453 . . . ?
O1K Gd1 Gd4 O1A -173.7(7) . . . . ?
O9J Gd1 Gd4 O1A 55.6(7) . . . . ?
O7K Gd1 Gd4 O1A -106.8(8) . . . . ?
O1J Gd1 Gd4 O1A 110(4) . . . . ?
N1A Gd1 Gd4 O1A -21.9(7) . . . . ?
O3H Gd1 Gd4 O1A 127.3(7) . . . . ?
Gd2 Gd1 Gd4 O1A 152.0(5) . . . . ?
Gd3 Gd1 Gd4 O1A -143.3(5) . . . . ?
O6K Gd1 Gd4 Gd6 48.7(6) . . . . ?
O2B Gd1 Gd4 Gd6 -161.0(5) 2_453 . . . ?
O1K Gd1 Gd4 Gd6 120.8(4) . . . . ?
O9J Gd1 Gd4 Gd6 -9.9(5) . . . . ?
O1A Gd1 Gd4 Gd6 -65.5(5) . . . . ?
O7K Gd1 Gd4 Gd6 -172.3(6) . . . . ?
O1J Gd1 Gd4 Gd6 44(4) . . . . ?
N1A Gd1 Gd4 Gd6 -87.4(5) . . . . ?
O3H Gd1 Gd4 Gd6 61.8(4) . . . . ?
Gd2 Gd1 Gd4 Gd6 86.57(8) . . . . ?
Gd3 Gd1 Gd4 Gd6 151.28(9) . . . . ?
O6K Gd1 Gd4 Gd3 -102.6(6) . . . . ?
O2B Gd1 Gd4 Gd3 47.8(5) 2_453 . . . ?
O1K Gd1 Gd4 Gd3 -30.4(3) . . . . ?
O9J Gd1 Gd4 Gd3 -161.1(5) . . . . ?
O1A Gd1 Gd4 Gd3 143.3(5) . . . . ?
O7K Gd1 Gd4 Gd3 36.4(5) . . . . ?
O1J Gd1 Gd4 Gd3 -107(4) . . . . ?
N1A Gd1 Gd4 Gd3 121.4(5) . . . . ?
O3H Gd1 Gd4 Gd3 -89.5(4) . . . . ?
Gd2 Gd1 Gd4 Gd3 -64.71(3) . . . . ?
O6K Gd1 Gd4 Gd7 177.6(6) . . . . ?
O2B Gd1 Gd4 Gd7 -32.1(5) 2_453 . . . ?
O1K Gd1 Gd4 Gd7 -110.3(4) . . . . ?
O9J Gd1 Gd4 Gd7 119.0(5) . . . . ?
O1A Gd1 Gd4 Gd7 63.4(5) . . . . ?
O7K Gd1 Gd4 Gd7 -43.4(6) . . . . ?
O1J Gd1 Gd4 Gd7 173(4) . . . . ?
N1A Gd1 Gd4 Gd7 41.5(5) . . . . ?
O3H Gd1 Gd4 Gd7 -169.3(4) . . . . ?
Gd2 Gd1 Gd4 Gd7 -144.54(9) . . . . ?
Gd3 Gd1 Gd4 Gd7 -79.83(8) . . . . ?
O7K Gd3 Gd4 O4K -27(3) . . . . ?
O7K Gd3 Gd4 O4K -167(3) 2_453 . . . ?
O1K Gd3 Gd4 O4K 49(3) . . . . ?
O1K Gd3 Gd4 O4K 68(4) 2_453 . . . ?
O3K Gd3 Gd4 O4K 130(3) . . . . ?
O3K Gd3 Gd4 O4K -90(3) 2_453 . . . ?
O1B Gd3 Gd4 O4K -19(3) 2_453 . . . ?
O1B Gd3 Gd4 O4K 112(3) . . . . ?
Cl1 Gd3 Gd4 O4K -129(3) . . . . ?
Gd2 Gd3 Gd4 O4K 88(3) . . . . ?
Gd2 Gd3 Gd4 O4K -57(3) 2_453 . . . ?
O7K Gd3 Gd4 O3K -156.6(9) . . . . ?
O7K Gd3 Gd4 O3K 62.4(7) 2_453 . . . ?
O1K Gd3 Gd4 O3K -80.9(7) . . . . ?
O1K Gd3 Gd4 O3K -62(3) 2_453 . . . ?
O3K Gd3 Gd4 O3K 140.2(8) 2_453 . . . ?
O1B Gd3 Gd4 O3K -149.3(8) 2_453 . . . ?
O1B Gd3 Gd4 O3K -18.0(7) . . . . ?
Cl1 Gd3 Gd4 O3K 101.4(6) . . . . ?
Gd2 Gd3 Gd4 O3K -42.3(6) . . . . ?
Gd2 Gd3 Gd4 O3K 173.1(6) 2_453 . . . ?
O7K Gd3 Gd4 O8K 63.8(7) . . . . ?
O7K Gd3 Gd4 O8K -77.1(5) 2_453 . . . ?
O1K Gd3 Gd4 O8K 139.5(5) . . . . ?
O1K Gd3 Gd4 O8K 159(3) 2_453 . . . ?
O3K Gd3 Gd4 O8K -139.6(7) . . . . ?
O3K Gd3 Gd4 O8K 0.7(6) 2_453 . . . ?
O1B Gd3 Gd4 O8K 71.1(6) 2_453 . . . ?
O1B Gd3 Gd4 O8K -157.6(5) . . . . ?
Cl1 Gd3 Gd4 O8K -38.2(4) . . . . ?
Gd2 Gd3 Gd4 O8K 178.1(4) . . . . ?
Gd2 Gd3 Gd4 O8K 33.5(4) 2_453 . . . ?
O7K Gd3 Gd4 O10K 138.6(7) . . . . ?
O7K Gd3 Gd4 O10K -2.4(5) 2_453 . . . ?
O1K Gd3 Gd4 O10K -145.8(5) . . . . ?
O1K Gd3 Gd4 O10K -127(3) 2_453 . . . ?
O3K Gd3 Gd4 O10K -64.8(7) . . . . ?
O3K Gd3 Gd4 O10K 75.4(5) 2_453 . . . ?
O1B Gd3 Gd4 O10K 145.8(6) 2_453 . . . ?
O1B Gd3 Gd4 O10K -82.9(5) . . . . ?
Cl1 Gd3 Gd4 O10K 36.5(4) . . . . ?
Gd2 Gd3 Gd4 O10K -107.2(4) . . . . ?
Gd2 Gd3 Gd4 O10K 108.2(4) 2_453 . . . ?
O7K Gd3 Gd4 O6K -83.4(7) . . . . ?
O7K Gd3 Gd4 O6K 135.7(6) 2_453 . . . ?
O1K Gd3 Gd4 O6K -7.7(5) . . . . ?
O1K Gd3 Gd4 O6K 11(3) 2_453 . . . ?
O3K Gd3 Gd4 O6K 73.2(7) . . . . ?
O3K Gd3 Gd4 O6K -146.5(6) 2_453 . . . ?
O1B Gd3 Gd4 O6K -76.1(6) 2_453 . . . ?
O1B Gd3 Gd4 O6K 55.2(6) . . . . ?
Cl1 Gd3 Gd4 O6K 174.6(4) . . . . ?
Gd2 Gd3 Gd4 O6K 30.9(4) . . . . ?
Gd2 Gd3 Gd4 O6K -113.7(4) 2_453 . . . ?
O7K Gd3 Gd4 O7K -140.9(8) 2_453 . . . ?
O1K Gd3 Gd4 O7K 75.7(7) . . . . ?
O1K Gd3 Gd4 O7K 95(3) 2_453 . . . ?
O3K Gd3 Gd4 O7K 156.6(9) . . . . ?
O3K Gd3 Gd4 O7K -63.2(7) 2_453 . . . ?
O1B Gd3 Gd4 O7K 7.3(7) 2_453 . . . ?
O1B Gd3 Gd4 O7K 138.6(7) . . . . ?
Cl1 Gd3 Gd4 O7K -102.0(6) . . . . ?
Gd2 Gd3 Gd4 O7K 114.3(6) . . . . ?
Gd2 Gd3 Gd4 O7K -30.3(6) 2_453 . . . ?
O7K Gd3 Gd4 O1C -149.9(8) . . . . ?
O7K Gd3 Gd4 O1C 69.1(6) 2_453 . . . ?
O1K Gd3 Gd4 O1C -74.2(6) . . . . ?
O1K Gd3 Gd4 O1C -55(3) 2_453 . . . ?
O3K Gd3 Gd4 O1C 6.7(8) . . . . ?
O3K Gd3 Gd4 O1C 146.9(6) 2_453 . . . ?
O1B Gd3 Gd4 O1C -142.6(6) 2_453 . . . ?
O1B Gd3 Gd4 O1C -11.3(6) . . . . ?
Cl1 Gd3 Gd4 O1C 108.1(5) . . . . ?
Gd2 Gd3 Gd4 O1C -35.6(5) . . . . ?
Gd2 Gd3 Gd4 O1C 179.8(5) 2_453 . . . ?
O7K Gd3 Gd4 O1A -19.7(7) . . . . ?
O7K Gd3 Gd4 O1A -160.6(6) 2_453 . . . ?
O1K Gd3 Gd4 O1A 56.0(5) . . . . ?
O1K Gd3 Gd4 O1A 75(3) 2_453 . . . ?
O3K Gd3 Gd4 O1A 136.9(7) . . . . ?
O3K Gd3 Gd4 O1A -82.8(6) 2_453 . . . ?
O1B Gd3 Gd4 O1A -12.4(6) 2_453 . . . ?
O1B Gd3 Gd4 O1A 118.9(6) . . . . ?
Cl1 Gd3 Gd4 O1A -121.7(4) . . . . ?
Gd2 Gd3 Gd4 O1A 94.6(4) . . . . ?
Gd2 Gd3 Gd4 O1A -50.0(4) 2_453 . . . ?
O7K Gd3 Gd4 Gd6 168.2(6) . . . . ?
O7K Gd3 Gd4 Gd6 27.3(4) 2_453 . . . ?
O1K Gd3 Gd4 Gd6 -116.1(4) . . . . ?
O1K Gd3 Gd4 Gd6 -97(3) 2_453 . . . ?
O3K Gd3 Gd4 Gd6 -35.2(6) . . . . ?
O3K Gd3 Gd4 Gd6 105.0(4) 2_453 . . . ?
O1B Gd3 Gd4 Gd6 175.5(4) 2_453 . . . ?
O1B Gd3 Gd4 Gd6 -53.2(4) . . . . ?
Cl1 Gd3 Gd4 Gd6 66.19(8) . . . . ?
Gd2 Gd3 Gd4 Gd6 -77.52(10) . . . . ?
Gd2 Gd3 Gd4 Gd6 137.87(9) 2_453 . . . ?
O7K Gd3 Gd4 Gd1 -43.9(6) . . . . ?
O7K Gd3 Gd4 Gd1 175.2(4) 2_453 . . . ?
O1K Gd3 Gd4 Gd1 31.8(4) . . . . ?
O1K Gd3 Gd4 Gd1 51(3) 2_453 . . . ?
O3K Gd3 Gd4 Gd1 112.7(6) . . . . ?
O3K Gd3 Gd4 Gd1 -107.0(4) 2_453 . . . ?
O1B Gd3 Gd4 Gd1 -36.6(4) 2_453 . . . ?
O1B Gd3 Gd4 Gd1 94.7(4) . . . . ?
Cl1 Gd3 Gd4 Gd1 -145.87(4) . . . . ?
Gd2 Gd3 Gd4 Gd1 70.41(4) . . . . ?
Gd2 Gd3 Gd4 Gd1 -74.20(9) 2_453 . . . ?
O7K Gd3 Gd4 Gd7 101.6(6) . . . . ?
O7K Gd3 Gd4 Gd7 -39.3(4) 2_453 . . . ?
O1K Gd3 Gd4 Gd7 177.3(4) . . . . ?
O1K Gd3 Gd4 Gd7 -164(3) 2_453 . . . ?
O3K Gd3 Gd4 Gd7 -101.7(6) . . . . ?
O3K Gd3 Gd4 Gd7 38.5(4) 2_453 . . . ?
O1B Gd3 Gd4 Gd7 108.9(4) 2_453 . . . ?
O1B Gd3 Gd4 Gd7 -119.8(4) . . . . ?
Cl1 Gd3 Gd4 Gd7 -0.36(2) . . . . ?
Gd2 Gd3 Gd4 Gd7 -144.07(5) . . . . ?
Gd2 Gd3 Gd4 Gd7 71.32(10) 2_453 . . . ?
O4K Gd4 Gd5 O2A 100.6(8) . . . . ?
O3K Gd4 Gd5 O2A -149.5(16) . . . . ?
O8K Gd4 Gd5 O2A -96.7(7) . . . . ?
O10K Gd4 Gd5 O2A -172.3(5) . . . . ?
O6K Gd4 Gd5 O2A 47.7(6) . . . . ?
O7K Gd4 Gd5 O2A -40.8(5) . . . . ?
O1C Gd4 Gd5 O2A 126.4(6) . . . . ?
O1A Gd4 Gd5 O2A 7.5(6) . . . . ?
Gd6 Gd4 Gd5 O2A 144.5(4) . . . . ?
Gd1 Gd4 Gd5 O2A 5.2(4) . . . . ?
Gd3 Gd4 Gd5 O2A -68.0(4) . . . . ?
Gd7 Gd4 Gd5 O2A -139.7(4) . . . . ?
O4K Gd4 Gd5 O2K -79.1(8) . . . . ?
O3K Gd4 Gd5 O2K 30.8(16) . . . . ?
O8K Gd4 Gd5 O2K 83.6(7) . . . . ?
O10K Gd4 Gd5 O2K 8.0(5) . . . . ?
O6K Gd4 Gd5 O2K -132.1(6) . . . . ?
O7K Gd4 Gd5 O2K 139.4(5) . . . . ?
O1C Gd4 Gd5 O2K -53.3(6) . . . . ?
O1A Gd4 Gd5 O2K -172.3(6) . . . . ?
Gd6 Gd4 Gd5 O2K -35.3(4) . . . . ?
Gd1 Gd4 Gd5 O2K -174.6(4) . . . . ?
Gd3 Gd4 Gd5 O2K 112.3(4) . . . . ?
Gd7 Gd4 Gd5 O2K 40.5(4) . . . . ?
O3K Gd4 Gd5 O4K 109.9(17) . . . . ?
O8K Gd4 Gd5 O4K 162.7(9) . . . . ?
O10K Gd4 Gd5 O4K 87.1(8) . . . . ?
O6K Gd4 Gd5 O4K -53.0(8) . . . . ?
O7K Gd4 Gd5 O4K -141.4(8) . . . . ?
O1C Gd4 Gd5 O4K 25.8(8) . . . . ?
O1A Gd4 Gd5 O4K -93.2(8) . . . . ?
Gd6 Gd4 Gd5 O4K 43.9(7) . . . . ?
Gd1 Gd4 Gd5 O4K -95.5(7) . . . . ?
Gd3 Gd4 Gd5 O4K -168.6(7) . . . . ?
Gd7 Gd4 Gd5 O4K 119.6(7) . . . . ?
O4K Gd4 Gd5 O1D -143.0(8) . . . . ?
O3K Gd4 Gd5 O1D -33.1(16) . . . . ?
O8K Gd4 Gd5 O1D 19.7(7) . . . . ?
O10K Gd4 Gd5 O1D -55.9(5) . . . . ?
O6K Gd4 Gd5 O1D 164.0(6) . . . . ?
O7K Gd4 Gd5 O1D 75.6(6) . . . . ?
O1C Gd4 Gd5 O1D -117.2(6) . . . . ?
O1A Gd4 Gd5 O1D 123.8(5) . . . . ?
Gd6 Gd4 Gd5 O1D -99.1(4) . . . . ?
Gd1 Gd4 Gd5 O1D 121.5(4) . . . . ?
Gd3 Gd4 Gd5 O1D 48.4(4) . . . . ?
Gd7 Gd4 Gd5 O1D -23.4(4) . . . . ?
O4K Gd4 Gd5 O8K -162.7(9) . . . . ?
O3K Gd4 Gd5 O8K -52.8(17) . . . . ?
O10K Gd4 Gd5 O8K -75.6(7) . . . . ?
O6K Gd4 Gd5 O8K 144.3(8) . . . . ?
O7K Gd4 Gd5 O8K 55.8(7) . . . . ?
O1C Gd4 Gd5 O8K -136.9(8) . . . . ?
O1A Gd4 Gd5 O8K 104.1(7) . . . . ?
Gd6 Gd4 Gd5 O8K -118.9(6) . . . . ?
Gd1 Gd4 Gd5 O8K 101.8(6) . . . . ?
Gd3 Gd4 Gd5 O8K 28.7(6) . . . . ?
Gd7 Gd4 Gd5 O8K -43.1(6) . . . . ?
O4K Gd4 Gd5 O7J -82.9(15) . . . . ?
O3K Gd4 Gd5 O7J 27(2) . . . . ?
O8K Gd4 Gd5 O7J 79.8(14) . . . . ?
O10K Gd4 Gd5 O7J 4.2(13) . . . . ?
O6K Gd4 Gd5 O7J -135.9(14) . . . . ?
O7K Gd4 Gd5 O7J 135.7(13) . . . . ?
O1C Gd4 Gd5 O7J -57.1(13) . . . . ?
O1A Gd4 Gd5 O7J -176.1(13) . . . . ?
Gd6 Gd4 Gd5 O7J -39.0(13) . . . . ?
Gd1 Gd4 Gd5 O7J -178.3(13) . . . . ?
Gd3 Gd4 Gd5 O7J 108.5(13) . . . . ?
Gd7 Gd4 Gd5 O7J 36.8(13) . . . . ?
O4K Gd4 Gd5 O10J 50.7(9) . . . . ?
O3K Gd4 Gd5 O10J 160.6(16) . . . . ?
O8K Gd4 Gd5 O10J -146.6(8) . . . . ?
O10K Gd4 Gd5 O10J 137.8(6) . . . . ?
O6K Gd4 Gd5 O10J -2.3(7) . . . . ?
O7K Gd4 Gd5 O10J -90.7(6) . . . . ?
O1C Gd4 Gd5 O10J 76.5(7) . . . . ?
O1A Gd4 Gd5 O10J -42.5(6) . . . . ?
Gd6 Gd4 Gd5 O10J 94.5(5) . . . . ?
Gd1 Gd4 Gd5 O10J -44.8(5) . . . . ?
Gd3 Gd4 Gd5 O10J -117.9(5) . . . . ?
Gd7 Gd4 Gd5 O10J 170.3(5) . . . . ?
O4K Gd4 Gd5 N1D 153.8(9) . . . . ?
O3K Gd4 Gd5 N1D -96.3(16) . . . . ?
O8K Gd4 Gd5 N1D -43.4(8) . . . . ?
O10K Gd4 Gd5 N1D -119.1(6) . . . . ?
O6K Gd4 Gd5 N1D 100.9(7) . . . . ?
O7K Gd4 Gd5 N1D 12.4(6) . . . . ?
O1C Gd4 Gd5 N1D 179.7(7) . . . . ?
O1A Gd4 Gd5 N1D 60.7(6) . . . . ?
Gd6 Gd4 Gd5 N1D -162.3(5) . . . . ?
Gd1 Gd4 Gd5 N1D 58.4(5) . . . . ?
Gd3 Gd4 Gd5 N1D -14.8(5) . . . . ?
Gd7 Gd4 Gd5 N1D -86.5(5) . . . . ?
O4K Gd4 Gd5 O1H -21.4(8) . . . . ?
O3K Gd4 Gd5 O1H 88.5(16) . . . . ?
O8K Gd4 Gd5 O1H 141.4(7) . . . . ?
O10K Gd4 Gd5 O1H 65.7(5) . . . . ?
O6K Gd4 Gd5 O1H -74.3(6) . . . . ?
O7K Gd4 Gd5 O1H -162.8(6) . . . . ?
O1C Gd4 Gd5 O1H 4.4(6) . . . . ?
O1A Gd4 Gd5 O1H -114.5(6) . . . . ?
Gd6 Gd4 Gd5 O1H 22.5(4) . . . . ?
Gd1 Gd4 Gd5 O1H -116.8(4) . . . . ?
Gd3 Gd4 Gd5 O1H 170.0(4) . . . . ?
Gd7 Gd4 Gd5 O1H 98.3(4) . . . . ?
O4K Gd4 Gd5 Gd7 -119.6(7) . . . . ?
O3K Gd4 Gd5 Gd7 -9.8(16) . . . . ?
O8K Gd4 Gd5 Gd7 43.1(6) . . . . ?
O10K Gd4 Gd5 Gd7 -32.6(3) . . . . ?
O6K Gd4 Gd5 Gd7 -172.6(5) . . . . ?
O7K Gd4 Gd5 Gd7 98.9(4) . . . . ?
O1C Gd4 Gd5 Gd7 -93.8(4) . . . . ?
O1A Gd4 Gd5 Gd7 147.2(4) . . . . ?
Gd6 Gd4 Gd5 Gd7 -75.79(4) . . . . ?
Gd1 Gd4 Gd5 Gd7 144.90(5) . . . . ?
Gd3 Gd4 Gd5 Gd7 71.75(8) . . . . ?
O4K Gd4 Gd5 Gd6 -43.9(7) . . . . ?
O3K Gd4 Gd5 Gd6 66.0(16) . . . . ?
O8K Gd4 Gd5 Gd6 118.9(6) . . . . ?
O10K Gd4 Gd5 Gd6 43.2(3) . . . . ?
O6K Gd4 Gd5 Gd6 -96.8(5) . . . . ?
O7K Gd4 Gd5 Gd6 174.7(4) . . . . ?
O1C Gd4 Gd5 Gd6 -18.0(4) . . . . ?
O1A Gd4 Gd5 Gd6 -137.0(4) . . . . ?
Gd1 Gd4 Gd5 Gd6 -139.31(5) . . . . ?
Gd3 Gd4 Gd5 Gd6 147.54(8) . . . . ?
Gd7 Gd4 Gd5 Gd6 75.79(4) . . . . ?
O3K Gd4 Gd6 O4K 155.2(7) . . . . ?
O8K Gd4 Gd6 O4K -70.5(7) . . . . ?
O10K Gd4 Gd6 O4K -139.3(8) . . . . ?
O6K Gd4 Gd6 O4K 79.1(7) . . . . ?
O7K Gd4 Gd6 O4K -83(3) . . . . ?
O1C Gd4 Gd6 O4K 114.6(9) . . . . ?
O1A Gd4 Gd6 O4K 5.8(7) . . . . ?
Gd1 Gd4 Gd6 O4K 48.4(6) . . . . ?
Gd3 Gd4 Gd6 O4K 177.3(6) . . . . ?
Gd7 Gd4 Gd6 O4K -102.9(6) . . . . ?
O4K Gd4 Gd6 O2K 72.7(7) . . . . ?
O3K Gd4 Gd6 O2K -132.1(6) . . . . ?
O8K Gd4 Gd6 O2K 2.3(5) . . . . ?
O10K Gd4 Gd6 O2K -66.5(7) . . . . ?
O6K Gd4 Gd6 O2K 151.8(5) . . . . ?
O7K Gd4 Gd6 O2K -10(3) . . . . ?
O1C Gd4 Gd6 O2K -172.7(7) . . . . ?
O1A Gd4 Gd6 O2K 78.5(6) . . . . ?
Gd1 Gd4 Gd6 O2K 121.1(4) . . . . ?
Gd3 Gd4 Gd6 O2K -110.0(4) . . . . ?
Gd7 Gd4 Gd6 O2K -30.2(4) . . . . ?
O4K Gd4 Gd6 O2E 148.3(8) . . . . ?
O3K Gd4 Gd6 O2E -56.5(6) . . . . ?
O8K Gd4 Gd6 O2E 77.9(6) . . . . ?
O10K Gd4 Gd6 O2E 9.1(7) . . . . ?
O6K Gd4 Gd6 O2E -132.6(6) . . . . ?
O7K Gd4 Gd6 O2E 66(3) . . . . ?
O1C Gd4 Gd6 O2E -97.0(8) . . . . ?
O1A Gd4 Gd6 O2E 154.2(6) . . . . ?
Gd1 Gd4 Gd6 O2E -163.3(5) . . . . ?
Gd3 Gd4 Gd6 O2E -34.4(5) . . . . ?
Gd7 Gd4 Gd6 O2E 45.4(5) . . . . ?
O4K Gd4 Gd6 O4J -24(5) . . . . ?
O3K Gd4 Gd6 O4J 131(5) . . . . ?
O8K Gd4 Gd6 O4J -95(5) . . . . ?
O10K Gd4 Gd6 O4J -164(5) . . . . ?
O6K Gd4 Gd6 O4J 55(5) . . . . ?
O7K Gd4 Gd6 O4J -107(6) . . . . ?
O1C Gd4 Gd6 O4J 90(5) . . . . ?
O1A Gd4 Gd6 O4J -19(5) . . . . ?
Gd1 Gd4 Gd6 O4J 24(5) . . . . ?
Gd3 Gd4 Gd6 O4J 153(5) . . . . ?
Gd7 Gd4 Gd6 O4J -127(5) . . . . ?
O4K Gd4 Gd6 O1C -114.6(9) . . . . ?
O3K Gd4 Gd6 O1C 40.5(7) . . . . ?
O8K Gd4 Gd6 O1C 174.9(7) . . . . ?
O10K Gd4 Gd6 O1C 106.1(8) . . . . ?
O6K Gd4 Gd6 O1C -35.5(7) . . . . ?
O7K Gd4 Gd6 O1C 163(3) . . . . ?
O1A Gd4 Gd6 O1C -108.8(7) . . . . ?
Gd1 Gd4 Gd6 O1C -66.2(6) . . . . ?
Gd3 Gd4 Gd6 O1C 62.7(6) . . . . ?
Gd7 Gd4 Gd6 O1C 142.5(6) . . . . ?
O4K Gd4 Gd6 O5J -62.1(8) . . . . ?
O3K Gd4 Gd6 O5J 93.1(6) . . . . ?
O8K Gd4 Gd6 O5J -132.5(6) . . . . ?
O10K Gd4 Gd6 O5J 158.7(7) . . . . ?
O6K Gd4 Gd6 O5J 17.0(6) . . . . ?
O7K Gd4 Gd6 O5J -145(3) . . . . ?
O1C Gd4 Gd6 O5J 52.5(8) . . . . ?
O1A Gd4 Gd6 O5J -56.3(7) . . . . ?
Gd1 Gd4 Gd6 O5J -13.7(5) . . . . ?
Gd3 Gd4 Gd6 O5J 115.2(5) . . . . ?
Gd7 Gd4 Gd6 O5J -165.0(5) . . . . ?
O4K Gd4 Gd6 O10K 139.3(8) . . . . ?
O3K Gd4 Gd6 O10K -65.6(7) . . . . ?
O8K Gd4 Gd6 O10K 68.8(6) . . . . ?
O6K Gd4 Gd6 O10K -141.7(7) . . . . ?
O7K Gd4 Gd6 O10K 56(3) . . . . ?
O1C Gd4 Gd6 O10K -106.1(8) . . . . ?
O1A Gd4 Gd6 O10K 145.1(7) . . . . ?
Gd1 Gd4 Gd6 O10K -172.4(5) . . . . ?
Gd3 Gd4 Gd6 O10K -43.5(5) . . . . ?
Gd7 Gd4 Gd6 O10K 36.3(5) . . . . ?
O4K Gd4 Gd6 N1C -140.7(9) . . . . ?
O3K Gd4 Gd6 N1C 14.5(8) . . . . ?
O8K Gd4 Gd6 N1C 148.8(8) . . . . ?
O10K Gd4 Gd6 N1C 80.1(9) . . . . ?
O6K Gd4 Gd6 N1C -61.6(8) . . . . ?
O7K Gd4 Gd6 N1C 136(3) . . . . ?
O1C Gd4 Gd6 N1C -26.1(9) . . . . ?
O1A Gd4 Gd6 N1C -134.9(8) . . . . ?
Gd1 Gd4 Gd6 N1C -92.3(7) . . . . ?
Gd3 Gd4 Gd6 N1C 36.6(7) . . . . ?
Gd7 Gd4 Gd6 N1C 116.4(7) . . . . ?
O4K Gd4 Gd6 O1H 13.3(8) . . . . ?
O3K Gd4 Gd6 O1H 168.4(6) . . . . ?
O8K Gd4 Gd6 O1H -57.2(6) . . . . ?
O10K Gd4 Gd6 O1H -126.0(7) . . . . ?
O6K Gd4 Gd6 O1H 92.4(6) . . . . ?
O7K Gd4 Gd6 O1H -70(3) . . . . ?
O1C Gd4 Gd6 O1H 127.9(7) . . . . ?
O1A Gd4 Gd6 O1H 19.1(6) . . . . ?
Gd1 Gd4 Gd6 O1H 61.6(5) . . . . ?
Gd3 Gd4 Gd6 O1H -169.4(4) . . . . ?
Gd7 Gd4 Gd6 O1H -89.7(4) . . . . ?
O4K Gd4 Gd6 Gd5 38.3(6) . . . . ?
O3K Gd4 Gd6 Gd5 -166.5(4) . . . . ?
O8K Gd4 Gd6 Gd5 -32.2(4) . . . . ?
O10K Gd4 Gd6 Gd5 -101.0(5) . . . . ?
O6K Gd4 Gd6 Gd5 117.4(4) . . . . ?
O7K Gd4 Gd6 Gd5 -45(3) . . . . ?
O1C Gd4 Gd6 Gd5 152.9(6) . . . . ?
O1A Gd4 Gd6 Gd5 44.1(4) . . . . ?
Gd1 Gd4 Gd6 Gd5 86.67(8) . . . . ?
Gd3 Gd4 Gd6 Gd5 -144.40(9) . . . . ?
Gd7 Gd4 Gd6 Gd5 -64.63(4) . . . . ?
O4K Gd4 Gd6 Gd7 102.9(6) . . . . ?
O3K Gd4 Gd6 Gd7 -101.9(4) . . . . ?
O8K Gd4 Gd6 Gd7 32.5(4) . . . . ?
O10K Gd4 Gd6 Gd7 -36.3(5) . . . . ?
O6K Gd4 Gd6 Gd7 -178.0(4) . . . . ?
O7K Gd4 Gd6 Gd7 20(3) . . . . ?
O1C Gd4 Gd6 Gd7 -142.5(6) . . . . ?
O1A Gd4 Gd6 Gd7 108.8(4) . . . . ?
Gd1 Gd4 Gd6 Gd7 151.30(9) . . . . ?
Gd3 Gd4 Gd6 Gd7 -79.78(9) . . . . ?
O2A Gd5 Gd6 O4K 2.5(7) . . . . ?
O2K Gd5 Gd6 O4K 152.7(9) . . . . ?
O1D Gd5 Gd6 O4K 132.0(7) . . . . ?
O8K Gd5 Gd6 O4K 71.1(7) . . . . ?
O7J Gd5 Gd6 O4K -153.1(8) . . . . ?
O10J Gd5 Gd6 O4K -73.0(8) . . . . ?
N1D Gd5 Gd6 O4K 100.8(16) . . . . ?
O1H Gd5 Gd6 O4K -107.6(8) . . . . ?
Gd7 Gd5 Gd6 O4K 111.4(6) . . . . ?
Gd4 Gd5 Gd6 O4K 40.1(6) . . . . ?
O2A Gd5 Gd6 O2K -150.2(8) . . . . ?
O4K Gd5 Gd6 O2K -152.7(9) . . . . ?
O1D Gd5 Gd6 O2K -20.7(8) . . . . ?
O8K Gd5 Gd6 O2K -81.6(7) . . . . ?
O7J Gd5 Gd6 O2K 54.2(8) . . . . ?
O10J Gd5 Gd6 O2K 134.3(8) . . . . ?
N1D Gd5 Gd6 O2K -51.9(16) . . . . ?
O1H Gd5 Gd6 O2K 99.7(9) . . . . ?
Gd7 Gd5 Gd6 O2K -41.3(7) . . . . ?
Gd4 Gd5 Gd6 O2K -112.6(7) . . . . ?
O2A Gd5 Gd6 O2E -145.0(6) . . . . ?
O2K Gd5 Gd6 O2E 5.2(8) . . . . ?
O4K Gd5 Gd6 O2E -147.5(7) . . . . ?
O1D Gd5 Gd6 O2E -15.5(6) . . . . ?
O8K Gd5 Gd6 O2E -76.3(6) . . . . ?
O7J Gd5 Gd6 O2E 59.4(6) . . . . ?
O10J Gd5 Gd6 O2E 139.5(6) . . . . ?
N1D Gd5 Gd6 O2E -46.7(15) . . . . ?
O1H Gd5 Gd6 O2E 104.9(7) . . . . ?
Gd7 Gd5 Gd6 O2E -36.1(4) . . . . ?
Gd4 Gd5 Gd6 O2E -107.4(4) . . . . ?
O2A Gd5 Gd6 O4J 137.4(6) . . . . ?
O2K Gd5 Gd6 O4J -72.4(8) . . . . ?
O4K Gd5 Gd6 O4J 134.9(8) . . . . ?
O1D Gd5 Gd6 O4J -93.1(6) . . . . ?
O8K Gd5 Gd6 O4J -153.9(6) . . . . ?
O7J Gd5 Gd6 O4J -18.1(7) . . . . ?
O10J Gd5 Gd6 O4J 61.9(7) . . . . ?
N1D Gd5 Gd6 O4J -124.2(15) . . . . ?
O1H Gd5 Gd6 O4J 27.3(7) . . . . ?
Gd7 Gd5 Gd6 O4J -113.7(5) . . . . ?
Gd4 Gd5 Gd6 O4J 175.0(5) . . . . ?
O2A Gd5 Gd6 O1C -19.1(6) . . . . ?
O2K Gd5 Gd6 O1C 131.1(8) . . . . ?
O4K Gd5 Gd6 O1C -21.6(7) . . . . ?
O1D Gd5 Gd6 O1C 110.4(6) . . . . ?
O8K Gd5 Gd6 O1C 49.5(5) . . . . ?
O7J Gd5 Gd6 O1C -174.7(6) . . . . ?
O10J Gd5 Gd6 O1C -94.7(6) . . . . ?
N1D Gd5 Gd6 O1C 79.2(15) . . . . ?
O1H Gd5 Gd6 O1C -129.3(7) . . . . ?
Gd7 Gd5 Gd6 O1C 89.7(4) . . . . ?
Gd4 Gd5 Gd6 O1C 18.4(4) . . . . ?
O2A Gd5 Gd6 O5J 58.7(7) . . . . ?
O2K Gd5 Gd6 O5J -151.1(8) . . . . ?
O4K Gd5 Gd6 O5J 56.2(8) . . . . ?
O1D Gd5 Gd6 O5J -171.8(6) . . . . ?
O8K Gd5 Gd6 O5J 127.4(6) . . . . ?
O7J Gd5 Gd6 O5J -96.9(7) . . . . ?
O10J Gd5 Gd6 O5J -16.8(7) . . . . ?
N1D Gd5 Gd6 O5J 157.0(15) . . . . ?
O1H Gd5 Gd6 O5J -51.4(8) . . . . ?
Gd7 Gd5 Gd6 O5J 167.6(5) . . . . ?
Gd4 Gd5 Gd6 O5J 96.3(5) . . . . ?
O2A Gd5 Gd6 O10K -78.2(5) . . . . ?
O2K Gd5 Gd6 O10K 72.0(7) . . . . ?
O4K Gd5 Gd6 O10K -80.7(7) . . . . ?
O1D Gd5 Gd6 O10K 51.3(5) . . . . ?
O8K Gd5 Gd6 O10K -9.6(5) . . . . ?
O7J Gd5 Gd6 O10K 126.2(6) . . . . ?
O10J Gd5 Gd6 O10K -153.7(6) . . . . ?
N1D Gd5 Gd6 O10K 20.1(15) . . . . ?
O1H Gd5 Gd6 O10K 171.6(7) . . . . ?
Gd7 Gd5 Gd6 O10K 30.6(3) . . . . ?
Gd4 Gd5 Gd6 O10K -40.7(3) . . . . ?
O2A Gd5 Gd6 N1C -34(2) . . . . ?
O2K Gd5 Gd6 N1C 116(2) . . . . ?
O4K Gd5 Gd6 N1C -36(2) . . . . ?
O1D Gd5 Gd6 N1C 96(2) . . . . ?
O8K Gd5 Gd6 N1C 35(2) . . . . ?
O7J Gd5 Gd6 N1C 170(2) . . . . ?
O10J Gd5 Gd6 N1C -109(2) . . . . ?
N1D Gd5 Gd6 N1C 64(3) . . . . ?
O1H Gd5 Gd6 N1C -144(2) . . . . ?
Gd7 Gd5 Gd6 N1C 75(2) . . . . ?
Gd4 Gd5 Gd6 N1C 4(2) . . . . ?
O2A Gd5 Gd6 O1H 110.1(7) . . . . ?
O2K Gd5 Gd6 O1H -99.7(9) . . . . ?
O4K Gd5 Gd6 O1H 107.6(8) . . . . ?
O1D Gd5 Gd6 O1H -120.3(7) . . . . ?
O8K Gd5 Gd6 O1H 178.8(7) . . . . ?
O7J Gd5 Gd6 O1H -45.4(7) . . . . ?
O10J Gd5 Gd6 O1H 34.6(8) . . . . ?
N1D Gd5 Gd6 O1H -151.5(16) . . . . ?
Gd7 Gd5 Gd6 O1H -141.0(6) . . . . ?
Gd4 Gd5 Gd6 O1H 147.7(6) . . . . ?
O2A Gd5 Gd6 Gd4 -37.6(4) . . . . ?
O2K Gd5 Gd6 Gd4 112.6(7) . . . . ?
O4K Gd5 Gd6 Gd4 -40.1(6) . . . . ?
O1D Gd5 Gd6 Gd4 91.9(4) . . . . ?
O8K Gd5 Gd6 Gd4 31.1(3) . . . . ?
O7J Gd5 Gd6 Gd4 166.8(5) . . . . ?
O10J Gd5 Gd6 Gd4 -113.1(5) . . . . ?
N1D Gd5 Gd6 Gd4 60.7(14) . . . . ?
O1H Gd5 Gd6 Gd4 -147.7(6) . . . . ?
Gd7 Gd5 Gd6 Gd4 71.29(4) . . . . ?
O2A Gd5 Gd6 Gd7 -108.9(4) . . . . ?
O2K Gd5 Gd6 Gd7 41.3(7) . . . . ?
O4K Gd5 Gd6 Gd7 -111.4(6) . . . . ?
O1D Gd5 Gd6 Gd7 20.7(4) . . . . ?
O8K Gd5 Gd6 Gd7 -40.2(4) . . . . ?
O7J Gd5 Gd6 Gd7 95.6(5) . . . . ?
O10J Gd5 Gd6 Gd7 175.6(5) . . . . ?
N1D Gd5 Gd6 Gd7 -10.5(14) . . . . ?
O1H Gd5 Gd6 Gd7 141.0(6) . . . . ?
Gd4 Gd5 Gd6 Gd7 -71.29(4) . . . . ?
O2A Gd5 Gd7 O10K 75.4(6) . . . . ?
O2K Gd5 Gd7 O10K -70.5(7) . . . . ?
O4K Gd5 Gd7 O10K 2.7(5) . . . . ?
O1D Gd5 Gd7 O10K 177.8(7) . . . . ?
O8K Gd5 Gd7 O10K 69.9(7) . . . . ?
O7J Gd5 Gd7 O10K -135.5(6) . . . . ?
O10J Gd5 Gd7 O10K -62(3) . . . . ?
N1D Gd5 Gd7 O10K 144.5(6) . . . . ?
O1H Gd5 Gd7 O10K -59.2(5) . . . . ?
Gd6 Gd5 Gd7 O10K -32.2(4) . . . . ?
Gd4 Gd5 Gd7 O10K 32.3(4) . . . . ?
O2A Gd5 Gd7 O5K -59.5(6) . . . 2_453 ?
O2K Gd5 Gd7 O5K 154.7(8) . . . 2_453 ?
O4K Gd5 Gd7 O5K -132.2(5) . . . 2_453 ?
O1D Gd5 Gd7 O5K 42.9(7) . . . 2_453 ?
O8K Gd5 Gd7 O5K -65.0(7) . . . 2_453 ?
O7J Gd5 Gd7 O5K 89.7(6) . . . 2_453 ?
O10J Gd5 Gd7 O5K 164(3) . . . 2_453 ?
N1D Gd5 Gd7 O5K 9.6(6) . . . 2_453 ?
O1H Gd5 Gd7 O5K 165.9(6) . . . 2_453 ?
Gd6 Gd5 Gd7 O5K -167.0(4) . . . 2_453 ?
Gd4 Gd5 Gd7 O5K -102.5(4) . . . 2_453 ?
O2A Gd5 Gd7 O5K 56(3) . . . . ?
O2K Gd5 Gd7 O5K -90(3) . . . . ?
O4K Gd5 Gd7 O5K -17(3) . . . . ?
O1D Gd5 Gd7 O5K 158(3) . . . . ?
O8K Gd5 Gd7 O5K 51(3) . . . . ?
O7J Gd5 Gd7 O5K -155(3) . . . . ?
O10J Gd5 Gd7 O5K -81(4) . . . . ?
N1D Gd5 Gd7 O5K 125(3) . . . . ?
O1H Gd5 Gd7 O5K -79(3) . . . . ?
Gd6 Gd5 Gd7 O5K -51(3) . . . . ?
Gd4 Gd5 Gd7 O5K 13(3) . . . . ?
O2A Gd5 Gd7 O8K 5.5(7) . . . . ?
O2K Gd5 Gd7 O8K -140.4(9) . . . . ?
O4K Gd5 Gd7 O8K -67.2(7) . . . . ?
O1D Gd5 Gd7 O8K 107.9(8) . . . . ?
O7J Gd5 Gd7 O8K 154.6(7) . . . . ?
O10J Gd5 Gd7 O8K -131(3) . . . . ?
N1D Gd5 Gd7 O8K 74.5(7) . . . . ?
O1H Gd5 Gd7 O8K -129.1(7) . . . . ?
Gd6 Gd5 Gd7 O8K -102.1(6) . . . . ?
Gd4 Gd5 Gd7 O8K -37.6(6) . . . . ?
O2A Gd5 Gd7 O9K -136.7(6) . . . 2_453 ?
O2K Gd5 Gd7 O9K 77.5(8) . . . 2_453 ?
O4K Gd5 Gd7 O9K 150.6(5) . . . 2_453 ?
O1D Gd5 Gd7 O9K -34.3(7) . . . 2_453 ?
O8K Gd5 Gd7 O9K -142.2(7) . . . 2_453 ?
O7J Gd5 Gd7 O9K 12.5(6) . . . 2_453 ?
O10J Gd5 Gd7 O9K 86(3) . . . 2_453 ?
N1D Gd5 Gd7 O9K -67.6(6) . . . 2_453 ?
O1H Gd5 Gd7 O9K 88.7(6) . . . 2_453 ?
Gd6 Gd5 Gd7 O9K 115.8(4) . . . 2_453 ?
Gd4 Gd5 Gd7 O9K -179.7(4) . . . 2_453 ?
O2A Gd5 Gd7 O2K 145.9(8) . . . . ?
O4K Gd5 Gd7 O2K 73.1(8) . . . . ?
O1D Gd5 Gd7 O2K -111.8(9) . . . . ?
O8K Gd5 Gd7 O2K 140.4(9) . . . . ?
O7J Gd5 Gd7 O2K -65.0(8) . . . . ?
O10J Gd5 Gd7 O2K 9(3) . . . . ?
N1D Gd5 Gd7 O2K -145.1(8) . . . . ?
O1H Gd5 Gd7 O2K 11.2(8) . . . . ?
Gd6 Gd5 Gd7 O2K 38.3(7) . . . . ?
Gd4 Gd5 Gd7 O2K 102.8(7) . . . . ?
O2A Gd5 Gd7 O1E 150.3(6) . . . . ?
O2K Gd5 Gd7 O1E 4.4(8) . . . . ?
O4K Gd5 Gd7 O1E 77.5(6) . . . . ?
O1D Gd5 Gd7 O1E -107.4(7) . . . . ?
O8K Gd5 Gd7 O1E 144.8(7) . . . . ?
O7J Gd5 Gd7 O1E -60.6(7) . . . . ?
O10J Gd5 Gd7 O1E 13(3) . . . . ?
N1D Gd5 Gd7 O1E -140.7(7) . . . . ?
O1H Gd5 Gd7 O1E 15.6(6) . . . . ?
Gd6 Gd5 Gd7 O1E 42.7(5) . . . . ?
Gd4 Gd5 Gd7 O1E 107.2(5) . . . . ?
O2A Gd5 Gd7 O1D -102.3(7) . . . . ?
O2K Gd5 Gd7 O1D 111.8(9) . . . . ?
O4K Gd5 Gd7 O1D -175.1(7) . . . . ?
O8K Gd5 Gd7 O1D -107.9(8) . . . . ?
O7J Gd5 Gd7 O1D 46.8(7) . . . . ?
O10J Gd5 Gd7 O1D 121(3) . . . . ?
N1D Gd5 Gd7 O1D -33.3(7) . . . . ?
O1H Gd5 Gd7 O1D 123.0(7) . . . . ?
Gd6 Gd5 Gd7 O1D 150.1(6) . . . . ?
Gd4 Gd5 Gd7 O1D -145.4(6) . . . . ?
O2A Gd5 Gd7 Gd8 -166.7(5) . . . . ?
O2K Gd5 Gd7 Gd8 47.4(7) . . . . ?
O4K Gd5 Gd7 Gd8 120.5(4) . . . . ?
O1D Gd5 Gd7 Gd8 -64.4(6) . . . . ?
O8K Gd5 Gd7 Gd8 -172.2(6) . . . . ?
O7J Gd5 Gd7 Gd8 -17.6(5) . . . . ?
O10J Gd5 Gd7 Gd8 56(3) . . . . ?
N1D Gd5 Gd7 Gd8 -97.7(5) . . . . ?
O1H Gd5 Gd7 Gd8 58.6(4) . . . . ?
Gd6 Gd5 Gd7 Gd8 85.72(8) . . . . ?
Gd4 Gd5 Gd7 Gd8 150.21(9) . . . . ?
O2A Gd5 Gd7 Gd4 43.1(5) . . . . ?
O2K Gd5 Gd7 Gd4 -102.8(7) . . . . ?
O4K Gd5 Gd7 Gd4 -29.7(4) . . . . ?
O1D Gd5 Gd7 Gd4 145.4(6) . . . . ?
O8K Gd5 Gd7 Gd4 37.6(6) . . . . ?
O7J Gd5 Gd7 Gd4 -167.8(5) . . . . ?
O10J Gd5 Gd7 Gd4 -94(3) . . . . ?
N1D Gd5 Gd7 Gd4 112.1(5) . . . . ?
O1H Gd5 Gd7 Gd4 -91.6(4) . . . . ?
Gd6 Gd5 Gd7 Gd4 -64.49(4) . . . . ?
O2A Gd5 Gd7 Gd7 -39.3(5) . . . 2_453 ?
O2K Gd5 Gd7 Gd7 174.8(7) . . . 2_453 ?
O4K Gd5 Gd7 Gd7 -112.1(4) . . . 2_453 ?
O1D Gd5 Gd7 Gd7 63.0(6) . . . 2_453 ?
O8K Gd5 Gd7 Gd7 -44.9(6) . . . 2_453 ?
O7J Gd5 Gd7 Gd7 109.8(5) . . . 2_453 ?
O10J Gd5 Gd7 Gd7 -176(3) . . . 2_453 ?
N1D Gd5 Gd7 Gd7 29.7(5) . . . 2_453 ?
O1H Gd5 Gd7 Gd7 -174.0(4) . . . 2_453 ?
Gd6 Gd5 Gd7 Gd7 -146.93(7) . . . 2_453 ?
Gd4 Gd5 Gd7 Gd7 -82.44(6) . . . 2_453 ?
O4K Gd4 Gd7 O10K -84.1(7) . . . . ?
O3K Gd4 Gd7 O10K 62.5(7) . . . . ?
O8K Gd4 Gd7 O10K -159.4(8) . . . . ?
O6K Gd4 Gd7 O10K -26(4) . . . . ?
O7K Gd4 Gd7 O10K 138.4(7) . . . . ?
O1C Gd4 Gd7 O10K -19.6(7) . . . . ?
O1A Gd4 Gd7 O10K -149.4(7) . . . . ?
Gd6 Gd4 Gd7 O10K -44.1(6) . . . . ?
Gd1 Gd4 Gd7 O10K 168.0(6) . . . . ?
Gd3 Gd4 Gd7 O10K 101.4(6) . . . . ?
O4K Gd4 Gd7 O5K 137.7(5) . . . 2_453 ?
O3K Gd4 Gd7 O5K -75.6(5) . . . 2_453 ?
O8K Gd4 Gd7 O5K 62.5(7) . . . 2_453 ?
O10K Gd4 Gd7 O5K -138.1(7) . . . 2_453 ?
O6K Gd4 Gd7 O5K -164(4) . . . 2_453 ?
O7K Gd4 Gd7 O5K 0.3(5) . . . 2_453 ?
O1C Gd4 Gd7 O5K -157.8(6) . . . 2_453 ?
O1A Gd4 Gd7 O5K 72.5(5) . . . 2_453 ?
Gd6 Gd4 Gd7 O5K 177.8(4) . . . 2_453 ?
Gd1 Gd4 Gd7 O5K 29.9(4) . . . 2_453 ?
Gd3 Gd4 Gd7 O5K -36.8(4) . . . 2_453 ?
O4K Gd4 Gd7 O5K -147.5(5) . . . . ?
O3K Gd4 Gd7 O5K -0.8(5) . . . . ?
O8K Gd4 Gd7 O5K 137.3(7) . . . . ?
O10K Gd4 Gd7 O5K -63.4(7) . . . . ?
O6K Gd4 Gd7 O5K -90(4) . . . . ?
O7K Gd4 Gd7 O5K 75.1(5) . . . . ?
O1C Gd4 Gd7 O5K -83.0(5) . . . . ?
O1A Gd4 Gd7 O5K 147.3(5) . . . . ?
Gd6 Gd4 Gd7 O5K -107.4(4) . . . . ?
Gd1 Gd4 Gd7 O5K 104.7(4) . . . . ?
Gd3 Gd4 Gd7 O5K 38.0(4) . . . . ?
O4K Gd4 Gd7 O8K 75.2(7) . . . . ?
O3K Gd4 Gd7 O8K -138.1(7) . . . . ?
O10K Gd4 Gd7 O8K 159.4(8) . . . . ?
O6K Gd4 Gd7 O8K 133(4) . . . . ?
O7K Gd4 Gd7 O8K -62.2(7) . . . . ?
O1C Gd4 Gd7 O8K 139.7(7) . . . . ?
O1A Gd4 Gd7 O8K 10.0(7) . . . . ?
Gd6 Gd4 Gd7 O8K 115.3(6) . . . . ?
Gd1 Gd4 Gd7 O8K -32.6(6) . . . . ?
Gd3 Gd4 Gd7 O8K -99.2(6) . . . . ?
O4K Gd4 Gd7 O9K 33(3) . . . 2_453 ?
O3K Gd4 Gd7 O9K 180(100) . . . 2_453 ?
O8K Gd4 Gd7 O9K -42(3) . . . 2_453 ?
O10K Gd4 Gd7 O9K 117(3) . . . 2_453 ?
O6K Gd4 Gd7 O9K 91(5) . . . 2_453 ?
O7K Gd4 Gd7 O9K -105(3) . . . 2_453 ?
O1C Gd4 Gd7 O9K 97(3) . . . 2_453 ?
O1A Gd4 Gd7 O9K -32(3) . . . 2_453 ?
Gd6 Gd4 Gd7 O9K 73(3) . . . 2_453 ?
Gd1 Gd4 Gd7 O9K -75(3) . . . 2_453 ?
Gd3 Gd4 Gd7 O9K -142(3) . . . 2_453 ?
O4K Gd4 Gd7 O2K -9.3(6) . . . . ?
O3K Gd4 Gd7 O2K 137.3(6) . . . . ?
O8K Gd4 Gd7 O2K -84.6(7) . . . . ?
O10K Gd4 Gd7 O2K 74.8(7) . . . . ?
O6K Gd4 Gd7 O2K 49(4) . . . . ?
O7K Gd4 Gd7 O2K -146.8(6) . . . . ?
O1C Gd4 Gd7 O2K 55.2(6) . . . . ?
O1A Gd4 Gd7 O2K -74.6(6) . . . . ?
Gd6 Gd4 Gd7 O2K 30.7(4) . . . . ?
Gd1 Gd4 Gd7 O2K -117.2(4) . . . . ?
Gd3 Gd4 Gd7 O2K 176.2(4) . . . . ?
O4K Gd4 Gd7 O1E -75.5(6) . . . . ?
O3K Gd4 Gd7 O1E 71.2(6) . . . . ?
O8K Gd4 Gd7 O1E -150.7(7) . . . . ?
O10K Gd4 Gd7 O1E 8.7(7) . . . . ?
O6K Gd4 Gd7 O1E -18(4) . . . . ?
O7K Gd4 Gd7 O1E 147.1(6) . . . . ?
O1C Gd4 Gd7 O1E -11.0(6) . . . . ?
O1A Gd4 Gd7 O1E -140.7(6) . . . . ?
Gd6 Gd4 Gd7 O1E -35.4(4) . . . . ?
Gd1 Gd4 Gd7 O1E 176.7(4) . . . . ?
Gd3 Gd4 Gd7 O1E 110.0(4) . . . . ?
O4K Gd4 Gd7 O1D 53.5(5) . . . . ?
O3K Gd4 Gd7 O1D -159.8(5) . . . . ?
O8K Gd4 Gd7 O1D -21.7(7) . . . . ?
O10K Gd4 Gd7 O1D 137.7(7) . . . . ?
O6K Gd4 Gd7 O1D 111(4) . . . . ?
O7K Gd4 Gd7 O1D -83.9(5) . . . . ?
O1C Gd4 Gd7 O1D 118.0(6) . . . . ?
O1A Gd4 Gd7 O1D -11.7(6) . . . . ?
Gd6 Gd4 Gd7 O1D 93.6(4) . . . . ?
Gd1 Gd4 Gd7 O1D -54.3(4) . . . . ?
Gd3 Gd4 Gd7 O1D -120.9(4) . . . . ?
O4K Gd4 Gd7 Gd8 -115.9(4) . . . . ?
O3K Gd4 Gd7 Gd8 30.8(4) . . . . ?
O8K Gd4 Gd7 Gd8 168.9(6) . . . . ?
O10K Gd4 Gd7 Gd8 -31.7(6) . . . . ?
O6K Gd4 Gd7 Gd8 -58(4) . . . . ?
O7K Gd4 Gd7 Gd8 106.7(4) . . . . ?
O1C Gd4 Gd7 Gd8 -51.4(4) . . . . ?
O1A Gd4 Gd7 Gd8 178.9(4) . . . . ?
Gd6 Gd4 Gd7 Gd8 -75.82(8) . . . . ?
Gd1 Gd4 Gd7 Gd8 136.29(9) . . . . ?
Gd3 Gd4 Gd7 Gd8 69.64(9) . . . . ?
O4K Gd4 Gd7 Gd5 30.9(4) . . . . ?
O3K Gd4 Gd7 Gd5 177.6(4) . . . . ?
O8K Gd4 Gd7 Gd5 -44.4(6) . . . . ?
O10K Gd4 Gd7 Gd5 115.0(6) . . . . ?
O6K Gd4 Gd7 Gd5 89(4) . . . . ?
O7K Gd4 Gd7 Gd5 -106.5(4) . . . . ?
O1C Gd4 Gd7 Gd5 95.4(4) . . . . ?
O1A Gd4 Gd7 Gd5 -34.3(4) . . . . ?
Gd6 Gd4 Gd7 Gd5 70.95(4) . . . . ?
Gd1 Gd4 Gd7 Gd5 -76.95(8) . . . . ?
Gd3 Gd4 Gd7 Gd5 -143.59(4) . . . . ?
O4K Gd4 Gd7 Gd7 175.4(4) . . . 2_453 ?
O3K Gd4 Gd7 Gd7 -37.9(4) . . . 2_453 ?
O8K Gd4 Gd7 Gd7 100.2(6) . . . 2_453 ?
O10K Gd4 Gd7 Gd7 -100.4(6) . . . 2_453 ?
O6K Gd4 Gd7 Gd7 -127(4) . . . 2_453 ?
O7K Gd4 Gd7 Gd7 38.0(4) . . . 2_453 ?
O1C Gd4 Gd7 Gd7 -120.1(4) . . . 2_453 ?
O1A Gd4 Gd7 Gd7 110.2(4) . . . 2_453 ?
Gd6 Gd4 Gd7 Gd7 -144.53(6) . . . 2_453 ?
Gd1 Gd4 Gd7 Gd7 67.57(10) . . . 2_453 ?
Gd3 Gd4 Gd7 Gd7 0.93(6) . . . 2_453 ?
O10K Gd7 Gd8 O2D -55.4(6) . . . 2_453 ?
O5K Gd7 Gd8 O2D 79.3(6) 2_453 . . 2_453 ?
O5K Gd7 Gd8 O2D 10.5(7) . . . 2_453 ?
O8K Gd7 Gd8 O2D 68(3) . . . 2_453 ?
O9K Gd7 Gd8 O2D 149.8(8) 2_453 . . 2_453 ?
O2K Gd7 Gd8 O2D -132.4(7) . . . 2_453 ?
O1E Gd7 Gd8 O2D -96.1(8) . . . 2_453 ?
O1D Gd7 Gd8 O2D 155.7(6) . . . 2_453 ?
Gd5 Gd7 Gd8 O2D -162.8(5) . . . 2_453 ?
Gd4 Gd7 Gd8 O2D -35.8(5) . . . 2_453 ?
Gd7 Gd7 Gd8 O2D 46.9(5) 2_453 . . 2_453 ?
O10K Gd7 Gd8 O9K 154.8(7) . . . 2_453 ?
O5K Gd7 Gd8 O9K -70.5(7) 2_453 . . 2_453 ?
O5K Gd7 Gd8 O9K -139.4(8) . . . 2_453 ?
O8K Gd7 Gd8 O9K -81(3) . . . 2_453 ?
O2K Gd7 Gd8 O9K 77.7(7) . . . 2_453 ?
O1E Gd7 Gd8 O9K 114.1(8) . . . 2_453 ?
O1D Gd7 Gd8 O9K 5.8(7) . . . 2_453 ?
Gd5 Gd7 Gd8 O9K 47.4(6) . . . 2_453 ?
Gd4 Gd7 Gd8 O9K 174.4(6) . . . 2_453 ?
Gd7 Gd7 Gd8 O9K -102.9(6) 2_453 . . 2_453 ?
O10K Gd7 Gd8 O9K -131.6(5) . . . . ?
O5K Gd7 Gd8 O9K 3.1(5) 2_453 . . . ?
O5K Gd7 Gd8 O9K -65.8(6) . . . . ?
O8K Gd7 Gd8 O9K -8(3) . . . . ?
O9K Gd7 Gd8 O9K 73.6(7) 2_453 . . . ?
O2K Gd7 Gd8 O9K 151.3(6) . . . . ?
O1E Gd7 Gd8 O9K -172.3(7) . . . . ?
O1D Gd7 Gd8 O9K 79.4(5) . . . . ?
Gd5 Gd7 Gd8 O9K 121.0(4) . . . . ?
Gd4 Gd7 Gd8 O9K -112.0(4) . . . . ?
Gd7 Gd7 Gd8 O9K -29.3(4) 2_453 . . . ?
O10K Gd7 Gd8 O6J -180(100) . . . . ?
O5K Gd7 Gd8 O6J -45(5) 2_453 . . . ?
O5K Gd7 Gd8 O6J -114(5) . . . . ?
O8K Gd7 Gd8 O6J -56(6) . . . . ?
O9K Gd7 Gd8 O6J 26(5) 2_453 . . . ?
O2K Gd7 Gd8 O6J 103(5) . . . . ?
O1E Gd7 Gd8 O6J 140(5) . . . . ?
O1D Gd7 Gd8 O6J 31(5) . . . . ?
Gd5 Gd7 Gd8 O6J 73(5) . . . . ?
Gd4 Gd7 Gd8 O6J -160(5) . . . . ?
Gd7 Gd7 Gd8 O6J -77(5) 2_453 . . . ?
O10K Gd7 Gd8 O1E 40.7(7) . . . . ?
O5K Gd7 Gd8 O1E 175.4(7) 2_453 . . . ?
O5K Gd7 Gd8 O1E 106.6(8) . . . . ?
O8K Gd7 Gd8 O1E 165(3) . . . . ?
O9K Gd7 Gd8 O1E -114.1(8) 2_453 . . . ?
O2K Gd7 Gd8 O1E -36.3(8) . . . . ?
O1D Gd7 Gd8 O1E -108.2(7) . . . . ?
Gd5 Gd7 Gd8 O1E -66.7(6) . . . . ?
Gd4 Gd7 Gd8 O1E 60.3(6) . . . . ?
Gd7 Gd7 Gd8 O1E 143.0(6) 2_453 . . . ?
O10K Gd7 Gd8 O5K -65.8(6) . . . . ?
O5K Gd7 Gd8 O5K 68.9(6) 2_453 . . . ?
O8K Gd7 Gd8 O5K 58(3) . . . . ?
O9K Gd7 Gd8 O5K 139.4(8) 2_453 . . . ?
O2K Gd7 Gd8 O5K -142.9(7) . . . . ?
O1E Gd7 Gd8 O5K -106.6(8) . . . . ?
O1D Gd7 Gd8 O5K 145.2(6) . . . . ?
Gd5 Gd7 Gd8 O5K -173.3(5) . . . . ?
Gd4 Gd7 Gd8 O5K -46.3(5) . . . . ?
Gd7 Gd7 Gd8 O5K 36.4(5) 2_453 . . . ?
O10K Gd7 Gd8 O8J 94.4(6) . . . . ?
O5K Gd7 Gd8 O8J -130.9(6) 2_453 . . . ?
O5K Gd7 Gd8 O8J 160.3(7) . . . . ?
O8K Gd7 Gd8 O8J -142(3) . . . . ?
O9K Gd7 Gd8 O8J -60.4(8) 2_453 . . . ?
O2K Gd7 Gd8 O8J 17.4(7) . . . . ?
O1E Gd7 Gd8 O8J 53.7(8) . . . . ?
O1D Gd7 Gd8 O8J -54.5(6) . . . . ?
Gd5 Gd7 Gd8 O8J -13.0(5) . . . . ?
Gd4 Gd7 Gd8 O8J 114.0(5) . . . . ?
Gd7 Gd7 Gd8 O8J -163.3(5) 2_453 . . . ?
O10K Gd7 Gd8 N1E 14.8(7) . . . . ?
O5K Gd7 Gd8 N1E 149.5(6) 2_453 . . . ?
O5K Gd7 Gd8 N1E 80.7(7) . . . . ?
O8K Gd7 Gd8 N1E 139(3) . . . . ?
O9K Gd7 Gd8 N1E -140.0(8) 2_453 . . . ?
O2K Gd7 Gd8 N1E -62.2(7) . . . . ?
O1E Gd7 Gd8 N1E -25.9(8) . . . . ?
O1D Gd7 Gd8 N1E -134.1(7) . . . . ?
Gd5 Gd7 Gd8 N1E -92.6(5) . . . . ?
Gd4 Gd7 Gd8 N1E 34.4(5) . . . . ?
Gd7 Gd7 Gd8 N1E 117.1(5) 2_453 . . . ?
O10K Gd7 Gd8 O2H 167.0(4) . . . . ?
O5K Gd7 Gd8 O2H -58.3(4) 2_453 . . . ?
O5K Gd7 Gd8 O2H -127.1(6) . . . . ?
O8K Gd7 Gd8 O2H -69(3) . . . . ?
O9K Gd7 Gd8 O2H 12.2(6) 2_453 . . . ?
O2K Gd7 Gd8 O2H 89.9(5) . . . . ?
O1E Gd7 Gd8 O2H 126.3(7) . . . . ?
O1D Gd7 Gd8 O2H 18.1(5) . . . . ?
Gd5 Gd7 Gd8 O2H 59.6(3) . . . . ?
Gd4 Gd7 Gd8 O2H -173.4(2) . . . . ?
Gd7 Gd7 Gd8 O2H -90.7(2) 2_453 . . . ?
O10K Gd7 Gd8 Gd8 -167.0(4) . . . 2_453 ?
O5K Gd7 Gd8 Gd8 -32.3(3) 2_453 . . 2_453 ?
O5K Gd7 Gd8 Gd8 -101.2(5) . . . 2_453 ?
O8K Gd7 Gd8 Gd8 -43(3) . . . 2_453 ?
O9K Gd7 Gd8 Gd8 38.2(6) 2_453 . . 2_453 ?
O2K Gd7 Gd8 Gd8 115.9(4) . . . 2_453 ?
O1E Gd7 Gd8 Gd8 152.3(6) . . . 2_453 ?
O1D Gd7 Gd8 Gd8 44.0(4) . . . 2_453 ?
Gd5 Gd7 Gd8 Gd8 85.57(9) . . . 2_453 ?
Gd4 Gd7 Gd8 Gd8 -147.42(8) . . . 2_453 ?
Gd7 Gd7 Gd8 Gd8 -64.72(4) 2_453 . . 2_453 ?
O10K Gd7 Gd8 Gd7 -102.3(4) . . . 2_453 ?
O5K Gd7 Gd8 Gd7 32.4(3) 2_453 . . 2_453 ?
O5K Gd7 Gd8 Gd7 -36.4(5) . . . 2_453 ?
O8K Gd7 Gd8 Gd7 22(3) . . . 2_453 ?
O9K Gd7 Gd8 Gd7 102.9(6) 2_453 . . 2_453 ?
O2K Gd7 Gd8 Gd7 -179.4(4) . . . 2_453 ?
O1E Gd7 Gd8 Gd7 -143.0(6) . . . 2_453 ?
O1D Gd7 Gd8 Gd7 108.8(4) . . . 2_453 ?
Gd5 Gd7 Gd8 Gd7 150.30(9) . . . 2_453 ?
Gd4 Gd7 Gd8 Gd7 -82.70(7) . . . 2_453 ?
O2C Gd2 O1K Gd3 -57.7(12) . . . . ?
O3J Gd2 O1K Gd3 176.4(8) . . . . ?
O6K Gd2 O1K Gd3 -96.2(7) . . . . ?
O3K Gd2 O1K Gd3 -25.1(5) . . . . ?
O2J Gd2 O1K Gd3 119.9(7) . . . . ?
O1B Gd2 O1K Gd3 44.0(6) . . . . ?
N1B Gd2 O1K Gd3 54.9(10) . . . . ?
O3H Gd2 O1K Gd3 -166.4(8) . . . . ?
Gd1 Gd2 O1K Gd3 -114.0(8) . . . . ?
Gd4 Gd2 O1K Gd3 -60.6(4) . . . . ?
O2C Gd2 O1K Gd1 56.3(12) . . . . ?
O3J Gd2 O1K Gd1 -69.6(11) . . . . ?
O6K Gd2 O1K Gd1 17.8(5) . . . . ?
O3K Gd2 O1K Gd1 88.9(6) . . . . ?
O2J Gd2 O1K Gd1 -126.1(7) . . . . ?
O1B Gd2 O1K Gd1 158.0(8) . . . . ?
N1B Gd2 O1K Gd1 168.9(7) . . . . ?
O3H Gd2 O1K Gd1 -52.4(7) . . . . ?
Gd3 Gd2 O1K Gd1 114.0(8) . . . . ?
Gd4 Gd2 O1K Gd1 53.4(4) . . . . ?
O7K Gd3 O1K Gd2 100.0(6) . . . . ?
O7K Gd3 O1K Gd2 -49.3(11) 2_453 . . . ?
O1K Gd3 O1K Gd2 -114.6(7) 2_453 . . . ?
O3K Gd3 O1K Gd2 25.6(5) . . . . ?
O3K Gd3 O1K Gd2 173.2(6) 2_453 . . . ?
O1B Gd3 O1K Gd2 -178.3(7) 2_453 . . . ?
O1B Gd3 O1K Gd2 -42.3(5) . . . . ?
Cl1 Gd3 O1K Gd2 65.4(7) . . . . ?
Gd2 Gd3 O1K Gd2 -151.8(4) 2_453 . . . ?
Gd4 Gd3 O1K Gd2 62.8(4) . . . . ?
O7K Gd3 O1K Gd1 -11.1(6) . . . . ?
O7K Gd3 O1K Gd1 -160.3(7) 2_453 . . . ?
O1K Gd3 O1K Gd1 134.3(8) 2_453 . . . ?
O3K Gd3 O1K Gd1 -85.5(6) . . . . ?
O3K Gd3 O1K Gd1 62.2(10) 2_453 . . . ?
O1B Gd3 O1K Gd1 70.7(6) 2_453 . . . ?
O1B Gd3 O1K Gd1 -153.4(8) . . . . ?
Cl1 Gd3 O1K Gd1 -45.7(8) . . . . ?
Gd2 Gd3 O1K Gd1 -111.0(8) . . . . ?
Gd2 Gd3 O1K Gd1 97.2(5) 2_453 . . . ?
Gd4 Gd3 O1K Gd1 -48.3(5) . . . . ?
O6K Gd1 O1K Gd2 -18.2(6) . . . . ?
O2B Gd1 O1K Gd2 -176.4(7) 2_453 . . . ?
O9J Gd1 O1K Gd2 38.6(10) . . . . ?
O1A Gd1 O1K Gd2 -63.5(8) . . . . ?
O7K Gd1 O1K Gd2 -98.1(7) . . . . ?
O1J Gd1 O1K Gd2 114.4(7) . . . . ?
N1A Gd1 O1K Gd2 -155.3(12) . . . . ?
O3H Gd1 O1K Gd2 50.3(6) . . . . ?
Gd4 Gd1 O1K Gd2 -58.1(5) . . . . ?
Gd3 Gd1 O1K Gd2 -108.7(9) . . . . ?
O6K Gd1 O1K Gd3 90.5(7) . . . . ?
O2B Gd1 O1K Gd3 -67.7(7) 2_453 . . . ?
O9J Gd1 O1K Gd3 147.3(7) . . . . ?
O1A Gd1 O1K Gd3 45.2(9) . . . . ?
O7K Gd1 O1K Gd3 10.6(5) . . . . ?
O1J Gd1 O1K Gd3 -136.9(7) . . . . ?
N1A Gd1 O1K Gd3 -46.6(16) . . . . ?
O3H Gd1 O1K Gd3 159.0(9) . . . . ?
Gd4 Gd1 O1K Gd3 50.6(5) . . . . ?
Gd2 Gd1 O1K Gd3 108.7(9) . . . . ?
O10K Gd7 O2K Gd5 99.5(7) . . . . ?
O5K Gd7 O2K Gd5 -46.7(13) 2_453 . . . ?
O5K Gd7 O2K Gd5 169.6(6) . . . . ?
O8K Gd7 O2K Gd5 26.1(6) . . . . ?
O9K Gd7 O2K Gd5 -112.4(6) 2_453 . . . ?
O1E Gd7 O2K Gd5 -175.9(8) . . . . ?
O1D Gd7 O2K Gd5 -43.0(6) . . . . ?
Gd8 Gd7 O2K Gd5 -151.5(4) . . . . ?
Gd4 Gd7 O2K Gd5 62.9(5) . . . . ?
Gd7 Gd7 O2K Gd5 -156(3) 2_453 . . . ?
O10K Gd7 O2K Gd6 -10.9(6) . . . . ?
O5K Gd7 O2K Gd6 -157.1(7) 2_453 . . . ?
O5K Gd7 O2K Gd6 59.3(11) . . . . ?
O8K Gd7 O2K Gd6 -84.3(7) . . . . ?
O9K Gd7 O2K Gd6 137.2(7) 2_453 . . . ?
O1E Gd7 O2K Gd6 73.7(7) . . . . ?
O1D Gd7 O2K Gd6 -153.4(9) . . . . ?
Gd8 Gd7 O2K Gd6 98.1(6) . . . . ?
Gd5 Gd7 O2K Gd6 -110.4(9) . . . . ?
Gd4 Gd7 O2K Gd6 -47.5(6) . . . . ?
Gd7 Gd7 O2K Gd6 94(3) 2_453 . . . ?
O2A Gd5 O2K Gd7 -61.9(11) . . . . ?
O4K Gd5 O2K Gd7 -97.0(7) . . . . ?
O1D Gd5 O2K Gd7 44.1(6) . . . . ?
O8K Gd5 O2K Gd7 -25.2(5) . . . . ?
O7J Gd5 O2K Gd7 117.2(7) . . . . ?
O10J Gd5 O2K Gd7 -178.3(6) . . . . ?
N1D Gd5 O2K Gd7 47.1(10) . . . . ?
O1H Gd5 O2K Gd7 -167.3(9) . . . . ?
Gd6 Gd5 O2K Gd7 -113.9(9) . . . . ?
Gd4 Gd5 O2K Gd7 -61.5(5) . . . . ?
O2A Gd5 O2K Gd6 52.0(12) . . . . ?
O4K Gd5 O2K Gd6 17.0(6) . . . . ?
O1D Gd5 O2K Gd6 158.0(8) . . . . ?
O8K Gd5 O2K Gd6 88.7(6) . . . . ?
O7J Gd5 O2K Gd6 -128.9(7) . . . . ?
O10J Gd5 O2K Gd6 -64.4(10) . . . . ?
N1D Gd5 O2K Gd6 161.0(6) . . . . ?
O1H Gd5 O2K Gd6 -53.4(6) . . . . ?
Gd7 Gd5 O2K Gd6 113.9(9) . . . . ?
Gd4 Gd5 O2K Gd6 52.4(5) . . . . ?
O4K Gd6 O2K Gd7 89.4(7) . . . . ?
O2E Gd6 O2K Gd7 -68.9(7) . . . . ?
O4J Gd6 O2K Gd7 -135.2(7) . . . . ?
O1C Gd6 O2K Gd7 44.0(10) . . . . ?
O5J Gd6 O2K Gd7 148.3(8) . . . . ?
O10K Gd6 O2K Gd7 10.4(6) . . . . ?
N1C Gd6 O2K Gd7 -47.1(17) . . . . ?
O1H Gd6 O2K Gd7 163.0(9) . . . . ?
Gd4 Gd6 O2K Gd7 50.0(6) . . . . ?
Gd5 Gd6 O2K Gd7 106.5(9) . . . . ?
O4K Gd6 O2K Gd5 -17.1(6) . . . . ?
O2E Gd6 O2K Gd5 -175.4(7) . . . . ?
O4J Gd6 O2K Gd5 118.4(7) . . . . ?
O1C Gd6 O2K Gd5 -62.5(8) . . . . ?
O5J Gd6 O2K Gd5 41.8(11) . . . . ?
O10K Gd6 O2K Gd5 -96.0(7) . . . . ?
N1C Gd6 O2K Gd5 -153.6(13) . . . . ?
O1H Gd6 O2K Gd5 56.6(7) . . . . ?
Gd4 Gd6 O2K Gd5 -56.5(5) . . . . ?
Gd7 Gd6 O2K Gd5 -106.5(9) . . . . ?
O4K Gd4 O3K Gd3 -170.3(8) . . . . ?
O8K Gd4 O3K Gd3 58.1(10) . . . . ?
O10K Gd4 O3K Gd3 121.8(6) . . . . ?
O6K Gd4 O3K Gd3 -95.5(7) . . . . ?
O7K Gd4 O3K Gd3 -14.1(5) . . . . ?
O1C Gd4 O3K Gd3 -173.9(7) . . . . ?
O1A Gd4 O3K Gd3 -54.3(8) . . . . ?
Gd6 Gd4 O3K Gd3 159.7(4) . . . . ?
Gd1 Gd4 O3K Gd3 -56.4(5) . . . . ?
Gd7 Gd4 O3K Gd3 91.1(5) . . . . ?
O4K Gd4 O3K Gd2 -64.5(12) . . . . ?
O8K Gd4 O3K Gd2 163.9(6) . . . . ?
O10K Gd4 O3K Gd2 -132.4(6) . . . . ?
O6K Gd4 O3K Gd2 10.3(6) . . . . ?
O7K Gd4 O3K Gd2 91.7(7) . . . . ?
O1C Gd4 O3K Gd2 -68.1(7) . . . . ?
O1A Gd4 O3K Gd2 51.5(8) . . . . ?
Gd6 Gd4 O3K Gd2 -94.5(6) . . . . ?
Gd1 Gd4 O3K Gd2 49.4(5) . . . . ?
Gd3 Gd4 O3K Gd2 105.8(9) . . . . ?
Gd7 Gd4 O3K Gd2 -163.1(4) . . . . ?
O7K Gd3 O3K Gd4 14.4(5) . . . . ?
O7K Gd3 O3K Gd4 -125.1(6) 2_453 . . . ?
O1K Gd3 O3K Gd4 89.9(6) . . . . ?
O1K Gd3 O3K Gd4 169.3(6) 2_453 . . . ?
O3K Gd3 O3K Gd4 -59.6(4) 2_453 . . . ?
O1B Gd3 O3K Gd4 49.8(11) 2_453 . . . ?
O1B Gd3 O3K Gd4 160.1(8) . . . . ?
Cl1 Gd3 O3K Gd4 -59.6(4) . . . . ?
Gd2 Gd3 O3K Gd4 114.1(8) . . . . ?
Gd2 Gd3 O3K Gd4 -123(4) 2_453 . . . ?
O7K Gd3 O3K Gd2 -99.7(6) . . . . ?
O7K Gd3 O3K Gd2 120.8(6) 2_453 . . . ?
O1K Gd3 O3K Gd2 -24.2(5) . . . . ?
O1K Gd3 O3K Gd2 55.2(10) 2_453 . . . ?
O3K Gd3 O3K Gd2 -173.8(6) 2_453 . . . ?
O1B Gd3 O3K Gd2 -64.3(10) 2_453 . . . ?
O1B Gd3 O3K Gd2 46.0(5) . . . . ?
Cl1 Gd3 O3K Gd2 -173.8(6) . . . . ?
Gd2 Gd3 O3K Gd2 123(4) 2_453 . . . ?
Gd4 Gd3 O3K Gd2 -114.1(8) . . . . ?
O2C Gd2 O3K Gd4 75.3(7) . . . . ?
O1K Gd2 O3K Gd4 -87.0(7) . . . . ?
O3J Gd2 O3K Gd4 66.3(14) . . . . ?
O6K Gd2 O3K Gd4 -10.3(6) . . . . ?
O2J Gd2 O3K Gd4 -144.6(8) . . . . ?
O1B Gd2 O3K Gd4 -159.8(8) . . . . ?
N1B Gd2 O3K Gd4 142.5(7) . . . . ?
O3H Gd2 O3K Gd4 -42.3(9) . . . . ?
Gd3 Gd2 O3K Gd4 -111.5(8) . . . . ?
Gd1 Gd2 O3K Gd4 -47.6(5) . . . . ?
O2C Gd2 O3K Gd3 -173.2(7) . . . . ?
O1K Gd2 O3K Gd3 24.5(5) . . . . ?
O3J Gd2 O3K Gd3 177.8(10) . . . . ?
O6K Gd2 O3K Gd3 101.2(6) . . . . ?
O2J Gd2 O3K Gd3 -33.1(11) . . . . ?
O1B Gd2 O3K Gd3 -48.3(5) . . . . ?
N1B Gd2 O3K Gd3 -106.0(7) . . . . ?
O3H Gd2 O3K Gd3 69.2(8) . . . . ?
Gd1 Gd2 O3K Gd3 63.9(4) . . . . ?
Gd4 Gd2 O3K Gd3 111.5(8) . . . . ?
O3K Gd4 O4K Gd6 -45.3(12) . . . . ?
O8K Gd4 O4K Gd6 99.9(7) . . . . ?
O10K Gd4 O4K Gd6 27.0(5) . . . . ?
O6K Gd4 O4K Gd6 -111.7(6) . . . . ?
O7K Gd4 O4K Gd6 169.7(6) . . . . ?
O1C Gd4 O4K Gd6 -41.5(6) . . . . ?
O1A Gd4 O4K Gd6 -174.5(7) . . . . ?
Gd1 Gd4 O4K Gd6 -151.0(4) . . . . ?
Gd3 Gd4 O4K Gd6 -167(3) . . . . ?
Gd7 Gd4 O4K Gd6 63.0(4) . . . . ?
O3K Gd4 O4K Gd5 -156.1(8) . . . . ?
O8K Gd4 O4K Gd5 -10.9(6) . . . . ?
O10K Gd4 O4K Gd5 -83.8(7) . . . . ?
O6K Gd4 O4K Gd5 137.5(6) . . . . ?
O7K Gd4 O4K Gd5 58.9(11) . . . . ?
O1C Gd4 O4K Gd5 -152.2(9) . . . . ?
O1A Gd4 O4K Gd5 74.8(7) . . . . ?
Gd6 Gd4 O4K Gd5 -110.8(9) . . . . ?
Gd1 Gd4 O4K Gd5 98.3(6) . . . . ?
Gd3 Gd4 O4K Gd5 82(3) . . . . ?
Gd7 Gd4 O4K Gd5 -47.8(5) . . . . ?
O2K Gd6 O4K Gd4 -97.9(6) . . . . ?
O2E Gd6 O4K Gd4 -57.1(12) . . . . ?
O4J Gd6 O4K Gd4 177.0(7) . . . . ?
O1C Gd6 O4K Gd4 42.1(6) . . . . ?
O5J Gd6 O4K Gd4 119.3(7) . . . . ?
O10K Gd6 O4K Gd4 -26.0(5) . . . . ?
N1C Gd6 O4K Gd4 53.2(11) . . . . ?
O1H Gd6 O4K Gd4 -166.3(8) . . . . ?
Gd5 Gd6 O4K Gd4 -114.9(8) . . . . ?
Gd7 Gd6 O4K Gd4 -61.6(4) . . . . ?
O2K Gd6 O4K Gd5 16.9(6) . . . . ?
O2E Gd6 O4K Gd5 57.8(12) . . . . ?
O4J Gd6 O4K Gd5 -68.2(10) . . . . ?
O1C Gd6 O4K Gd5 157.0(8) . . . . ?
O5J Gd6 O4K Gd5 -125.8(7) . . . . ?
O10K Gd6 O4K Gd5 88.9(6) . . . . ?
N1C Gd6 O4K Gd5 168.1(8) . . . . ?
O1H Gd6 O4K Gd5 -51.4(6) . . . . ?
Gd4 Gd6 O4K Gd5 114.9(8) . . . . ?
Gd7 Gd6 O4K Gd5 53.3(4) . . . . ?
O2A Gd5 O4K Gd4 -70.0(7) . . . . ?
O2K Gd5 O4K Gd4 90.7(7) . . . . ?
O1D Gd5 O4K Gd4 46.1(9) . . . . ?
O8K Gd5 O4K Gd4 10.6(6) . . . . ?
O7J Gd5 O4K Gd4 148.7(7) . . . . ?
O10J Gd5 O4K Gd4 -137.4(7) . . . . ?
N1D Gd5 O4K Gd4 -41.4(12) . . . . ?
O1H Gd5 O4K Gd4 156.4(9) . . . . ?
Gd7 Gd5 O4K Gd4 50.2(5) . . . . ?
Gd6 Gd5 O4K Gd4 107.7(9) . . . . ?
O2A Gd5 O4K Gd6 -177.7(7) . . . . ?
O2K Gd5 O4K Gd6 -17.0(6) . . . . ?
O1D Gd5 O4K Gd6 -61.6(8) . . . . ?
O8K Gd5 O4K Gd6 -97.1(6) . . . . ?
O7J Gd5 O4K Gd6 41.0(11) . . . . ?
O10J Gd5 O4K Gd6 114.9(6) . . . . ?
N1D Gd5 O4K Gd6 -149.1(7) . . . . ?
O1H Gd5 O4K Gd6 48.6(6) . . . . ?
Gd7 Gd5 O4K Gd6 -57.5(5) . . . . ?
Gd4 Gd5 O4K Gd6 -107.7(9) . . . . ?
O10K Gd7 O5K Gd7 -124.3(6) . . . 2_453 ?
O5K Gd7 O5K Gd7 12.9(8) 2_453 . . 2_453 ?
O8K Gd7 O5K Gd7 -59.7(9) . . . 2_453 ?
O9K Gd7 O5K Gd7 87.2(7) 2_453 . . 2_453 ?
O2K Gd7 O5K Gd7 172.9(7) . . . 2_453 ?
O1E Gd7 O5K Gd7 157.6(8) . . . 2_453 ?
O1D Gd7 O5K Gd7 50.0(11) . . . 2_453 ?
Gd8 Gd7 O5K Gd7 112.5(8) . . . 2_453 ?
Gd5 Gd7 O5K Gd7 -105(3) . . . 2_453 ?
Gd4 Gd7 O5K Gd7 -92.8(5) . . . 2_453 ?
O10K Gd7 O5K Gd8 123.2(5) . . . . ?
O5K Gd7 O5K Gd8 -99.6(4) 2_453 . . . ?
O8K Gd7 O5K Gd8 -172.2(5) . . . . ?
O9K Gd7 O5K Gd8 -25.3(5) 2_453 . . . ?
O2K Gd7 O5K Gd8 60.4(10) . . . . ?
O1E Gd7 O5K Gd8 45.1(5) . . . . ?
O1D Gd7 O5K Gd8 -62.5(9) . . . . ?
Gd5 Gd7 O5K Gd8 142(3) . . . . ?
Gd4 Gd7 O5K Gd8 154.7(3) . . . . ?
Gd7 Gd7 O5K Gd8 -112.5(8) 2_453 . . . ?
O2D Gd8 O5K Gd7 76.6(6) 2_453 . . 2_453 ?
O9K Gd8 O5K Gd7 -87.7(6) 2_453 . . 2_453 ?
O9K Gd8 O5K Gd7 -10.0(5) . . . 2_453 ?
O6J Gd8 O5K Gd7 58.6(12) . . . 2_453 ?
O1E Gd8 O5K Gd7 -159.5(8) . . . 2_453 ?
O8J Gd8 O5K Gd7 -143.5(8) . . . 2_453 ?
N1E Gd8 O5K Gd7 140.5(7) . . . 2_453 ?
O2H Gd8 O5K Gd7 -44.1(6) . . . 2_453 ?
Gd7 Gd8 O5K Gd7 -113.3(8) . . . 2_453 ?
Gd8 Gd8 O5K Gd7 -48.5(4) 2_453 . . 2_453 ?
O2D Gd8 O5K Gd7 -170.1(7) 2_453 . . . ?
O9K Gd8 O5K Gd7 25.7(5) 2_453 . . . ?
O9K Gd8 O5K Gd7 103.3(6) . . . . ?
O6J Gd8 O5K Gd7 171.9(8) . . . . ?
O1E Gd8 O5K Gd7 -46.2(6) . . . . ?
O8J Gd8 O5K Gd7 -30.1(10) . . . . ?
N1E Gd8 O5K Gd7 -106.1(7) . . . . ?
O2H Gd8 O5K Gd7 69.2(5) . . . . ?
Gd8 Gd8 O5K Gd7 64.8(4) 2_453 . . . ?
Gd7 Gd8 O5K Gd7 113.3(8) 2_453 . . . ?
O2B Gd1 O6K Gd4 -54.7(13) 2_453 . . . ?
O1K Gd1 O6K Gd4 -97.7(6) . . . . ?
O9J Gd1 O6K Gd4 121.8(7) . . . . ?
O1A Gd1 O6K Gd4 43.7(5) . . . . ?
O7K Gd1 O6K Gd4 -26.2(5) . . . . ?
O1J Gd1 O6K Gd4 179.2(7) . . . . ?
N1A Gd1 O6K Gd4 58.7(9) . . . . ?
O3H Gd1 O6K Gd4 -165.6(8) . . . . ?
Gd2 Gd1 O6K Gd4 -115.5(8) . . . . ?
Gd3 Gd1 O6K Gd4 -61.5(4) . . . . ?
O2B Gd1 O6K Gd2 60.8(13) 2_453 . . . ?
O1K Gd1 O6K Gd2 17.8(5) . . . . ?
O9J Gd1 O6K Gd2 -122.7(7) . . . . ?
O1A Gd1 O6K Gd2 159.2(8) . . . . ?
O7K Gd1 O6K Gd2 89.3(6) . . . . ?
O1J Gd1 O6K Gd2 -65.3(10) . . . . ?
N1A Gd1 O6K Gd2 174.2(7) . . . . ?
O3H Gd1 O6K Gd2 -50.1(6) . . . . ?
Gd4 Gd1 O6K Gd2 115.5(8) . . . . ?
Gd3 Gd1 O6K Gd2 53.9(4) . . . . ?
O4K Gd4 O6K Gd1 -110.8(6) . . . . ?
O3K Gd4 O6K Gd1 101.3(6) . . . . ?
O8K Gd4 O6K Gd1 -41.6(12) . . . . ?
O10K Gd4 O6K Gd1 169.4(5) . . . . ?
O7K Gd4 O6K Gd1 27.2(5) . . . . ?
O1C Gd4 O6K Gd1 -174.4(7) . . . . ?
O1A Gd4 O6K Gd1 -42.2(5) . . . . ?
Gd6 Gd4 O6K Gd1 -150.6(3) . . . . ?
Gd3 Gd4 O6K Gd1 63.4(4) . . . . ?
Gd7 Gd4 O6K Gd1 -168(3) . . . . ?
O4K Gd4 O6K Gd2 137.5(6) . . . . ?
O3K Gd4 O6K Gd2 -10.5(6) . . . . ?
O8K Gd4 O6K Gd2 -153.3(7) . . . . ?
O10K Gd4 O6K Gd2 57.7(10) . . . . ?
O7K Gd4 O6K Gd2 -84.6(7) . . . . ?
O1C Gd4 O6K Gd2 73.9(7) . . . . ?
O1A Gd4 O6K Gd2 -153.9(8) . . . . ?
Gd6 Gd4 O6K Gd2 97.6(5) . . . . ?
Gd1 Gd4 O6K Gd2 -111.7(8) . . . . ?
Gd3 Gd4 O6K Gd2 -48.3(5) . . . . ?
Gd7 Gd4 O6K Gd2 81(4) . . . . ?
O2C Gd2 O6K Gd1 -178.1(7) . . . . ?
O1K Gd2 O6K Gd1 -18.4(5) . . . . ?
O3J Gd2 O6K Gd1 116.1(8) . . . . ?
O3K Gd2 O6K Gd1 -98.4(7) . . . . ?
O2J Gd2 O6K Gd1 38.3(11) . . . . ?
O1B Gd2 O6K Gd1 -64.4(9) . . . . ?
N1B Gd2 O6K Gd1 -155.3(9) . . . . ?
O3H Gd2 O6K Gd1 53.2(7) . . . . ?
Gd3 Gd2 O6K Gd1 -58.1(5) . . . . ?
Gd4 Gd2 O6K Gd1 -108.6(8) . . . . ?
O2C Gd2 O6K Gd4 -69.5(7) . . . . ?
O1K Gd2 O6K Gd4 90.2(7) . . . . ?
O3J Gd2 O6K Gd4 -135.3(8) . . . . ?
O3K Gd2 O6K Gd4 10.2(6) . . . . ?
O2J Gd2 O6K Gd4 146.9(8) . . . . ?
O1B Gd2 O6K Gd4 44.1(9) . . . . ?
N1B Gd2 O6K Gd4 -46.7(14) . . . . ?
O3H Gd2 O6K Gd4 161.8(9) . . . . ?
Gd3 Gd2 O6K Gd4 50.4(5) . . . . ?
Gd1 Gd2 O6K Gd4 108.6(8) . . . . ?
O7K Gd3 O7K Gd4 59.2(4) 2_453 . . . ?
O1K Gd3 O7K Gd4 -94.1(7) . . . . ?
O1K Gd3 O7K Gd4 -166.8(6) 2_453 . . . ?
O3K Gd3 O7K Gd4 -14.4(5) . . . . ?
O3K Gd3 O7K Gd4 124.3(6) 2_453 . . . ?
O1B Gd3 O7K Gd4 -173.2(7) 2_453 . . . ?
O1B Gd3 O7K Gd4 -51.9(8) . . . . ?
Cl1 Gd3 O7K Gd4 59.2(4) . . . . ?
Gd2 Gd3 O7K Gd4 -55.5(5) . . . . ?
Gd2 Gd3 O7K Gd4 162.2(4) 2_453 . . . ?
O7K Gd3 O7K Gd1 164.2(6) 2_453 . . . ?
O1K Gd3 O7K Gd1 10.9(6) . . . . ?
O1K Gd3 O7K Gd1 -61.7(11) 2_453 . . . ?
O3K Gd3 O7K Gd1 90.7(7) . . . . ?
O3K Gd3 O7K Gd1 -130.6(6) 2_453 . . . ?
O1B Gd3 O7K Gd1 -68.2(6) 2_453 . . . ?
O1B Gd3 O7K Gd1 53.1(8) . . . . ?
Cl1 Gd3 O7K Gd1 164.2(6) . . . . ?
Gd2 Gd3 O7K Gd1 49.6(5) . . . . ?
Gd2 Gd3 O7K Gd1 -92.7(5) 2_453 . . . ?
Gd4 Gd3 O7K Gd1 105.1(8) . . . . ?
O4K Gd4 O7K Gd3 175.4(6) . . . . ?
O3K Gd4 O7K Gd3 14.7(6) . . . . ?
O8K Gd4 O7K Gd3 -121.9(6) . . . . ?
O10K Gd4 O7K Gd3 -58.8(9) . . . . ?
O6K Gd4 O7K Gd3 87.8(6) . . . . ?
O1C Gd4 O7K Gd3 50.2(11) . . . . ?
O1A Gd4 O7K Gd3 158.6(8) . . . . ?
Gd6 Gd4 O7K Gd3 -110(3) . . . . ?
Gd1 Gd4 O7K Gd3 113.3(8) . . . . ?
Gd7 Gd4 O7K Gd3 -90.5(5) . . . . ?
O4K Gd4 O7K Gd1 62.1(10) . . . . ?
O3K Gd4 O7K Gd1 -98.6(6) . . . . ?
O8K Gd4 O7K Gd1 124.9(5) . . . . ?
O10K Gd4 O7K Gd1 -172.1(5) . . . . ?
O6K Gd4 O7K Gd1 -25.5(5) . . . . ?
O1C Gd4 O7K Gd1 -63.1(10) . . . . ?
O1A Gd4 O7K Gd1 45.3(5) . . . . ?
Gd6 Gd4 O7K Gd1 137(3) . . . . ?
Gd3 Gd4 O7K Gd1 -113.3(8) . . . . ?
Gd7 Gd4 O7K Gd1 156.2(3) . . . . ?
O6K Gd1 O7K Gd3 -86.8(7) . . . . ?
O2B Gd1 O7K Gd3 77.8(7) 2_453 . . . ?
O1K Gd1 O7K Gd3 -10.9(5) . . . . ?
O9J Gd1 O7K Gd3 -139.4(7) . . . . ?
O1A Gd1 O7K Gd3 -160.3(8) . . . . ?
O1J Gd1 O7K Gd3 59.4(13) . . . . ?
N1A Gd1 O7K Gd3 145.9(7) . . . . ?
O3H Gd1 O7K Gd3 -43.9(9) . . . . ?
Gd4 Gd1 O7K Gd3 -112.6(8) . . . . ?
Gd2 Gd1 O7K Gd3 -48.0(5) . . . . ?
O6K Gd1 O7K Gd4 25.8(5) . . . . ?
O2B Gd1 O7K Gd4 -169.6(7) 2_453 . . . ?
O1K Gd1 O7K Gd4 101.7(6) . . . . ?
O9J Gd1 O7K Gd4 -26.8(11) . . . . ?
O1A Gd1 O7K Gd4 -47.7(5) . . . . ?
O1J Gd1 O7K Gd4 171.9(9) . . . . ?
N1A Gd1 O7K Gd4 -101.5(7) . . . . ?
O3H Gd1 O7K Gd4 68.7(7) . . . . ?
Gd2 Gd1 O7K Gd4 64.5(4) . . . . ?
Gd3 Gd1 O7K Gd4 112.6(8) . . . . ?
O4K Gd4 O8K Gd7 -94.5(7) . . . . ?
O3K Gd4 O8K Gd7 60.2(9) . . . . ?
O10K Gd4 O8K Gd7 -12.5(5) . . . . ?
O6K Gd4 O8K Gd7 -171.5(7) . . . . ?
O7K Gd4 O8K Gd7 124.0(6) . . . . ?
O1C Gd4 O8K Gd7 -50.5(8) . . . . ?
O1A Gd4 O8K Gd7 -170.9(7) . . . . ?
Gd6 Gd4 O8K Gd7 -54.6(5) . . . . ?
Gd1 Gd4 O8K Gd7 161.1(3) . . . . ?
Gd3 Gd4 O8K Gd7 92.8(5) . . . . ?
O4K Gd4 O8K Gd5 10.4(6) . . . . ?
O3K Gd4 O8K Gd5 165.1(6) . . . . ?
O10K Gd4 O8K Gd5 92.4(6) . . . . ?
O6K Gd4 O8K Gd5 -66.6(11) . . . . ?
O7K Gd4 O8K Gd5 -131.1(6) . . . . ?
O1C Gd4 O8K Gd5 54.4(8) . . . . ?
O1A Gd4 O8K Gd5 -66.0(6) . . . . ?
Gd6 Gd4 O8K Gd5 50.3(5) . . . . ?
Gd1 Gd4 O8K Gd5 -94.0(5) . . . . ?
Gd3 Gd4 O8K Gd5 -162.3(4) . . . . ?
Gd7 Gd4 O8K Gd5 104.9(8) . . . . ?
O10K Gd7 O8K Gd4 12.6(5) . . . . ?
O5K Gd7 O8K Gd4 -124.2(6) 2_453 . . . ?
O5K Gd7 O8K Gd4 -61.0(9) . . . . ?
O9K Gd7 O8K Gd4 172.9(6) 2_453 . . . ?
O2K Gd7 O8K Gd4 86.8(6) . . . . ?
O1E Gd7 O8K Gd4 48.8(11) . . . . ?
O1D Gd7 O8K Gd4 156.4(8) . . . . ?
Gd8 Gd7 O8K Gd4 -113(3) . . . . ?
Gd5 Gd7 O8K Gd4 111.9(7) . . . . ?
Gd7 Gd7 O8K Gd4 -92.9(5) 2_453 . . . ?
O10K Gd7 O8K Gd5 -99.3(6) . . . . ?
O5K Gd7 O8K Gd5 124.0(5) 2_453 . . . ?
O5K Gd7 O8K Gd5 -172.8(5) . . . . ?
O9K Gd7 O8K Gd5 61.0(9) 2_453 . . . ?
O2K Gd7 O8K Gd5 -25.1(5) . . . . ?
O1E Gd7 O8K Gd5 -63.1(10) . . . . ?
O1D Gd7 O8K Gd5 44.5(5) . . . . ?
Gd8 Gd7 O8K Gd5 135(3) . . . . ?
Gd4 Gd7 O8K Gd5 -111.9(7) . . . . ?
Gd7 Gd7 O8K Gd5 155.2(3) 2_453 . . . ?
O2A Gd5 O8K Gd4 72.9(6) . . . . ?
O2K Gd5 O8K Gd4 -86.8(7) . . . . ?
O4K Gd5 O8K Gd4 -10.3(6) . . . . ?
O1D Gd5 O8K Gd4 -158.4(8) . . . . ?
O7J Gd5 O8K Gd4 -150.0(7) . . . . ?
O10J Gd5 O8K Gd4 56.9(12) . . . . ?
N1D Gd5 O8K Gd4 140.8(7) . . . . ?
O1H Gd5 O8K Gd4 -47.3(8) . . . . ?
Gd7 Gd5 O8K Gd4 -112.1(8) . . . . ?
Gd6 Gd5 O8K Gd4 -48.4(5) . . . . ?
O2A Gd5 O8K Gd7 -175.0(6) . . . . ?
O2K Gd5 O8K Gd7 25.3(5) . . . . ?
O4K Gd5 O8K Gd7 101.7(6) . . . . ?
O1D Gd5 O8K Gd7 -46.4(6) . . . . ?
O7J Gd5 O8K Gd7 -38.0(11) . . . . ?
O10J Gd5 O8K Gd7 169.0(8) . . . . ?
N1D Gd5 O8K Gd7 -107.2(6) . . . . ?
O1H Gd5 O8K Gd7 64.7(7) . . . . ?
Gd6 Gd5 O8K Gd7 63.7(4) . . . . ?
Gd4 Gd5 O8K Gd7 112.1(8) . . . . ?
O2D Gd8 O9K Gd8 -174.2(7) 2_453 . . 2_453 ?
O9K Gd8 O9K Gd8 -18.3(8) 2_453 . . 2_453 ?
O6J Gd8 O9K Gd8 117.7(7) . . . 2_453 ?
O1E Gd8 O9K Gd8 -64.4(8) . . . 2_453 ?
O5K Gd8 O9K Gd8 -97.5(7) . . . 2_453 ?
O8J Gd8 O9K Gd8 40.4(11) . . . 2_453 ?
N1E Gd8 O9K Gd8 -160.8(10) . . . 2_453 ?
O2H Gd8 O9K Gd8 51.7(5) . . . 2_453 ?
Gd7 Gd8 O9K Gd8 -58.2(5) . . . 2_453 ?
Gd7 Gd8 O9K Gd8 -107.6(9) 2_453 . . 2_453 ?
O2D Gd8 O9K Gd7 -66.6(7) 2_453 . . 2_453 ?
O9K Gd8 O9K Gd7 89.3(5) 2_453 . . 2_453 ?
O6J Gd8 O9K Gd7 -134.7(8) . . . 2_453 ?
O1E Gd8 O9K Gd7 43.1(9) . . . 2_453 ?
O5K Gd8 O9K Gd7 10.0(5) . . . 2_453 ?
O8J Gd8 O9K Gd7 147.9(7) . . . 2_453 ?
N1E Gd8 O9K Gd7 -53.2(14) . . . 2_453 ?
O2H Gd8 O9K Gd7 159.2(8) . . . 2_453 ?
Gd7 Gd8 O9K Gd7 49.3(5) . . . 2_453 ?
Gd8 Gd8 O9K Gd7 107.6(9) 2_453 . . 2_453 ?
O5K Gd7 O10K Gd4 60.4(9) 2_453 . . . ?
O5K Gd7 O10K Gd4 123.1(6) . . . . ?
O8K Gd7 O10K Gd4 -12.6(5) . . . . ?
O9K Gd7 O10K Gd4 -168.6(7) 2_453 . . . ?
O2K Gd7 O10K Gd4 -94.8(7) . . . . ?
O1E Gd7 O10K Gd4 -172.1(7) . . . . ?
O1D Gd7 O10K Gd4 -52.9(8) . . . . ?
Gd8 Gd7 O10K Gd4 161.5(3) . . . . ?
Gd5 Gd7 O10K Gd4 -54.7(5) . . . . ?
Gd7 Gd7 O10K Gd4 92.7(5) 2_453 . . . ?
O5K Gd7 O10K Gd6 165.7(5) 2_453 . . . ?
O5K Gd7 O10K Gd6 -131.6(6) . . . . ?
O8K Gd7 O10K Gd6 92.6(6) . . . . ?
O9K Gd7 O10K Gd6 -63.4(11) 2_453 . . . ?
O2K Gd7 O10K Gd6 10.5(6) . . . . ?
O1E Gd7 O10K Gd6 -66.8(6) . . . . ?
O1D Gd7 O10K Gd6 52.4(8) . . . . ?
Gd8 Gd7 O10K Gd6 -93.3(5) . . . . ?
Gd5 Gd7 O10K Gd6 50.6(5) . . . . ?
Gd4 Gd7 O10K Gd6 105.3(8) . . . . ?
Gd7 Gd7 O10K Gd6 -162.1(4) 2_453 . . . ?
O4K Gd4 O10K Gd7 87.5(6) . . . . ?
O3K Gd4 O10K Gd7 -123.7(6) . . . . ?
O8K Gd4 O10K Gd7 12.7(5) . . . . ?
O6K Gd4 O10K Gd7 175.8(6) . . . . ?
O7K Gd4 O10K Gd7 -59.0(9) . . . . ?
O1C Gd4 O10K Gd7 158.5(8) . . . . ?
O1A Gd4 O10K Gd7 50.8(10) . . . . ?
Gd6 Gd4 O10K Gd7 113.1(8) . . . . ?
Gd1 Gd4 O10K Gd7 -109(3) . . . . ?
Gd3 Gd4 O10K Gd7 -90.7(5) . . . . ?
O4K Gd4 O10K Gd6 -25.6(5) . . . . ?
O3K Gd4 O10K Gd6 123.2(5) . . . . ?
O8K Gd4 O10K Gd6 -100.4(6) . . . . ?
O6K Gd4 O10K Gd6 62.7(9) . . . . ?
O7K Gd4 O10K Gd6 -172.1(5) . . . . ?
O1C Gd4 O10K Gd6 45.3(5) . . . . ?
O1A Gd4 O10K Gd6 -62.4(10) . . . . ?
Gd1 Gd4 O10K Gd6 138(3) . . . . ?
Gd3 Gd4 O10K Gd6 156.2(3) . . . . ?
Gd7 Gd4 O10K Gd6 -113.1(8) . . . . ?
O4K Gd6 O10K Gd7 -87.8(7) . . . . ?
O2K Gd6 O10K Gd7 -10.6(6) . . . . ?
O2E Gd6 O10K Gd7 75.0(6) . . . . ?
O4J Gd6 O10K Gd7 64.2(12) . . . . ?
O1C Gd6 O10K Gd7 -159.9(8) . . . . ?
O5J Gd6 O10K Gd7 -145.6(8) . . . . ?
N1C Gd6 O10K Gd7 142.0(9) . . . . ?
O1H Gd6 O10K Gd7 -41.1(9) . . . . ?
Gd4 Gd6 O10K Gd7 -113.3(8) . . . . ?
Gd5 Gd6 O10K Gd7 -48.9(5) . . . . ?
O4K Gd6 O10K Gd4 25.5(5) . . . . ?
O2K Gd6 O10K Gd4 102.6(6) . . . . ?
O2E Gd6 O10K Gd4 -171.7(6) . . . . ?
O4J Gd6 O10K Gd4 177.5(8) . . . . ?
O1C Gd6 O10K Gd4 -46.6(6) . . . . ?
O5J Gd6 O10K Gd4 -32.3(11) . . . . ?
N1C Gd6 O10K Gd4 -104.7(8) . . . . ?
O1H Gd6 O10K Gd4 72.2(8) . . . . ?
Gd5 Gd6 O10K Gd4 64.4(4) . . . . ?
Gd7 Gd6 O10K Gd4 113.3(8) . . . . ?
O4K Gd6 O1H Gd5 38.8(5) . . . . ?
O2K Gd6 O1H Gd5 -41.6(5) . . . . ?
O2E Gd6 O1H Gd5 -104.2(6) . . . . ?
O4J Gd6 O1H Gd5 -153.5(7) . . . . ?
O1C Gd6 O1H Gd5 72.2(8) . . . . ?
O5J Gd6 O1H Gd5 127.6(7) . . . . ?
O10K Gd6 O1H Gd5 -10.0(8) . . . . ?
N1C Gd6 O1H Gd5 164.9(12) . . . . ?
Gd4 Gd6 O1H Gd5 29.8(5) . . . . ?
Gd7 Gd6 O1H Gd5 -31.9(4) . . . . ?
O2A Gd5 O1H Gd6 -96.8(6) . . . . ?
O2K Gd5 O1H Gd6 43.1(6) . . . . ?
O4K Gd5 O1H Gd6 -39.7(5) . . . . ?
O1D Gd5 O1H Gd6 76.9(7) . . . . ?
O8K Gd5 O1H Gd6 -1.4(8) . . . . ?
O7J Gd5 O1H Gd6 135.1(7) . . . . ?
O10J Gd5 O1H Gd6 -145.5(7) . . . . ?
N1D Gd5 O1H Gd6 162.3(10) . . . . ?
Gd7 Gd5 O1H Gd6 34.9(5) . . . . ?
Gd4 Gd5 O1H Gd6 -26.6(4) . . . . ?
O2D Gd8 O2H Gd8 -99.6(6) 2_453 . . 2_453 ?
O9K Gd8 O2H Gd8 41.0(4) 2_453 . . 2_453 ?
O9K Gd8 O2H Gd8 -40.9(4) . . . 2_453 ?
O6J Gd8 O2H Gd8 -146.2(5) . . . 2_453 ?
O1E Gd8 O2H Gd8 73.8(6) . . . 2_453 ?
O5K Gd8 O2H Gd8 -5.9(4) . . . 2_453 ?
O8J Gd8 O2H Gd8 130.6(5) . . . 2_453 ?
N1E Gd8 O2H Gd8 166.8(8) . . . 2_453 ?
Gd7 Gd8 O2H Gd8 32.45(6) . . . 2_453 ?
Gd7 Gd8 O2H Gd8 -29.23(4) 2_453 . . 2_453 ?
O2C Gd2 O3H Gd1 -102.2(7) . . . . ?
O1K Gd2 O3H Gd1 40.8(5) . . . . ?
O3J Gd2 O3H Gd1 -151.9(8) . . . . ?
O6K Gd2 O3H Gd1 -39.6(5) . . . . ?
O3K Gd2 O3H Gd1 -6.8(8) . . . . ?
O2J Gd2 O3H Gd1 129.5(7) . . . . ?
O1B Gd2 O3H Gd1 76.2(8) . . . . ?
N1B Gd2 O3H Gd1 165.3(9) . . . . ?
Gd3 Gd2 O3H Gd1 31.9(5) . . . . ?
Gd4 Gd2 O3H Gd1 -29.3(5) . . . . ?
O6K Gd1 O3H Gd2 41.5(5) . . . . ?
O2B Gd1 O3H Gd2 -100.9(7) 2_453 . . . ?
O1K Gd1 O3H Gd2 -40.5(5) . . . . ?
O9J Gd1 O3H Gd2 130.2(8) . . . . ?
O1A Gd1 O3H Gd2 74.9(8) . . . . ?
O7K Gd1 O3H Gd2 -5.8(8) . . . . ?
O1J Gd1 O3H Gd2 -150.2(8) . . . . ?
N1A Gd1 O3H Gd2 158.4(9) . . . . ?
Gd4 Gd1 O3H Gd2 32.2(5) . . . . ?
Gd3 Gd1 O3H Gd2 -28.7(5) . . . . ?
O6K Gd1 N1A C2A -11(2) . . . . ?
O2B Gd1 N1A C2A 137(2) 2_453 . . . ?
O1K Gd1 N1A C2A 115(2) . . . . ?
O9J Gd1 N1A C2A -75.9(19) . . . . ?
O1A Gd1 N1A C2A 5.2(18) . . . . ?
O7K Gd1 N1A C2A 63.3(19) . . . . ?
O1J Gd1 N1A C2A -151(2) . . . . ?
O3H Gd1 N1A C2A -103(2) . . . . ?
Gd4 Gd1 N1A C2A 23(2) . . . . ?
Gd2 Gd1 N1A C2A 2(3) . . . . ?
Gd3 Gd1 N1A C2A 85.2(19) . . . . ?
Gd1 N1A C2A C3A -126(2) . . . . ?
Gd1 N1A C2A C1A -7(3) . . . . ?
O2A C1A C2A N1A -170(2) . . . . ?
O1A C1A C2A N1A 4(3) . . . . ?
O2A C1A C2A C3A -47(3) . . . . ?
O1A C1A C2A C3A 127(2) . . . . ?
N1A C2A C3A C4A -65(3) . . . . ?
C1A C2A C3A C4A 176(2) . . . . ?
C2A C3A C4A C5A -53(3) . . . . ?
C2A C3A C4A C9A 132.7(19) . . . . ?
C9A C4A C5A C6A 0.0 . . . . ?
C3A C4A C5A C6A -175(2) . . . . ?
C4A C5A C6A C7A 0.0 . . . . ?
C5A C6A C7A C8A 0.0 . . . . ?
C5A C6A C7A O3A -174.7(19) . . . . ?
C6A C7A C8A C9A 0.0 . . . . ?
O3A C7A C8A C9A 174.8(19) . . . . ?
C7A C8A C9A C4A 0.0 . . . . ?
C5A C4A C9A C8A 0.0 . . . . ?
C3A C4A C9A C8A 175(2) . . . . ?
O2A C1A O1A Gd1 173.3(19) . . . . ?
C2A C1A O1A Gd1 0(3) . . . . ?
O2A C1A O1A Gd4 23(4) . . . . ?
C2A C1A O1A Gd4 -150.8(15) . . . . ?
O6K Gd1 O1A C1A 164(2) . . . . ?
O2B Gd1 O1A C1A -52(2) 2_453 . . . ?
O1K Gd1 O1A C1A -150(2) . . . . ?
O9J Gd1 O1A C1A 79(2) . . . . ?
O7K Gd1 O1A C1A -115(2) . . . . ?
O1J Gd1 O1A C1A 33(3) . . . . ?
N1A Gd1 O1A C1A -2(2) . . . . ?
O3H Gd1 O1A C1A 132(2) . . . . ?
Gd4 Gd1 O1A C1A -158(2) . . . . ?
Gd2 Gd1 O1A C1A 177(2) . . . . ?
Gd3 Gd1 O1A C1A -126(2) . . . . ?
O6K Gd1 O1A Gd4 -38.6(5) . . . . ?
O2B Gd1 O1A Gd4 106.0(6) 2_453 . . . ?
O1K Gd1 O1A Gd4 7.6(8) . . . . ?
O9J Gd1 O1A Gd4 -123.3(6) . . . . ?
O7K Gd1 O1A Gd4 42.7(5) . . . . ?
O1J Gd1 O1A Gd4 -169.3(7) . . . . ?
N1A Gd1 O1A Gd4 155.2(8) . . . . ?
O3H Gd1 O1A Gd4 -70.2(8) . . . . ?
Gd2 Gd1 O1A Gd4 -25.7(5) . . . . ?
Gd3 Gd1 O1A Gd4 31.7(4) . . . . ?
O4K Gd4 O1A C1A -54.3(19) . . . . ?
O3K Gd4 O1A C1A 156.1(18) . . . . ?
O8K Gd4 O1A C1A 18.6(19) . . . . ?
O10K Gd4 O1A C1A -17(2) . . . . ?
O6K Gd4 O1A C1A -162(2) . . . . ?
O7K Gd4 O1A C1A 114(2) . . . . ?
O1C Gd4 O1A C1A -106(2) . . . . ?
Gd6 Gd4 O1A C1A -58(2) . . . . ?
Gd1 Gd4 O1A C1A 159(2) . . . . ?
Gd3 Gd4 O1A C1A 126.6(19) . . . . ?
Gd7 Gd4 O1A C1A 13(2) . . . . ?
O4K Gd4 O1A Gd1 146.4(6) . . . . ?
O3K Gd4 O1A Gd1 -3.2(8) . . . . ?
O8K Gd4 O1A Gd1 -140.6(6) . . . . ?
O10K Gd4 O1A Gd1 -176.4(6) . . . . ?
O6K Gd4 O1A Gd1 39.0(5) . . . . ?
O7K Gd4 O1A Gd1 -45.0(5) . . . . ?
O1C Gd4 O1A Gd1 95.2(7) . . . . ?
Gd6 Gd4 O1A Gd1 142.5(3) . . . . ?
Gd3 Gd4 O1A Gd1 -32.7(5) . . . . ?
Gd7 Gd4 O1A Gd1 -146.6(3) . . . . ?
O1A C1A O2A Gd5 -7(5) . . . . ?
C2A C1A O2A Gd5 165.9(17) . . . . ?
O2K Gd5 O2A C1A -5(3) . . . . ?
O4K Gd5 O2A C1A 29(3) . . . . ?
O1D Gd5 O2A C1A -94(3) . . . . ?
O8K Gd5 O2A C1A -41(3) . . . . ?
O7J Gd5 O2A C1A 176(3) . . . . ?
O10J Gd5 O2A C1A 129(3) . . . . ?
N1D Gd5 O2A C1A -133(3) . . . . ?
O1H Gd5 O2A C1A 80(3) . . . . ?
Gd7 Gd5 O2A C1A -45(3) . . . . ?
Gd6 Gd5 O2A C1A 27(3) . . . . ?
Gd4 Gd5 O2A C1A -5(3) . . . . ?
O2C Gd2 N1B C2B 152(2) . . . . ?
O1K Gd2 N1B C2B 5(2) . . . . ?
O3J Gd2 N1B C2B -138(2) . . . . ?
O6K Gd2 N1B C2B 127(2) . . . . ?
O3K Gd2 N1B C2B 77(2) . . . . ?
O2J Gd2 N1B C2B -62(2) . . . . ?
O1B Gd2 N1B C2B 16.4(19) . . . . ?
O3H Gd2 N1B C2B -97(2) . . . . ?
Gd3 Gd2 N1B C2B 37(2) . . . . ?
Gd1 Gd2 N1B C2B 33(4) . . . . ?
Gd4 Gd2 N1B C2B 100(2) . . . . ?
Gd2 N1B C2B C3B -142(2) . . . . ?
Gd2 N1B C2B C1B -18(3) . . . . ?
O2B C1B C2B N1B -164(3) . . . . ?
O1B C1B C2B N1B 8(4) . . . . ?
O2B C1B C2B C3B -36(4) . . . . ?
O1B C1B C2B C3B 136(3) . . . . ?
N1B C2B C3B C4B -57(4) . . . . ?
C1B C2B C3B C4B 178(2) . . . . ?
C2B C3B C4B C5B 109(3) . . . . ?
C2B C3B C4B C9B -75(3) . . . . ?
C9B C4B C5B C6B 0.0 . . . . ?
C3B C4B C5B C6B 176(2) . . . . ?
C4B C5B C6B C7B 0.0 . . . . ?
C4B C5B C6B O3B -27(31) . . . . ?
C5B C6B C7B C8B 0.0 . . . . ?
O3B C6B C7B C8B 175(6) . . . . ?
C5B C6B C7B O3B -175(6) . . . . ?
C6B C7B C8B C9B 0.0 . . . . ?
O3B C7B C8B C9B 166(19) . . . . ?
C7B C8B C9B C4B 0.0 . . . . ?
C5B C4B C9B C8B 0.0 . . . . ?
C3B C4B C9B C8B -176(2) . . . . ?
O2B C1B O1B Gd2 -179.7(18) . . . . ?
C2B C1B O1B Gd2 9(3) . . . . ?
O2B C1B O1B Gd3 24(4) . . . . ?
C2B C1B O1B Gd3 -147.7(18) . . . . ?
O2C Gd2 O1B C1B -59(2) . . . . ?
O1K Gd2 O1B C1B 157(2) . . . . ?
O3J Gd2 O1B C1B 24(3) . . . . ?
O6K Gd2 O1B C1B -155(2) . . . . ?
O3K Gd2 O1B C1B -120(2) . . . . ?
O2J Gd2 O1B C1B 70(2) . . . . ?
N1B Gd2 O1B C1B -13(2) . . . . ?
O3H Gd2 O1B C1B 123(2) . . . . ?
Gd3 Gd2 O1B C1B -164(2) . . . . ?
Gd1 Gd2 O1B C1B 171(2) . . . . ?
Gd4 Gd2 O1B C1B -132(2) . . . . ?
O2C Gd2 O1B Gd3 104.9(7) . . . . ?
O1K Gd2 O1B Gd3 -38.7(5) . . . . ?
O3J Gd2 O1B Gd3 -171.9(9) . . . . ?
O6K Gd2 O1B Gd3 8.8(9) . . . . ?
O3K Gd2 O1B Gd3 43.4(5) . . . . ?
O2J Gd2 O1B Gd3 -126.0(7) . . . . ?
N1B Gd2 O1B Gd3 150.8(9) . . . . ?
O3H Gd2 O1B Gd3 -73.6(9) . . . . ?
Gd1 Gd2 O1B Gd3 -24.9(5) . . . . ?
Gd4 Gd2 O1B Gd3 32.2(5) . . . . ?
O7K Gd3 O1B C1B 156(2) . . . . ?
O7K Gd3 O1B C1B 16(2) 2_453 . . . ?
O1K Gd3 O1B C1B -159(3) . . . . ?
O1K Gd3 O1B C1B -57(2) 2_453 . . . ?
O3K Gd3 O1B C1B 117(3) . . . . ?
O3K Gd3 O1B C1B -18(3) 2_453 . . . ?
O1B Gd3 O1B C1B -106(2) 2_453 . . . ?
Cl1 Gd3 O1B C1B 74(2) . . . . ?
Gd2 Gd3 O1B C1B 162(3) . . . . ?
Gd2 Gd3 O1B C1B -59(3) 2_453 . . . ?
Gd4 Gd3 O1B C1B 128(2) . . . . ?
O7K Gd3 O1B Gd2 -5.2(8) . . . . ?
O7K Gd3 O1B Gd2 -145.1(6) 2_453 . . . ?
O1K Gd3 O1B Gd2 39.1(5) . . . . ?
O1K Gd3 O1B Gd2 141.1(6) 2_453 . . . ?
O3K Gd3 O1B Gd2 -45.1(5) . . . . ?
O3K Gd3 O1B Gd2 -179.1(6) 2_453 . . . ?
O1B Gd3 O1B Gd2 92.3(5) 2_453 . . . ?
Cl1 Gd3 O1B Gd2 -87.7(5) . . . . ?
Gd2 Gd3 O1B Gd2 139.9(3) 2_453 . . . ?
Gd4 Gd3 O1B Gd2 -33.3(5) . . . . ?
O1B C1B O2B Gd1 -5(5) . . . 2_453 ?
C2B C1B O2B Gd1 166.4(18) . . . 2_453 ?
C8B C7B O3B C6B -167(16) . . . . ?
C5B C6B O3B C7B 29(35) . . . . ?
O4K Gd6 N1C C2C 7(3) . . . . ?
O2K Gd6 N1C C2C 129(2) . . . . ?
O2E Gd6 N1C C2C 152(3) . . . . ?
O4J Gd6 N1C C2C -138(2) . . . . ?
O1C Gd6 N1C C2C 18(2) . . . . ?
O5J Gd6 N1C C2C -62(2) . . . . ?
O10K Gd6 N1C C2C 77(2) . . . . ?
O1H Gd6 N1C C2C -99(3) . . . . ?
Gd4 Gd6 N1C C2C 38(2) . . . . ?
Gd5 Gd6 N1C C2C 34(4) . . . . ?
Gd7 Gd6 N1C C2C 100(2) . . . . ?
Gd6 N1C C2C C3C -144(2) . . . . ?
Gd6 N1C C2C C1C -24(3) . . . . ?
O2C C1C C2C N1C -159(3) . . . . ?
O1C C1C C2C N1C 14(3) . . . . ?
O2C C1C C2C C3C -30(4) . . . . ?
O1C C1C C2C C3C 143(2) . . . . ?
N1C C2C C3C C4C -50(4) . . . . ?
C1C C2C C3C C4C -177(2) . . . . ?
C2C C3C C4C C5C 116(2) . . . . ?
C2C C3C C4C C9C -74(3) . . . . ?
C9C C4C C5C C6C 0.0 . . . . ?
C3C C4C C5C C6C 169(2) . . . . ?
C4C C5C C6C C7C 0.0 . . . . ?
C5C C6C C7C C8C 0.0 . . . . ?
C6C C7C C8C C9C 0.0 . . . . ?
C7C C8C C9C C4C 0.0 . . . . ?
C5C C4C C9C C8C 0.0 . . . . ?
C3C C4C C9C C8C -170(2) . . . . ?
O2C C1C O1C Gd6 176(2) . . . . ?
C2C C1C O1C Gd6 3(3) . . . . ?
O2C C1C O1C Gd4 19(5) . . . . ?
C2C C1C O1C Gd4 -153.3(16) . . . . ?
O4K Gd6 O1C C1C 159(2) . . . . ?
O2K Gd6 O1C C1C -153(2) . . . . ?
O2E Gd6 O1C C1C -58(2) . . . . ?
O4J Gd6 O1C C1C 25(3) . . . . ?
O5J Gd6 O1C C1C 71(2) . . . . ?
O10K Gd6 O1C C1C -118(2) . . . . ?
N1C Gd6 O1C C1C -11(2) . . . . ?
O1H Gd6 O1C C1C 126(2) . . . . ?
Gd4 Gd6 O1C C1C -162(3) . . . . ?
Gd5 Gd6 O1C C1C 173(2) . . . . ?
Gd7 Gd6 O1C C1C -130(2) . . . . ?
O4K Gd6 O1C Gd4 -38.7(5) . . . . ?
O2K Gd6 O1C Gd4 8.7(9) . . . . ?
O2E Gd6 O1C Gd4 104.2(6) . . . . ?
O4J Gd6 O1C Gd4 -172.5(7) . . . . ?
O5J Gd6 O1C Gd4 -126.7(7) . . . . ?
O10K Gd6 O1C Gd4 43.6(5) . . . . ?
N1C Gd6 O1C Gd4 151.0(9) . . . . ?
O1H Gd6 O1C Gd4 -72.3(8) . . . . ?
Gd5 Gd6 O1C Gd4 -24.6(5) . . . . ?
Gd7 Gd6 O1C Gd4 32.4(5) . . . . ?
O4K Gd4 O1C C1C -157(2) . . . . ?
O3K Gd4 O1C C1C 21(2) . . . . ?
O8K Gd4 O1C C1C 157(2) . . . . ?
O10K Gd4 O1C C1C 118(2) . . . . ?
O6K Gd4 O1C C1C -51(2) . . . . ?
O7K Gd4 O1C C1C -13(3) . . . . ?
O1A Gd4 O1C C1C -103(2) . . . . ?
Gd6 Gd4 O1C C1C 163(2) . . . . ?
Gd1 Gd4 O1C C1C -55(2) . . . . ?
Gd3 Gd4 O1C C1C 17(2) . . . . ?
Gd7 Gd4 O1C C1C 130(2) . . . . ?
O4K Gd4 O1C Gd6 39.4(5) . . . . ?
O3K Gd4 O1C Gd6 -142.7(6) . . . . ?
O8K Gd4 O1C Gd6 -6.1(8) . . . . ?
O10K Gd4 O1C Gd6 -45.6(5) . . . . ?
O6K Gd4 O1C Gd6 145.9(7) . . . . ?
O7K Gd4 O1C Gd6 -176.5(6) . . . . ?
O1A Gd4 O1C Gd6 94.0(7) . . . . ?
Gd1 Gd4 O1C Gd6 142.0(3) . . . . ?
Gd3 Gd4 O1C Gd6 -146.8(3) . . . . ?
Gd7 Gd4 O1C Gd6 -33.3(5) . . . . ?
O1C C1C O2C Gd2 -4(6) . . . . ?
C2C C1C O2C Gd2 166.8(18) . . . . ?
O1K Gd2 O2C C1C -9(4) . . . . ?
O3J Gd2 O2C C1C 134(3) . . . . ?
O6K Gd2 O2C C1C 28(3) . . . . ?
O3K Gd2 O2C C1C -41(3) . . . . ?
O2J Gd2 O2C C1C 174(3) . . . . ?
O1B Gd2 O2C C1C -96(3) . . . . ?
N1B Gd2 O2C C1C -139(3) . . . . ?
O3H Gd2 O2C C1C 83(3) . . . . ?
Gd3 Gd2 O2C C1C -46(3) . . . . ?
Gd1 Gd2 O2C C1C 27(3) . . . . ?
Gd4 Gd2 O2C C1C -6(3) . . . . ?
O2A Gd5 N1D C2D 161.7(17) . . . . ?
O2K Gd5 N1D C2D 16.9(19) . . . . ?
O4K Gd5 N1D C2D 131.1(16) . . . . ?
O1D Gd5 N1D C2D 20.1(15) . . . . ?
O8K Gd5 N1D C2D 83.9(16) . . . . ?
O7J Gd5 N1D C2D -55.7(16) . . . . ?
O10J Gd5 N1D C2D -130.8(16) . . . . ?
O1H Gd5 N1D C2D -82(2) . . . . ?
Gd7 Gd5 N1D C2D 45.5(16) . . . . ?
Gd6 Gd5 N1D C2D 55(2) . . . . ?
Gd4 Gd5 N1D C2D 107.2(15) . . . . ?
Gd5 N1D C2D C3D -156.1(17) . . . . ?
Gd5 N1D C2D C1D -26(2) . . . . ?
O1D C1D C2D C3D 146(2) . . . . ?
O2D C1D C2D C3D -23(4) . . . . ?
O1D C1D C2D N1D 15(3) . . . . ?
O2D C1D C2D N1D -153(2) . . . . ?
N1D C2D C3D C4D -59(4) . . . . ?
C1D C2D C3D C4D 173(2) . . . . ?
C2D C3D C4D C5D 94(3) . . . . ?
C2D C3D C4D C9D -80(3) . . . . ?
C9D C4D C5D C6D 0.0 . . . . ?
C3D C4D C5D C6D -173.4(19) . . . . ?
C4D C5D C6D C7D 0.0 . . . . ?
C5D C6D C7D C8D 0.0 . . . . ?
C5D C6D C7D O3D -163.7(18) . . . . ?
C6D C7D C8D C9D 0.0 . . . . ?
O3D C7D C8D C9D 164.0(18) . . . . ?
C7D C8D C9D C4D 0.0 . . . . ?
C5D C4D C9D C8D 0.0 . . . . ?
C3D C4D C9D C8D 173.2(19) . . . . ?
O2D C1D O1D Gd5 170.9(17) . . . . ?
C2D C1D O1D Gd5 3(3) . . . . ?
O2D C1D O1D Gd7 26(4) . . . . ?
C2D C1D O1D Gd7 -142.6(18) . . . . ?
O2A Gd5 O1D C1D -53(2) . . . . ?
O2K Gd5 O1D C1D 165(2) . . . . ?
O4K Gd5 O1D C1D -148.5(19) . . . . ?
O8K Gd5 O1D C1D -112(2) . . . . ?
O7J Gd5 O1D C1D 74(2) . . . . ?
O10J Gd5 O1D C1D 37(2) . . . . ?
N1D Gd5 O1D C1D -12(2) . . . . ?
O1H Gd5 O1D C1D 133(2) . . . . ?
Gd7 Gd5 O1D C1D -154(2) . . . . ?
Gd6 Gd5 O1D C1D 178(2) . . . . ?
Gd4 Gd5 O1D C1D -124(2) . . . . ?
O2A Gd5 O1D Gd7 101.7(6) . . . . ?
O2K Gd5 O1D Gd7 -40.5(5) . . . . ?
O4K Gd5 O1D Gd7 5.9(8) . . . . ?
O8K Gd5 O1D Gd7 42.4(5) . . . . ?
O7J Gd5 O1D Gd7 -131.6(7) . . . . ?
O10J Gd5 O1D Gd7 -168.7(7) . . . . ?
N1D Gd5 O1D Gd7 142.1(7) . . . . ?
O1H Gd5 O1D Gd7 -72.3(7) . . . . ?
Gd6 Gd5 O1D Gd7 -27.1(5) . . . . ?
Gd4 Gd5 O1D Gd7 30.0(5) . . . . ?
O10K Gd7 O1D C1D 151(2) . . . . ?
O5K Gd7 O1D C1D 13(2) 2_453 . . . ?
O5K Gd7 O1D C1D -22(3) . . . . ?
O8K Gd7 O1D C1D 109(2) . . . . ?
O9K Gd7 O1D C1D -60(2) 2_453 . . . ?
O2K Gd7 O1D C1D -165(2) . . . . ?
O1E Gd7 O1D C1D -111(2) . . . . ?
Gd8 Gd7 O1D C1D -64(2) . . . . ?
Gd5 Gd7 O1D C1D 154(2) . . . . ?
Gd4 Gd7 O1D C1D 123(2) . . . . ?
Gd7 Gd7 O1D C1D 7(2) 2_453 . . . ?
O10K Gd7 O1D Gd5 -2.7(8) . . . . ?
O5K Gd7 O1D Gd5 -141.0(6) 2_453 . . . ?
O5K Gd7 O1D Gd5 -175.8(6) . . . . ?
O8K Gd7 O1D Gd5 -44.5(5) . . . . ?
O9K Gd7 O1D Gd5 146.7(6) 2_453 . . . ?
O2K Gd7 O1D Gd5 41.0(6) . . . . ?
O1E Gd7 O1D Gd5 95.5(7) . . . . ?
Gd8 Gd7 O1D Gd5 142.9(3) . . . . ?
Gd4 Gd7 O1D Gd5 -30.7(5) . . . . ?
Gd7 Gd7 O1D Gd5 -146.4(3) 2_453 . . . ?
O1D C1D O2D Gd8 0(5) . . . 2_453 ?
C2D C1D O2D Gd8 168.0(18) . . . 2_453 ?
O2D Gd8 N1E C2E 148(2) 2_453 . . . ?
O9K Gd8 N1E C2E 5(3) 2_453 . . . ?
O9K Gd8 N1E C2E 134(2) . . . . ?
O6J Gd8 N1E C2E -141(2) . . . . ?
O1E Gd8 N1E C2E 19(2) . . . . ?
O5K Gd8 N1E C2E 77(2) . . . . ?
O8J Gd8 N1E C2E -62(2) . . . . ?
O2H Gd8 N1E C2E -97(2) . . . . ?
Gd7 Gd8 N1E C2E 38(2) . . . . ?
Gd8 Gd8 N1E C2E 30(4) 2_453 . . . ?
Gd7 Gd8 N1E C2E 102(2) 2_453 . . . ?
Gd8 N1E C2E C3E -139(3) . . . . ?
Gd8 N1E C2E C1E -25(3) . . . . ?
O2E C1E C2E N1E -164(3) . . . . ?
O1E C1E C2E N1E 18(4) . . . . ?
O2E C1E C2E C3E -43(4) . . . . ?
O1E C1E C2E C3E 139(3) . . . . ?
N1E C2E C3E C4E -53(4) . . . . ?
C1E C2E C3E C4E -169(2) . . . . ?
C2E C3E C4E C5E -56(3) . . . . ?
C2E C3E C4E C9E 132(3) . . . . ?
C9E C4E C5E C6E 0.0 . . . . ?
C3E C4E C5E C6E -173(3) . . . . ?
C4E C5E C6E C7E 0.0 . . . . ?
C5E C6E C7E C8E 0.0 . . . . ?
C5E C6E C7E O3E 178(3) . . . . ?
C6E C7E C8E C9E 0.0 . . . . ?
O3E C7E C8E C9E -179(2) . . . . ?
C7E C8E C9E C4E 0.0 . . . . ?
C5E C4E C9E C8E 0.0 . . . . ?
C3E C4E C9E C8E 172(3) . . . . ?
O2E C1E O1E Gd8 179(2) . . . . ?
C2E C1E O1E Gd8 -2(3) . . . . ?
O2E C1E O1E Gd7 27(5) . . . . ?
C2E C1E O1E Gd7 -154.8(18) . . . . ?
O2D Gd8 O1E C1E -58(2) 2_453 . . . ?
O9K Gd8 O1E C1E 161(2) 2_453 . . . ?
O9K Gd8 O1E C1E -151(2) . . . . ?
O6J Gd8 O1E C1E 26(3) . . . . ?
O5K Gd8 O1E C1E -117(2) . . . . ?
O8J Gd8 O1E C1E 74(2) . . . . ?
N1E Gd8 O1E C1E -8(2) . . . . ?
O2H Gd8 O1E C1E 128(2) . . . . ?
Gd7 Gd8 O1E C1E -160(3) . . . . ?
Gd8 Gd8 O1E C1E 175(2) 2_453 . . . ?
Gd7 Gd8 O1E C1E -128(2) 2_453 . . . ?
O2D Gd8 O1E Gd7 102.5(7) 2_453 . . . ?
O9K Gd8 O1E Gd7 -39.4(5) 2_453 . . . ?
O9K Gd8 O1E Gd7 9.1(9) . . . . ?
O6J Gd8 O1E Gd7 -174.3(8) . . . . ?
O5K Gd8 O1E Gd7 43.4(5) . . . . ?
O8J Gd8 O1E Gd7 -125.8(7) . . . . ?
N1E Gd8 O1E Gd7 152.3(8) . . . . ?
O2H Gd8 O1E Gd7 -71.6(8) . . . . ?
Gd8 Gd8 O1E Gd7 -25.4(5) 2_453 . . . ?
Gd7 Gd8 O1E Gd7 31.9(5) 2_453 . . . ?
O10K Gd7 O1E C1E 16(2) . . . . ?
O5K Gd7 O1E C1E 154(2) 2_453 . . . ?
O5K Gd7 O1E C1E 113(2) . . . . ?
O8K Gd7 O1E C1E -18(3) . . . . ?
O9K Gd7 O1E C1E -162(2) 2_453 . . . ?
O2K Gd7 O1E C1E -56(2) . . . . ?
O1D Gd7 O1E C1E -107(2) . . . . ?
Gd8 Gd7 O1E C1E 159(3) . . . . ?
Gd5 Gd7 O1E C1E -59(2) . . . . ?
Gd4 Gd7 O1E C1E 11(2) . . . . ?
Gd7 Gd7 O1E C1E 126(2) 2_453 . . . ?
O10K Gd7 O1E Gd8 -142.7(6) . . . . ?
O5K Gd7 O1E Gd8 -5.4(8) 2_453 . . . ?
O5K Gd7 O1E Gd8 -45.6(5) . . . . ?
O8K Gd7 O1E Gd8 -177.0(6) . . . . ?
O9K Gd7 O1E Gd8 39.4(5) 2_453 . . . ?
O2K Gd7 O1E Gd8 144.7(7) . . . . ?
O1D Gd7 O1E Gd8 94.3(6) . . . . ?
Gd5 Gd7 O1E Gd8 141.7(3) . . . . ?
Gd4 Gd7 O1E Gd8 -147.8(3) . . . . ?
Gd7 Gd7 O1E Gd8 -32.9(5) 2_453 . . . ?
O1E C1E O2E Gd6 -9(5) . . . . ?
C2E C1E O2E Gd6 172.7(17) . . . . ?
O4K Gd6 O2E C1E -9(3) . . . . ?
O2K Gd6 O2E C1E 30(3) . . . . ?
O4J Gd6 O2E C1E 133(3) . . . . ?
O1C Gd6 O2E C1E -93(3) . . . . ?
O5J Gd6 O2E C1E 175(3) . . . . ?
O10K Gd6 O2E C1E -40(3) . . . . ?
N1C Gd6 O2E C1E -138(3) . . . . ?
O1H Gd6 O2E C1E 83(3) . . . . ?
Gd4 Gd6 O2E C1E -46(3) . . . . ?
Gd5 Gd6 O2E C1E 26(3) . . . . ?
Gd7 Gd6 O2E C1E -5(3) . . . . ?
